data_4128365
loop_
_publ_author_name
'Takezawa, Hiroki'
'Kanda, Tomoya'
'Nanjo, Hikaru'
'Fujita, Makoto'

_publ_contact_author 'Makoto Fujita'
_publ_section_title
;
 Site-Selective Functionalization of Linear Diterpenoids through U-Shaped
 Folding in a Confined Artificial Cavity.
;
_journal_issue 13
_journal_name_full 'Journal of the American Chemical Society'
_journal_page_first 5112
_journal_page_last 5115
_journal_paper_doi 10.1021/jacs.9b00131
_journal_volume 141
_journal_year 2019
_chemical_formula_sum 'C127 H166.74 N41.46 O53.42 Pd6'
_chemical_formula_weight 3767.21
_space_group_crystal_system triclinic
_space_group_IT_number 2
_space_group_name_Hall '-P 1'
_space_group_name_H-M_alt 'P -1'
_atom_sites_solution_hydrogens geom
_atom_sites_solution_primary direct
_atom_sites_solution_secondary difmap
_audit_creation_method SHELXL-2017/1
_cell_angle_alpha 100.8430(10)
_cell_angle_beta 92.1090(10)
_cell_angle_gamma 107.1360(10)
_cell_formula_units_Z 4
_cell_length_a 27.2824(7)
_cell_length_b 27.3856(7)
_cell_length_c 32.6240(8)
_cell_measurement_reflns_used 9203
_cell_measurement_temperature 90(2)
_cell_measurement_theta_max 23.38
_cell_measurement_theta_min 2.16
_cell_volume 22766.2(10)
_computing_cell_refinement 'Bruker SAINT'
_computing_data_collection 'Bruker APEX2'
_computing_data_reduction 'Bruker SAINT'
_computing_molecular_graphics 'Bruker SHELXTL'
_computing_publication_material 'Bruker SHELXTL'
_computing_structure_refinement 'SHELXL-2017/1 (Sheldrick, 2017)'
_computing_structure_solution 'SHELXS-97 (Sheldrick 2008)'
_diffrn_ambient_temperature 90(2)
_diffrn_measured_fraction_theta_full 1.000
_diffrn_measured_fraction_theta_max 0.997
_diffrn_measurement_device_type 'Bruker APEX-II CCD'
_diffrn_measurement_method '\f and \w scans'
_diffrn_radiation_type MoK\a
_diffrn_radiation_wavelength 0.71073
_diffrn_reflns_av_R_equivalents 0.0776
_diffrn_reflns_av_unetI/netI 0.0729
_diffrn_reflns_Laue_measured_fraction_full 1.000
_diffrn_reflns_Laue_measured_fraction_max 0.997
_diffrn_reflns_limit_h_max 34
_diffrn_reflns_limit_h_min -34
_diffrn_reflns_limit_k_max 34
_diffrn_reflns_limit_k_min -34
_diffrn_reflns_limit_l_max 40
_diffrn_reflns_limit_l_min -40
_diffrn_reflns_number 541137
_diffrn_reflns_point_group_measured_fraction_full 1.000
_diffrn_reflns_point_group_measured_fraction_max 0.997
_diffrn_reflns_theta_full 25.242
_diffrn_reflns_theta_max 26.409
_diffrn_reflns_theta_min 0.639
_diffrn_source 'fine-focus sealed tube'
_exptl_absorpt_coefficient_mu 0.532
_exptl_absorpt_correction_T_max 0.7454
_exptl_absorpt_correction_T_min 0.7102
_exptl_absorpt_correction_type multi-scan
_exptl_absorpt_process_details SADABS
_exptl_crystal_colour orange
_exptl_crystal_density_diffrn 1.099
_exptl_crystal_density_meas ?
_exptl_crystal_density_method 'not measured'
_exptl_crystal_description block
_exptl_crystal_F_000 7689
_exptl_crystal_size_max 0.160
_exptl_crystal_size_mid 0.080
_exptl_crystal_size_min 0.070
_refine_diff_density_max 2.006
_refine_diff_density_min -1.740
_refine_diff_density_rms 0.171
_refine_ls_extinction_method none
_refine_ls_goodness_of_fit_ref 1.106
_refine_ls_hydrogen_treatment constr
_refine_ls_matrix_type full
_refine_ls_number_parameters 4469
_refine_ls_number_reflns 93211
_refine_ls_number_restraints 2111
_refine_ls_restrained_S_all 1.103
_refine_ls_R_factor_all 0.1447
_refine_ls_R_factor_gt 0.0968
_refine_ls_shift/su_max 0.002
_refine_ls_shift/su_mean 0.000
_refine_ls_structure_factor_coef Fsqd
_refine_ls_weighting_details 'w=1/[\s^2^(Fo^2^)+(0.2000P)^2^] where P=(Fo^2^+2Fc^2^)/3'
_refine_ls_weighting_scheme calc
_refine_ls_wR_factor_gt 0.2928
_refine_ls_wR_factor_ref 0.3225
_reflns_Friedel_coverage 0.000
_reflns_number_gt 55631
_reflns_number_total 93211
_reflns_threshold_expression 'I > 2\s(I)'
_cod_data_source_file ja9b00131_si_002.cif
_cod_data_source_block ht1305a
_cod_depositor_comments
;
The following automatic conversions were performed:

data item '_exptl_crystal_density_meas' value 'not measured' was
changed to '?' -- the value is perceived as not measured.

Automatic conversion script
Id: cif_fix_values 6909 2019-04-08 15:41:33Z antanas 
;
_cod_database_code 4128365
_shelx_shelxl_version_number 2017/1
_shelx_space_group_comment
; 
The symmetry employed for this shelxl refinement is uniquely defined 
by the following loop, which should always be used as a source of 
symmetry information in preference to the above space-group names. 
They are only intended as comments. 
;
_shelx_estimated_absorpt_t_min 0.920
_shelx_estimated_absorpt_t_max 0.964

loop_
_space_group_symop_operation_xyz
'x, y, z'
'-x, -y, -z'

loop_
_atom_site_label
_atom_site_type_symbol
_atom_site_fract_x
_atom_site_fract_y
_atom_site_fract_z
_atom_site_U_iso_or_equiv
_atom_site_adp_type
_atom_site_occupancy
_atom_site_site_symmetry_order
_atom_site_calc_flag
_atom_site_refinement_flags_posn
_atom_site_refinement_flags_adp
_atom_site_refinement_flags_occupancy
_atom_site_disorder_assembly
_atom_site_disorder_group
Pd01 Pd -0.28406(2) 0.39936(2) 0.30801(2) 0.03553(14) Uani 1 1 d . . . . .
Pd0C Pd -0.22882(2) 0.00848(3) 0.46478(2) 0.04986(17) Uani 1 1 d . . . . .
Pd02 Pd 0.35163(2) 0.31541(2) 0.18208(2) 0.03565(14) Uani 1 1 d . . . . .
Pd03 Pd 0.55617(2) 0.65219(2) 0.53570(2) 0.03661(14) Uani 1 1 d . . . . .
Pd04 Pd 0.50827(2) 1.02489(2) 0.35669(2) 0.03756(14) Uani 1 1 d . . . . .
Pd05 Pd 0.17104(2) 0.39936(2) 0.46088(2) 0.03659(14) Uani 1 1 d D . . . .
Pd06 Pd 0.31059(2) 0.68834(2) 0.00476(2) 0.04085(15) Uani 1 1 d . . . . .
Pd07 Pd 0.10742(2) 0.62675(2) 0.35975(2) 0.04209(15) Uani 1 1 d . . . . .
Pd08 Pd 0.75238(2) 0.71373(2) 0.17859(2) 0.04332(16) Uani 1 1 d . . . . .
Pd09 Pd -0.32850(2) -0.05321(2) 0.06279(2) 0.04473(16) Uani 1 1 d . . . . .
N1 N 0.0439(2) 0.2715(2) 0.05907(19) 0.0434(15) Uani 1 1 d . . . . .
N2 N -0.2510(2) -0.0265(2) 0.0591(2) 0.0434(15) Uani 1 1 d . . . . .
N3 N 0.0827(2) -0.0211(3) 0.16184(19) 0.0446(15) Uani 1 1 d . . . . .
N4 N -0.0712(2) 0.0946(2) 0.06694(19) 0.0417(15) Uani 1 1 d . . . . .
N5 N -0.0608(3) 0.0204(3) 0.09177(19) 0.0456(15) Uani 1 1 d . . . . .
N6 N 0.0115(2) 0.0940(3) 0.0915(2) 0.0445(15) Uani 1 1 d . . . . .
N7 N 0.0467(2) 0.3584(2) 0.11974(19) 0.0409(14) Uani 1 1 d . . . . .
N8 N -0.2075(2) 0.4096(3) 0.30327(19) 0.0415(15) Uani 1 1 d . . . . .
N9 N 0.1266(2) 0.4087(2) 0.41371(19) 0.0381(14) Uani 1 1 d . . . . .
N10 N -0.0466(2) 0.3874(3) 0.2462(2) 0.0469(16) Uani 1 1 d . . . . .
N11 N -0.0250(2) 0.4054(3) 0.3202(2) 0.0453(16) Uani 1 1 d . . . . .
N12 N 0.0345(2) 0.3871(3) 0.27324(18) 0.0402(14) Uani 1 1 d . . . . .
N13 N 0.0944(3) -0.0025(2) 0.24925(19) 0.0419(15) Uani 1 1 d . . . . .
N14 N -0.1596(2) 0.0320(3) 0.4421(2) 0.0514(17) Uani 1 1 d . . . . .
N15 N 0.1348(2) 0.3219(2) 0.4397(2) 0.0467(16) Uani 1 1 d . . . . .
N16 N -0.0095(3) 0.0665(3) 0.3559(2) 0.0557(18) Uani 1 1 d . . . . .
N17 N 0.0019(3) 0.1472(3) 0.4021(3) 0.083(3) Uani 1 1 d . . . . .
N18 N 0.0651(3) 0.1402(3) 0.3558(2) 0.0564(18) Uani 1 1 d . . . . .
N19 N -0.3141(2) -0.0050(2) 0.11980(19) 0.0419(15) Uani 1 1 d . . . . .
N20 N -0.2898(2) 0.3218(2) 0.30053(18) 0.0388(14) Uani 1 1 d . . . . .
N21 N -0.2554(2) 0.0346(3) 0.4168(2) 0.0471(16) Uani 1 1 d . . . . .
N22 N -0.2883(3) 0.1405(2) 0.24536(19) 0.0476(16) Uani 1 1 d . . . . .
N23 N -0.2795(3) 0.1487(2) 0.31908(19) 0.0465(16) Uani 1 1 d . . . . .
N24 N -0.2825(2) 0.0685(2) 0.27354(19) 0.0412(14) Uani 1 1 d . . . . .
N25 N 0.3573(2) 0.6480(2) 0.01959(18) 0.0393(14) Uani 1 1 d . . . . .
N26 N 0.3876(2) 0.3709(2) 0.15054(19) 0.0392(14) Uani 1 1 d . . . . .
N27 N 0.6828(2) 0.6667(2) 0.1498(2) 0.0419(15) Uani 1 1 d . . . . .
N28 N 0.4279(2) 0.5271(2) 0.08471(18) 0.0402(14) Uani 1 1 d . . . . .
N29 N 0.5086(3) 0.5321(3) 0.1180(2) 0.0462(16) Uani 1 1 d . . . . .
N30 N 0.5012(2) 0.6001(2) 0.08483(18) 0.0408(14) Uani 1 1 d . . . . .
N31 N 0.4531(2) 0.9627(2) 0.32321(19) 0.0436(15) Uani 1 1 d . . . . .
N32 N 0.1569(3) 0.6705(3) 0.3259(2) 0.0486(17) Uani 1 1 d . . . . .
N33 N 0.3096(2) 0.7111(2) 0.06833(19) 0.0410(14) Uani 1 1 d . . . . .
N34 N 0.3085(3) 0.7938(3) 0.2802(2) 0.076(3) Uani 1 1 d . . . . .
N35 N 0.2745(3) 0.7311(3) 0.2186(2) 0.062(2) Uani 1 1 d . . . . .
N36 N 0.3488(3) 0.8024(3) 0.2184(2) 0.066(2) Uani 1 1 d . . . . .
N37 N 0.4965(3) 0.6182(2) 0.49021(19) 0.0427(15) Uani 1 1 d . . . . .
N38 N 0.1624(2) 0.5921(2) 0.3652(2) 0.0450(16) Uani 1 1 d . . . . .
N39 N 0.3506(2) 0.3751(2) 0.22877(17) 0.0342(13) Uani 1 1 d . . . . .
N40 N 0.3341(3) 0.5658(3) 0.3944(2) 0.0500(17) Uani 1 1 d . . . . .
N41 N 0.2997(2) 0.5070(2) 0.32933(19) 0.0387(14) Uani 1 1 d . . . . .
N42 N 0.3853(2) 0.5186(2) 0.35757(19) 0.0425(15) Uani 1 1 d . . . . .
N43 N 0.7149(2) 0.7351(2) 0.2280(2) 0.0420(15) Uani 1 1 d . . . . .
N44 N 0.5846(3) 0.7002(2) 0.49623(18) 0.0429(15) Uani 1 1 d . . . . .
N45 N 0.5459(2) 0.9731(2) 0.36412(18) 0.0362(13) Uani 1 1 d . . . . .
N46 N 0.6349(3) 0.7608(2) 0.3629(2) 0.0462(16) Uani 1 1 d . . . . .
N47 N 0.5967(3) 0.8215(2) 0.39751(18) 0.0441(15) Uani 1 1 d . . . . .
N48 N 0.6250(3) 0.8279(2) 0.3307(2) 0.0465(16) Uani 1 1 d . . . . .
N49 N -0.2769(3) 0.4769(2) 0.3154(2) 0.0485(16) Uani 1 1 d . . . . .
N50 N -0.3612(2) 0.3874(3) 0.3104(2) 0.0531(17) Uani 1 1 d . . . . .
N63 N 0.5279(2) 0.6014(2) 0.5744(2) 0.0413(15) Uani 1 1 d . . . . .
N64 N 0.6165(2) 0.6881(2) 0.58170(19) 0.0413(14) Uani 1 1 d . . . . .
C1 C -0.0064(3) 0.2457(3) 0.0480(3) 0.051(2) Uani 1 1 d . . . . .
H1 H -0.027429 0.263333 0.037037 0.061 Uiso 1 1 calc R U . . .
C2 C -0.0286(3) 0.1950(3) 0.0519(3) 0.051(2) Uani 1 1 d . . . . .
H2 H -0.064201 0.177629 0.043527 0.061 Uiso 1 1 calc R U . . .
C3 C 0.0029(3) 0.1694(3) 0.0686(2) 0.0417(17) Uani 1 1 d . . . . .
C4 C 0.0540(3) 0.1950(3) 0.0790(3) 0.051(2) Uani 1 1 d . . . . .
H4 H 0.075993 0.178185 0.089740 0.061 Uiso 1 1 calc R U . . .
C5 C 0.0739(3) 0.2466(3) 0.0734(3) 0.052(2) Uani 1 1 d . . . . .
H5 H 0.109703 0.264234 0.080163 0.062 Uiso 1 1 calc R U . . .
C6 C -0.2202(3) -0.0504(3) 0.0729(3) 0.054(2) Uani 1 1 d . . . . .
H6 H -0.234759 -0.083832 0.079221 0.065 Uiso 1 1 calc R U . . .
C7 C -0.1667(3) -0.0275(3) 0.0783(3) 0.054(2) Uani 1 1 d . . . . .
H7 H -0.145212 -0.044745 0.089233 0.065 Uiso 1 1 calc R U . . .
C8 C -0.1456(3) 0.0195(3) 0.0679(2) 0.0449(18) Uani 1 1 d . . . . .
C9 C -0.1780(3) 0.0440(3) 0.0517(3) 0.050(2) Uani 1 1 d . . . . .
H9 H -0.164312 0.076526 0.043650 0.060 Uiso 1 1 calc R U . . .
C10 C -0.2304(3) 0.0194(4) 0.0479(3) 0.056(2) Uani 1 1 d . . . . .
H10 H -0.252851 0.035511 0.036838 0.067 Uiso 1 1 calc R U . . .
C11 C 0.1030(3) 0.0233(3) 0.1520(3) 0.0474(19) Uani 1 1 d . . . . .
H11 H 0.138559 0.040954 0.160032 0.057 Uiso 1 1 calc R U . . .
C12 C 0.0743(3) 0.0467(3) 0.1297(3) 0.049(2) Uani 1 1 d . . . . .
H12 H 0.090384 0.078858 0.121705 0.059 Uiso 1 1 calc R U . . .
C13 C 0.0222(3) 0.0218(3) 0.1196(2) 0.0460(19) Uani 1 1 d . . . . .
C14 C 0.0016(3) -0.0267(3) 0.1294(3) 0.051(2) Uani 1 1 d . . . . .
H14 H -0.033696 -0.045986 0.121727 0.061 Uiso 1 1 calc R U . . .
C15 C 0.0336(3) -0.0465(3) 0.1505(3) 0.0485(19) Uani 1 1 d . . . . .
H15 H 0.019627 -0.079842 0.157147 0.058 Uiso 1 1 calc R U . . .
C16 C -0.0199(3) 0.1155(3) 0.0753(2) 0.0422(18) Uani 1 1 d . . . . .
C17 C -0.0891(3) 0.0460(3) 0.0756(2) 0.0475(19) Uani 1 1 d . . . . .
C18 C -0.0106(3) 0.0474(3) 0.0995(2) 0.0441(18) Uani 1 1 d . . . . .
C19 C -0.0008(3) 0.3618(4) 0.1257(3) 0.054(2) Uani 1 1 d . . . . .
H19 H -0.023832 0.357925 0.101844 0.064 Uiso 1 1 calc R U . . .
C20 C -0.0170(3) 0.3706(4) 0.1641(3) 0.054(2) Uani 1 1 d . . . . .
H20 H -0.049859 0.375405 0.167275 0.065 Uiso 1 1 calc R U . . .
C21 C 0.0149(3) 0.3724(3) 0.1993(2) 0.0449(18) Uani 1 1 d . . . . .
C22 C 0.0627(3) 0.3659(4) 0.1929(3) 0.050(2) Uani 1 1 d . . . . .
H22 H 0.085326 0.366033 0.215836 0.060 Uiso 1 1 calc R U . . .
C23 C 0.0768(3) 0.3592(3) 0.1523(3) 0.051(2) Uani 1 1 d . . . . .
H23 H 0.109691 0.355025 0.147840 0.061 Uiso 1 1 calc R U . . .
C24 C -0.1753(3) 0.4133(3) 0.3364(3) 0.049(2) Uani 1 1 d . . . . .
H24 H -0.186839 0.417535 0.363585 0.058 Uiso 1 1 calc R U . . .
C25 C -0.1252(3) 0.4113(3) 0.3323(2) 0.049(2) Uani 1 1 d . . . . .
H25 H -0.102573 0.414555 0.356138 0.058 Uiso 1 1 calc R U . . .
C26 C -0.1097(3) 0.4045(3) 0.2924(2) 0.0437(18) Uani 1 1 d . . . . .
C27 C -0.1420(3) 0.4022(4) 0.2588(3) 0.057(2) Uani 1 1 d . . . . .
H27 H -0.131051 0.398374 0.231407 0.068 Uiso 1 1 calc R U . . .
C28 C -0.1912(3) 0.4055(4) 0.2650(2) 0.051(2) Uani 1 1 d . . . . .
H28 H -0.213529 0.404752 0.241741 0.062 Uiso 1 1 calc R U . . .
C29 C 0.1407(3) 0.4041(3) 0.3741(2) 0.0418(18) Uani 1 1 d . . . . .
H29 H 0.174288 0.402028 0.369358 0.050 Uiso 1 1 calc R U . . .
C30 C 0.1075(3) 0.4023(3) 0.3407(2) 0.0439(18) Uani 1 1 d . . . . .
H30 H 0.118401 0.400544 0.313271 0.053 Uiso 1 1 calc R U . . .
C31 C 0.0574(3) 0.4032(3) 0.3476(2) 0.0451(18) Uani 1 1 d . . . . .
C32 C 0.0432(3) 0.4088(4) 0.3884(3) 0.052(2) Uani 1 1 d . . . . .
H32 H 0.009582 0.410224 0.393808 0.062 Uiso 1 1 calc R U . . .
C33 C 0.0783(3) 0.4122(3) 0.4204(2) 0.0479(19) Uani 1 1 d . . . . .
H33 H 0.069084 0.417078 0.448303 0.058 Uiso 1 1 calc R U . . .
C34 C 0.0002(3) 0.3823(3) 0.2423(2) 0.0438(18) Uani 1 1 d . . . . .
C35 C -0.0570(3) 0.3994(3) 0.2858(2) 0.0453(19) Uani 1 1 d . . . . .
C36 C 0.0199(3) 0.3986(3) 0.3117(2) 0.0428(18) Uani 1 1 d . . . . .
C37 C 0.0485(3) -0.0232(3) 0.2624(3) 0.0447(18) Uani 1 1 d . . . . .
H37 H 0.029901 -0.058831 0.251375 0.054 Uiso 1 1 calc R U . . .
C38 C 0.0270(3) 0.0065(3) 0.2920(3) 0.0475(19) Uani 1 1 d . . . . .
H38 H -0.005979 -0.008224 0.300734 0.057 Uiso 1 1 calc R U . . .
C39 C 0.0559(3) 0.0585(3) 0.3083(2) 0.0454(18) Uani 1 1 d . . . . .
C40 C 0.1013(3) 0.0788(3) 0.2938(3) 0.052(2) Uani 1 1 d . . . . .
H40 H 0.120490 0.114457 0.304021 0.062 Uiso 1 1 calc R U . . .
C41 C 0.1204(3) 0.0477(3) 0.2640(3) 0.0481(19) Uani 1 1 d . . . . .
H41 H 0.152568 0.062476 0.253873 0.058 Uiso 1 1 calc R U . . .
C42 C -0.1319(3) 0.0820(4) 0.4543(3) 0.062(2) Uani 1 1 d . . . . .
H42 H -0.143300 0.103350 0.475881 0.075 Uiso 1 1 calc R U . . .
C43 C -0.0871(4) 0.1043(4) 0.4370(3) 0.070(3) Uani 1 1 d . . . . .
H43 H -0.067635 0.139866 0.447456 0.085 Uiso 1 1 calc R U . . .
C44 C -0.0716(3) 0.0751(4) 0.4052(3) 0.063(3) Uani 1 1 d . . . . .
C45 C -0.1010(3) 0.0221(3) 0.3904(3) 0.065(3) Uani 1 1 d . . . . .
H45 H -0.090950 0.000521 0.368062 0.078 Uiso 1 1 calc R U . . .
C46 C -0.1451(3) 0.0028(3) 0.4097(3) 0.057(2) Uani 1 1 d . . . . .
H46 H -0.165789 -0.032364 0.399720 0.069 Uiso 1 1 calc R U . . .
C47 C 0.1511(3) 0.2942(3) 0.4072(3) 0.048(2) Uani 1 1 d . . . . .
H47 H 0.182813 0.309864 0.396879 0.058 Uiso 1 1 calc R U . . .
C48 C 0.1229(3) 0.2438(3) 0.3888(3) 0.055(2) Uani 1 1 d . . . . .
H48 H 0.134124 0.225042 0.365450 0.066 Uiso 1 1 calc R U . . .
C49 C 0.0775(3) 0.2210(3) 0.4051(3) 0.062(3) Uani 1 1 d . . . . .
C50 C 0.0622(4) 0.2495(3) 0.4385(3) 0.071(3) Uani 1 1 d . . . . .
H50 H 0.031542 0.234096 0.450292 0.085 Uiso 1 1 calc R U . . .
C51 C 0.0907(3) 0.2994(3) 0.4546(3) 0.055(2) Uani 1 1 d . . . . .
H51 H 0.079038 0.319101 0.477180 0.066 Uiso 1 1 calc R U . . .
C52 C 0.0362(3) 0.0900(3) 0.3418(3) 0.054(2) Uani 1 1 d . . . . .
C53 C -0.0242(4) 0.0970(3) 0.3857(3) 0.065(3) Uani 1 1 d . . . . .
C54 C 0.0467(4) 0.1662(4) 0.3863(3) 0.071(3) Uani 1 1 d . . . . .
C55 C -0.3023(3) -0.0221(3) 0.1541(2) 0.048(2) Uani 1 1 d . . . . .
H55 H -0.300743 -0.056798 0.150480 0.057 Uiso 1 1 calc R U . . .
C56 C -0.2927(3) 0.0080(3) 0.1933(3) 0.049(2) Uani 1 1 d . . . . .
H56 H -0.284056 -0.005302 0.216475 0.058 Uiso 1 1 calc R U . . .
C57 C -0.2957(3) 0.0580(3) 0.1989(2) 0.0453(19) Uani 1 1 d . . . . .
C58 C -0.3050(4) 0.0769(3) 0.1636(3) 0.053(2) Uani 1 1 d . . . . .
H58 H -0.304674 0.112203 0.166350 0.064 Uiso 1 1 calc R U . . .
C59 C -0.3147(3) 0.0442(3) 0.1249(2) 0.0458(19) Uani 1 1 d . . . . .
H59 H -0.322112 0.056951 0.101059 0.055 Uiso 1 1 calc R U . . .
C60 C -0.2953(3) 0.2925(3) 0.2626(2) 0.049(2) Uani 1 1 d . . . . .
H60 H -0.299721 0.306937 0.238937 0.059 Uiso 1 1 calc R U . . .
C61 C -0.2946(3) 0.2418(3) 0.2565(2) 0.050(2) Uani 1 1 d . . . . .
H61 H -0.299465 0.221252 0.228908 0.060 Uiso 1 1 calc R U . . .
C62 C -0.2870(3) 0.2212(3) 0.2898(2) 0.050(2) Uani 1 1 d . . . . .
C63 C -0.2825(4) 0.2525(3) 0.3301(3) 0.060(2) Uani 1 1 d . . . . .
H63 H -0.278133 0.239174 0.354329 0.072 Uiso 1 1 calc R U . . .
C64 C -0.2844(4) 0.3013(3) 0.3337(2) 0.053(2) Uani 1 1 d . . . . .
H64 H -0.281855 0.322195 0.360989 0.064 Uiso 1 1 calc R U . . .
C65 C -0.2513(3) 0.0868(4) 0.4215(3) 0.054(2) Uani 1 1 d . . . . .
H65 H -0.242471 0.108390 0.448790 0.064 Uiso 1 1 calc R U . . .
C66 C -0.2595(3) 0.1086(4) 0.3887(2) 0.052(2) Uani 1 1 d . . . . .
H66 H -0.257241 0.144447 0.392902 0.062 Uiso 1 1 calc R U . . .
C67 C -0.2712(3) 0.0763(3) 0.3483(2) 0.0394(17) Uani 1 1 d . . . . .
C68 C -0.2764(3) 0.0241(3) 0.3436(3) 0.051(2) Uani 1 1 d . . . . .
H68 H -0.285917 0.001763 0.316623 0.061 Uiso 1 1 calc R U . . .
C69 C -0.2679(3) 0.0038(3) 0.3783(3) 0.0478(19) Uani 1 1 d . . . . .
H69 H -0.270857 -0.032233 0.374725 0.057 Uiso 1 1 calc R U . . .
C70 C -0.2878(3) 0.0911(3) 0.2419(2) 0.0458(19) Uani 1 1 d . . . . .
C71 C -0.2852(3) 0.1661(3) 0.2840(2) 0.0447(18) Uani 1 1 d . . . . .
C72 C -0.2787(3) 0.0994(3) 0.3119(2) 0.0422(17) Uani 1 1 d . . . . .
C73 C 0.3364(3) 0.5988(3) 0.0270(3) 0.049(2) Uani 1 1 d . . . . .
H73 H 0.300434 0.581842 0.020243 0.059 Uiso 1 1 calc R U . . .
C74 C 0.3662(3) 0.5734(3) 0.0442(2) 0.0436(18) Uani 1 1 d . . . . .
H74 H 0.350828 0.539443 0.049356 0.052 Uiso 1 1 calc R U . . .
C75 C 0.4189(3) 0.5979(3) 0.0538(2) 0.0439(18) Uani 1 1 d . . . . .
C76 C 0.4404(3) 0.6465(3) 0.0443(2) 0.0440(18) Uani 1 1 d . . . . .
H76 H 0.476482 0.663659 0.049346 0.053 Uiso 1 1 calc R U . . .
C77 C 0.4072(3) 0.6697(3) 0.0272(3) 0.0485(19) Uani 1 1 d . . . . .
H77 H 0.421817 0.703112 0.020708 0.058 Uiso 1 1 calc R U . . .
C78 C 0.4383(3) 0.3942(3) 0.1586(2) 0.0421(18) Uani 1 1 d . . . . .
H78 H 0.458176 0.380436 0.175220 0.051 Uiso 1 1 calc R U . . .
C79 C 0.4628(3) 0.4386(3) 0.1430(3) 0.0463(19) Uani 1 1 d . . . . .
H79 H 0.499081 0.454326 0.148316 0.056 Uiso 1 1 calc R U . . .
C80 C 0.4342(3) 0.4590(3) 0.1203(2) 0.0401(17) Uani 1 1 d . . . . .
C81 C 0.3819(3) 0.4349(3) 0.1114(2) 0.0465(19) Uani 1 1 d . . . . .
H81 H 0.361618 0.448455 0.094978 0.056 Uiso 1 1 calc R U . . .
C82 C 0.3595(3) 0.3908(3) 0.1267(3) 0.050(2) Uani 1 1 d . . . . .
H82 H 0.323505 0.373774 0.120540 0.060 Uiso 1 1 calc R U . . .
C83 C 0.6539(3) 0.6848(3) 0.1273(3) 0.0480(19) Uani 1 1 d . . . . .
H83 H 0.667739 0.718942 0.122191 0.058 Uiso 1 1 calc R U . . .
C84 C 0.6035(3) 0.6557(3) 0.1107(3) 0.050(2) Uani 1 1 d . . . . .
H84 H 0.584148 0.669421 0.093678 0.060 Uiso 1 1 calc R U . . .
C85 C 0.5823(3) 0.6071(3) 0.1193(2) 0.0404(17) Uani 1 1 d . . . . .
C86 C 0.6132(3) 0.5884(3) 0.1436(3) 0.049(2) Uani 1 1 d . . . . .
H86 H 0.599747 0.554861 0.150086 0.058 Uiso 1 1 calc R U . . .
C87 C 0.6627(3) 0.6183(3) 0.1582(3) 0.0441(19) Uani 1 1 d . . . . .
H87 H 0.683428 0.604931 0.174366 0.053 Uiso 1 1 calc R U . . .
C88 C 0.4513(3) 0.5732(3) 0.0746(2) 0.0382(16) Uani 1 1 d . . . . .
C89 C 0.4581(3) 0.5083(3) 0.1061(2) 0.0412(17) Uani 1 1 d . . . . .
C90 C 0.5282(3) 0.5782(3) 0.1058(2) 0.0398(17) Uani 1 1 d . . . . .
C91 C 0.4170(3) 0.9338(3) 0.3437(3) 0.058(2) Uani 1 1 d . . . . .
H91 H 0.415870 0.946193 0.372734 0.069 Uiso 1 1 calc R U . . .
C92 C 0.3818(3) 0.8870(3) 0.3239(3) 0.060(3) Uani 1 1 d . . . . .
H92 H 0.356969 0.867515 0.339104 0.072 Uiso 1 1 calc R U . . .
C93 C 0.3832(3) 0.8684(3) 0.2809(2) 0.054(2) Uani 1 1 d . . . . .
C94 C 0.4205(3) 0.8968(4) 0.2607(3) 0.066(3) Uani 1 1 d . . . . .
H94 H 0.423136 0.884631 0.231919 0.079 Uiso 1 1 calc R U . . .
C95 C 0.4551(3) 0.9442(3) 0.2826(3) 0.054(2) Uani 1 1 d . . . . .
H95 H 0.480761 0.963811 0.268116 0.065 Uiso 1 1 calc R U . . .
C96 C 0.1575(3) 0.6516(3) 0.2843(3) 0.057(2) Uani 1 1 d . . . . .
H96 H 0.131564 0.620775 0.270215 0.068 Uiso 1 1 calc R U . . .
C97 C 0.1960(4) 0.6774(3) 0.2625(3) 0.062(3) Uani 1 1 d . . . . .
H97 H 0.196579 0.663899 0.233582 0.075 Uiso 1 1 calc R U . . .
C98 C 0.2324(4) 0.7211(4) 0.2817(3) 0.061(2) Uani 1 1 d . . . . .
C99 C 0.2308(4) 0.7399(3) 0.3248(3) 0.067(3) Uani 1 1 d . . . . .
H99 H 0.256244 0.770901 0.339323 0.081 Uiso 1 1 calc R U . . .
C100 C 0.1929(3) 0.7136(3) 0.3452(3) 0.057(2) Uani 1 1 d . . . . .
H100 H 0.192059 0.726396 0.374208 0.069 Uiso 1 1 calc R U . . .
C101 C 0.3470(3) 0.7532(3) 0.0893(2) 0.0458(19) Uani 1 1 d . . . . .
H101 H 0.371856 0.772884 0.074278 0.055 Uiso 1 1 calc R U . . .
C102 C 0.3500(3) 0.7684(3) 0.1320(3) 0.054(2) Uani 1 1 d . . . . .
H102 H 0.377639 0.797314 0.146532 0.065 Uiso 1 1 calc R U . . .
C103 C 0.3122(3) 0.7409(3) 0.1538(2) 0.0435(18) Uani 1 1 d . . . . .
C104 C 0.2750(3) 0.6969(3) 0.1316(3) 0.054(2) Uani 1 1 d . . . . .
H104 H 0.250167 0.675964 0.145984 0.064 Uiso 1 1 calc R U . . .
C105 C 0.2739(3) 0.6833(3) 0.0890(3) 0.0468(19) Uani 1 1 d . . . . .
H105 H 0.247467 0.653625 0.073840 0.056 Uiso 1 1 calc R U . . .
C106 C 0.3450(4) 0.8186(4) 0.2586(3) 0.064(3) Uani 1 1 d . . . . .
C107 C 0.2750(4) 0.7512(4) 0.2592(3) 0.070(3) Uani 1 1 d . . . . .
C108 C 0.3125(3) 0.7578(3) 0.1996(2) 0.053(2) Uani 1 1 d . . . . .
C109 C 0.4532(3) 0.6315(3) 0.4904(2) 0.049(2) Uani 1 1 d . . . . .
H109 H 0.449968 0.656559 0.513741 0.058 Uiso 1 1 calc R U . . .
C110 C 0.4129(3) 0.6112(3) 0.4592(2) 0.049(2) Uani 1 1 d . . . . .
H110 H 0.382331 0.621086 0.461312 0.059 Uiso 1 1 calc R U . . .
C111 C 0.4187(3) 0.5758(3) 0.4243(3) 0.0444(19) Uani 1 1 d . . . . .
C112 C 0.4652(3) 0.5634(3) 0.4227(3) 0.048(2) Uani 1 1 d . . . . .
H112 H 0.470905 0.541027 0.398636 0.057 Uiso 1 1 calc R U . . .
C113 C 0.5024(3) 0.5842(3) 0.4564(3) 0.0457(19) Uani 1 1 d . . . . .
H113 H 0.532933 0.574228 0.455849 0.055 Uiso 1 1 calc R U . . .
C114 C 0.1653(3) 0.5525(3) 0.3355(3) 0.0473(19) Uani 1 1 d . . . . .
H114 H 0.137233 0.535906 0.314442 0.057 Uiso 1 1 calc R U . . .
C115 C 0.2084(3) 0.5346(3) 0.3344(3) 0.051(2) Uani 1 1 d . . . . .
H115 H 0.209127 0.505744 0.313349 0.061 Uiso 1 1 calc R U . . .
C116 C 0.2502(3) 0.5596(3) 0.3643(2) 0.0458(19) Uani 1 1 d . . . . .
C117 C 0.2468(4) 0.5995(3) 0.3947(3) 0.062(2) Uani 1 1 d . . . . .
H117 H 0.274793 0.616698 0.415715 0.074 Uiso 1 1 calc R U . . .
C118 C 0.2027(3) 0.6154(3) 0.3954(3) 0.055(2) Uani 1 1 d . . . . .
H118 H 0.200678 0.642846 0.417218 0.066 Uiso 1 1 calc R U . . .
C119 C 0.3908(3) 0.3984(3) 0.2586(2) 0.0394(17) Uani 1 1 d . . . . .
H119 H 0.420492 0.386993 0.256889 0.047 Uiso 1 1 calc R U . . .
C120 C 0.3904(3) 0.4376(3) 0.2909(2) 0.0372(16) Uani 1 1 d . . . . .
H120 H 0.418948 0.452675 0.311678 0.045 Uiso 1 1 calc R U . . .
C121 C 0.3481(3) 0.4550(3) 0.2932(2) 0.0374(16) Uani 1 1 d . . . . .
C122 C 0.3077(3) 0.4334(3) 0.2624(2) 0.0423(18) Uani 1 1 d . . . . .
H122 H 0.278576 0.445825 0.262737 0.051 Uiso 1 1 calc R U . . .
C123 C 0.3106(3) 0.3931(3) 0.2307(2) 0.0429(18) Uani 1 1 d . . . . .
H123 H 0.282602 0.377691 0.209460 0.051 Uiso 1 1 calc R U . . .
C124 C 0.3773(3) 0.5521(3) 0.3895(2) 0.0448(18) Uani 1 1 d . . . . .
C125 C 0.2974(3) 0.5431(3) 0.3630(2) 0.0409(17) Uani 1 1 d . . . . .
C126 C 0.3441(3) 0.4957(3) 0.3289(2) 0.0416(17) Uani 1 1 d . . . . .
C127 C 0.7102(3) 0.7104(3) 0.2604(3) 0.049(2) Uani 1 1 d . . . . .
H127 H 0.724392 0.682624 0.260272 0.059 Uiso 1 1 calc R U . . .
C128 C 0.6845(3) 0.7258(3) 0.2942(3) 0.053(2) Uani 1 1 d . . . . .
H128 H 0.680707 0.708139 0.316812 0.063 Uiso 1 1 calc R U . . .
C129 C 0.6648(3) 0.7665(3) 0.2948(3) 0.0447(18) Uani 1 1 d . . . . .
C130 C 0.6694(3) 0.7899(3) 0.2611(2) 0.051(2) Uani 1 1 d . . . . .
H130 H 0.654974 0.817299 0.260126 0.061 Uiso 1 1 calc R U . . .
C131 C 0.6952(3) 0.7733(3) 0.2286(3) 0.050(2) Uani 1 1 d . . . . .
H131 H 0.698976 0.790467 0.205652 0.060 Uiso 1 1 calc R U . . .
C132 C 0.5706(3) 0.7428(3) 0.4955(2) 0.0455(19) Uani 1 1 d . . . . .
H132 H 0.553554 0.755069 0.518220 0.055 Uiso 1 1 calc R U . . .
C133 C 0.5793(3) 0.7696(3) 0.4641(2) 0.0461(19) Uani 1 1 d . . . . .
H133 H 0.568379 0.799594 0.464861 0.055 Uiso 1 1 calc R U . . .
C134 C 0.6046(3) 0.7521(3) 0.4307(2) 0.0445(18) Uani 1 1 d . . . . .
C135 C 0.6208(3) 0.7102(3) 0.4315(2) 0.0475(19) Uani 1 1 d . . . . .
H135 H 0.638639 0.698145 0.409270 0.057 Uiso 1 1 calc R U . . .
C136 C 0.6112(3) 0.6846(3) 0.4650(3) 0.049(2) Uani 1 1 d . . . . .
H136 H 0.623669 0.655820 0.465806 0.059 Uiso 1 1 calc R U . . .
C137 C 0.5763(3) 0.9605(3) 0.3348(2) 0.0424(18) Uani 1 1 d . . . . .
H137 H 0.585007 0.981034 0.314139 0.051 Uiso 1 1 calc R U . . .
C138 C 0.5951(3) 0.9189(3) 0.3337(3) 0.0443(18) Uani 1 1 d . . . . .
H138 H 0.615741 0.910301 0.312367 0.053 Uiso 1 1 calc R U . . .
C139 C 0.5830(3) 0.8895(3) 0.3648(2) 0.0377(16) Uani 1 1 d . . . . .
C140 C 0.5526(3) 0.9032(3) 0.3952(2) 0.0456(19) Uani 1 1 d . . . . .
H140 H 0.544074 0.884043 0.416758 0.055 Uiso 1 1 calc R U . . .
C141 C 0.5349(3) 0.9450(3) 0.3935(2) 0.0436(18) Uani 1 1 d . . . . .
H141 H 0.513933 0.954167 0.414371 0.052 Uiso 1 1 calc R U . . .
C142 C 0.6395(3) 0.7855(3) 0.3318(2) 0.0440(18) Uani 1 1 d . . . . .
C143 C 0.6115(3) 0.7802(3) 0.3952(2) 0.0467(19) Uani 1 1 d . . . . .
C144 C 0.6033(3) 0.8438(3) 0.3650(2) 0.0454(19) Uani 1 1 d . . . . .
C145 C -0.2473(4) 0.5025(4) 0.2847(3) 0.075(3) Uani 1 1 d . . . . .
H14A H -0.260468 0.481865 0.256355 0.112 Uiso 1 1 calc R U . . .
H14B H -0.210906 0.505067 0.290035 0.112 Uiso 1 1 calc R U . . .
H14C H -0.250527 0.537544 0.287003 0.112 Uiso 1 1 calc R U . . .
C146 C -0.2533(5) 0.5041(4) 0.3574(3) 0.082(3) Uani 1 1 d . . . . .
H14D H -0.218055 0.502291 0.360668 0.123 Uiso 1 1 calc R U . . .
H14E H -0.273449 0.487549 0.378112 0.123 Uiso 1 1 calc R U . . .
H14F H -0.252442 0.540740 0.361700 0.123 Uiso 1 1 calc R U . . .
C147 C -0.3325(4) 0.4781(4) 0.3094(4) 0.078(3) Uani 1 1 d . . . . .
H14G H -0.334462 0.512194 0.324772 0.094 Uiso 1 1 calc R U . . .
H14H H -0.341909 0.475232 0.279303 0.094 Uiso 1 1 calc R U . . .
C148 C -0.3697(4) 0.4362(5) 0.3243(5) 0.102(5) Uani 1 1 d . . . . .
H14I H -0.366972 0.444517 0.355294 0.123 Uiso 1 1 calc R U . . .
H14J H -0.405029 0.433850 0.313803 0.123 Uiso 1 1 calc R U . . .
C149 C -0.3840(4) 0.3536(6) 0.3397(4) 0.104(4) Uani 1 1 d . . . . .
H14K H -0.418455 0.356192 0.344678 0.157 Uiso 1 1 calc R U . . .
H14L H -0.362078 0.364980 0.366341 0.157 Uiso 1 1 calc R U . . .
H14M H -0.386609 0.317295 0.327467 0.157 Uiso 1 1 calc R U . . .
C150 C -0.3875(4) 0.3621(5) 0.2688(4) 0.091(4) Uani 1 1 d . . . . .
H15A H -0.370812 0.381680 0.248217 0.137 Uiso 1 1 calc R U . . .
H15B H -0.423655 0.361333 0.268477 0.137 Uiso 1 1 calc R U . . .
H15C H -0.385728 0.326311 0.261746 0.137 Uiso 1 1 calc R U . . .
N57 N 0.2166(12) 0.3902(11) 0.5092(8) 0.045(2) Uani 0.320(16) 1 d D . P A 1
N58 N 0.2008(10) 0.4773(7) 0.4871(8) 0.048(3) Uani 0.320(16) 1 d D . P A 1
C169 C 0.186(2) 0.373(2) 0.544(2) 0.063(5) Uani 0.320(16) 1 d D . P A 1
HD16 H 0.165472 0.396306 0.552911 0.095 Uiso 0.320(16) 1 calc R U P A 1
HE16 H 0.162201 0.337101 0.533547 0.095 Uiso 0.320(16) 1 calc R U P A 1
HF16 H 0.208874 0.372883 0.567500 0.095 Uiso 0.320(16) 1 calc R U P A 1
C170 C 0.2472(15) 0.3535(14) 0.4956(13) 0.052(4) Uani 0.320(16) 1 d D . P A 1
H17A H 0.267572 0.364587 0.473002 0.077 Uiso 0.320(16) 1 calc R U P A 1
H17B H 0.270288 0.353793 0.519439 0.077 Uiso 0.320(16) 1 calc R U P A 1
H17C H 0.223615 0.318011 0.485487 0.077 Uiso 0.320(16) 1 calc R U P A 1
C171 C 0.2557(11) 0.4433(11) 0.5265(10) 0.062(3) Uani 0.320(16) 1 d D . P A 1
H17D H 0.271680 0.444205 0.554458 0.074 Uiso 0.320(16) 1 calc R U P A 1
H17E H 0.283239 0.450917 0.507514 0.074 Uiso 0.320(16) 1 calc R U P A 1
C172 C 0.2273(10) 0.4821(10) 0.5295(8) 0.053(3) Uani 0.320(16) 1 d D . P A 1
H17F H 0.251488 0.517764 0.539224 0.064 Uiso 0.320(16) 1 calc R U P A 1
H17G H 0.201464 0.475674 0.550003 0.064 Uiso 0.320(16) 1 calc R U P A 1
C215 C 0.1626(17) 0.507(2) 0.4909(13) 0.058(4) Uani 0.320(16) 1 d D . P A 1
H21A H 0.145569 0.503682 0.463036 0.088 Uiso 0.320(16) 1 calc R U P A 1
H21B H 0.136750 0.492957 0.509173 0.088 Uiso 0.320(16) 1 calc R U P A 1
H21C H 0.180425 0.543994 0.502849 0.088 Uiso 0.320(16) 1 calc R U P A 1
C216 C 0.2403(12) 0.5031(14) 0.4604(11) 0.058(4) Uani 0.320(16) 1 d D . P A 1
H21D H 0.266460 0.485057 0.456861 0.088 Uiso 0.320(16) 1 calc R U P A 1
H21E H 0.223342 0.501221 0.432885 0.088 Uiso 0.320(16) 1 calc R U P A 1
H21F H 0.256686 0.539755 0.474121 0.088 Uiso 0.320(16) 1 calc R U P A 1
NA57 N 0.2147(8) 0.3929(8) 0.5112(6) 0.045(2) Uani 0.398(12) 1 d D . P A 2
NA58 N 0.2060(7) 0.4788(6) 0.4792(6) 0.048(3) Uani 0.398(12) 1 d D . P A 2
CA69 C 0.1885(18) 0.3558(12) 0.5378(15) 0.063(5) Uani 0.398(12) 1 d D . P A 2
HA6A H 0.160593 0.367053 0.550462 0.095 Uiso 0.398(12) 1 calc R U P A 2
HA6B H 0.174349 0.320563 0.520429 0.095 Uiso 0.398(12) 1 calc R U P A 2
HA6C H 0.213578 0.355499 0.560050 0.095 Uiso 0.398(12) 1 calc R U P A 2
CA70 C 0.2568(11) 0.3730(10) 0.4931(10) 0.052(4) Uani 0.398(12) 1 d D . P A 2
HA7A H 0.275235 0.395994 0.475273 0.077 Uiso 0.398(12) 1 calc R U P A 2
HA7B H 0.280888 0.372473 0.515910 0.077 Uiso 0.398(12) 1 calc R U P A 2
HA7C H 0.241660 0.337537 0.476289 0.077 Uiso 0.398(12) 1 calc R U P A 2
CA71 C 0.2373(10) 0.4480(8) 0.5364(6) 0.062(3) Uani 0.398(12) 1 d D . P A 2
HA7D H 0.211572 0.457302 0.554309 0.074 Uiso 0.398(12) 1 calc R U P A 2
HA7E H 0.267846 0.450206 0.554924 0.074 Uiso 0.398(12) 1 calc R U P A 2
CA72 C 0.2524(7) 0.4848(8) 0.5084(7) 0.053(3) Uani 0.398(12) 1 d D . P A 2
HA7F H 0.280206 0.477403 0.491959 0.064 Uiso 0.398(12) 1 calc R U P A 2
HA7G H 0.265509 0.521036 0.524961 0.064 Uiso 0.398(12) 1 calc R U P A 2
CB15 C 0.1714(14) 0.505(2) 0.5026(10) 0.058(4) Uani 0.398(12) 1 d D . P A 2
HB1A H 0.140989 0.500947 0.483927 0.088 Uiso 0.398(12) 1 calc R U P A 2
HB1B H 0.160507 0.488250 0.526406 0.088 Uiso 0.398(12) 1 calc R U P A 2
HB1C H 0.189896 0.541835 0.513010 0.088 Uiso 0.398(12) 1 calc R U P A 2
CB16 C 0.2232(9) 0.5069(10) 0.4438(7) 0.058(4) Uani 0.398(12) 1 d D . P A 2
HB1D H 0.246091 0.490815 0.427695 0.088 Uiso 0.398(12) 1 calc R U P A 2
HB1E H 0.192948 0.504269 0.425333 0.088 Uiso 0.398(12) 1 calc R U P A 2
HB1F H 0.241626 0.543797 0.455523 0.088 Uiso 0.398(12) 1 calc R U P A 2
NB57 N 0.2127(11) 0.3768(10) 0.5029(8) 0.045(2) Uani 0.281(14) 1 d D . P A 3
NB58 N 0.2163(11) 0.4739(8) 0.4836(9) 0.048(3) Uani 0.281(14) 1 d D . P A 3
CB69 C 0.180(3) 0.367(2) 0.539(2) 0.063(5) Uani 0.281(14) 1 d D . P A 3
HB6A H 0.149546 0.337116 0.528906 0.095 Uiso 0.281(14) 1 calc R U P A 3
HB6B H 0.200287 0.360628 0.561338 0.095 Uiso 0.281(14) 1 calc R U P A 3
HB6C H 0.169558 0.398292 0.549236 0.095 Uiso 0.281(14) 1 calc R U P A 3
CB70 C 0.2288(13) 0.3287(12) 0.4894(10) 0.052(4) Uani 0.281(14) 1 d D . P A 3
HB7A H 0.198157 0.298506 0.479267 0.077 Uiso 0.281(14) 1 calc R U P A 3
HB7B H 0.251349 0.333550 0.466823 0.077 Uiso 0.281(14) 1 calc R U P A 3
HB7C H 0.247368 0.322597 0.513263 0.077 Uiso 0.281(14) 1 calc R U P A 3
CB71 C 0.2592(11) 0.4231(12) 0.5184(11) 0.062(3) Uani 0.281(14) 1 d D . P A 3
HB7D H 0.285567 0.423865 0.498277 0.074 Uiso 0.281(14) 1 calc R U P A 3
HB7E H 0.274239 0.420615 0.545774 0.074 Uiso 0.281(14) 1 calc R U P A 3
CB72 C 0.2438(13) 0.4717(11) 0.5231(9) 0.053(3) Uani 0.281(14) 1 d D . P A 3
HB7F H 0.221096 0.472879 0.546045 0.064 Uiso 0.281(14) 1 calc R U P A 3
HB7G H 0.274941 0.502602 0.530865 0.064 Uiso 0.281(14) 1 calc R U P A 3
CC15 C 0.1824(17) 0.507(2) 0.4889(14) 0.058(4) Uani 0.281(14) 1 d D . P A 3
HC1A H 0.165917 0.506090 0.461498 0.088 Uiso 0.281(14) 1 calc R U P A 3
HC1B H 0.155837 0.493682 0.507016 0.088 Uiso 0.281(14) 1 calc R U P A 3
HC1C H 0.202665 0.542848 0.501850 0.088 Uiso 0.281(14) 1 calc R U P A 3
CC16 C 0.2525(13) 0.4855(13) 0.4505(10) 0.058(4) Uani 0.281(14) 1 d D . P A 3
HC1D H 0.274157 0.462355 0.448355 0.088 Uiso 0.281(14) 1 calc R U P A 3
HC1E H 0.232577 0.479628 0.423498 0.088 Uiso 0.281(14) 1 calc R U P A 3
HC1F H 0.274408 0.521929 0.458246 0.088 Uiso 0.281(14) 1 calc R U P A 3
N51 N -0.2009(3) -0.0186(3) 0.5125(3) 0.082(2) Uani 1 1 d D . . . .
N52 N -0.2978(3) -0.0130(3) 0.4899(2) 0.070(2) Uani 1 1 d D . . . .
C151 C -0.1704(9) 0.0276(9) 0.5463(8) 0.111(7) Uani 0.69(2) 1 d D . P B 1
H15D H -0.191676 0.050185 0.554997 0.166 Uiso 0.69(2) 1 calc R U P B 1
H15E H -0.160156 0.015020 0.570479 0.166 Uiso 0.69(2) 1 calc R U P B 1
H15F H -0.139478 0.047410 0.535265 0.166 Uiso 0.69(2) 1 calc R U P B 1
C152 C -0.1695(9) -0.0539(7) 0.4986(12) 0.104(6) Uani 0.69(2) 1 d D . P B 1
H15G H -0.138610 -0.034466 0.487251 0.156 Uiso 0.69(2) 1 calc R U P B 1
H15H H -0.159235 -0.066814 0.522501 0.156 Uiso 0.69(2) 1 calc R U P B 1
H15I H -0.189931 -0.083426 0.476784 0.156 Uiso 0.69(2) 1 calc R U P B 1
C153 C -0.2479(6) -0.0500(8) 0.5297(7) 0.087(5) Uani 0.69(2) 1 d D . P B 1
H15J H -0.262816 -0.084720 0.510887 0.104 Uiso 0.69(2) 1 calc R U P B 1
H15K H -0.238386 -0.055122 0.557770 0.104 Uiso 0.69(2) 1 calc R U P B 1
C154 C -0.2861(7) -0.0204(8) 0.5325(4) 0.080(5) Uani 0.69(2) 1 d D . P B 1
H15L H -0.317942 -0.040185 0.542998 0.096 Uiso 0.69(2) 1 calc R U P B 1
H15M H -0.271648 0.013902 0.551925 0.096 Uiso 0.69(2) 1 calc R U P B 1
C155 C -0.3326(8) -0.0616(7) 0.4630(6) 0.091(6) Uani 0.69(2) 1 d D . P B 1
H15N H -0.339462 -0.055361 0.435102 0.137 Uiso 0.69(2) 1 calc R U P B 1
H15O H -0.316165 -0.089313 0.460603 0.137 Uiso 0.69(2) 1 calc R U P B 1
H15P H -0.365076 -0.072420 0.475611 0.137 Uiso 0.69(2) 1 calc R U P B 1
C156 C -0.3268(8) 0.0271(7) 0.4914(7) 0.094(5) Uani 0.69(2) 1 d D . P B 1
H15Q H -0.334164 0.031369 0.462916 0.141 Uiso 0.69(2) 1 calc R U P B 1
H15R H -0.359254 0.014934 0.503793 0.141 Uiso 0.69(2) 1 calc R U P B 1
H15S H -0.305635 0.060617 0.508534 0.141 Uiso 0.69(2) 1 calc R U P B 1
CB51 C -0.1520(15) 0.023(2) 0.534(2) 0.111(7) Uani 0.31(2) 1 d D . P B 2
HB5A H -0.126255 0.029787 0.514404 0.166 Uiso 0.31(2) 1 calc R U P B 2
HB5B H -0.160005 0.055412 0.545666 0.166 Uiso 0.31(2) 1 calc R U P B 2
HB5C H -0.138373 0.011001 0.557542 0.166 Uiso 0.31(2) 1 calc R U P B 2
CB52 C -0.186(2) -0.0667(14) 0.497(3) 0.104(6) Uani 0.31(2) 1 d D . P B 2
HB5D H -0.159982 -0.059382 0.476985 0.156 Uiso 0.31(2) 1 calc R U P B 2
HB5E H -0.171768 -0.077325 0.520479 0.156 Uiso 0.31(2) 1 calc R U P B 2
HB5F H -0.216459 -0.094940 0.482650 0.156 Uiso 0.31(2) 1 calc R U P B 2
CB53 C -0.2404(10) -0.029(2) 0.5426(10) 0.110(14) Uani 0.31(2) 1 d D . P B 2
HB5G H -0.236585 0.003041 0.563921 0.132 Uiso 0.31(2) 1 calc R U P B 2
HB5H H -0.235903 -0.056353 0.557247 0.132 Uiso 0.31(2) 1 calc R U P B 2
CB54 C -0.2923(15) -0.0472(14) 0.5188(13) 0.084(10) Uani 0.31(2) 1 d D . P B 2
HB5I H -0.298653 -0.083148 0.502537 0.100 Uiso 0.31(2) 1 calc R U P B 2
HB5J H -0.318758 -0.048100 0.538916 0.100 Uiso 0.31(2) 1 calc R U P B 2
CB55 C -0.3415(16) -0.0406(18) 0.4561(12) 0.091(6) Uani 0.31(2) 1 d D . P B 2
HB5K H -0.344058 -0.016935 0.437591 0.137 Uiso 0.31(2) 1 calc R U P B 2
HB5L H -0.335177 -0.071626 0.439833 0.137 Uiso 0.31(2) 1 calc R U P B 2
HB5M H -0.373845 -0.051051 0.469046 0.137 Uiso 0.31(2) 1 calc R U P B 2
CB56 C -0.3099(19) 0.0336(12) 0.5132(14) 0.094(5) Uani 0.31(2) 1 d D . P B 2
HB5N H -0.313470 0.055958 0.493850 0.141 Uiso 0.31(2) 1 calc R U P B 2
HB5O H -0.342253 0.022263 0.525939 0.141 Uiso 0.31(2) 1 calc R U P B 2
HB5P H -0.281979 0.053271 0.535297 0.141 Uiso 0.31(2) 1 calc R U P B 2
N53 N -0.3460(8) -0.1055(10) 0.0068(8) 0.089(3) Uani 0.632(15) 1 d D U P C 1
N54 N -0.4074(11) -0.0826(8) 0.0679(5) 0.070(3) Uani 0.632(15) 1 d D . P C 1
C157 C -0.3216(11) -0.0814(12) -0.0287(9) 0.116(10) Uani 0.632(15) 1 d D U P C 1
H15T H -0.284020 -0.068630 -0.022337 0.174 Uiso 0.632(15) 1 calc R U P C 1
H15U H -0.330638 -0.107764 -0.054850 0.174 Uiso 0.632(15) 1 calc R U P C 1
H15V H -0.334282 -0.052175 -0.031664 0.174 Uiso 0.632(15) 1 calc R U P C 1
C158 C -0.3250(10) -0.1497(8) 0.0098(6) 0.115(6) Uani 0.632(15) 1 d D U P C 1
H15W H -0.287522 -0.136087 0.016258 0.173 Uiso 0.632(15) 1 calc R U P C 1
H15X H -0.340458 -0.166899 0.032000 0.173 Uiso 0.632(15) 1 calc R U P C 1
H15Y H -0.333413 -0.174968 -0.017050 0.173 Uiso 0.632(15) 1 calc R U P C 1
C159 C -0.4030(7) -0.1248(12) -0.0031(5) 0.129(8) Uani 0.632(15) 1 d D . P C 1
H15Z H -0.414996 -0.098838 -0.014622 0.155 Uiso 0.632(15) 1 calc R U P C 1
H111 H -0.413276 -0.158027 -0.024163 0.155 Uiso 0.632(15) 1 calc R U P C 1
C160 C -0.4257(9) -0.1327(9) 0.0360(6) 0.140(10) Uani 0.632(15) 1 d D . P C 1
H16G H -0.415451 -0.160318 0.046353 0.167 Uiso 0.632(15) 1 calc R U P C 1
H16H H -0.463804 -0.144009 0.030953 0.167 Uiso 0.632(15) 1 calc R U P C 1
C161 C -0.4216(8) -0.0959(10) 0.1105(5) 0.088(6) Uani 0.632(15) 1 d D . P C 1
H16I H -0.407261 -0.123304 0.115644 0.131 Uiso 0.632(15) 1 calc R U P C 1
H16J H -0.407252 -0.064561 0.132728 0.131 Uiso 0.632(15) 1 calc R U P C 1
H16K H -0.459136 -0.108130 0.110357 0.131 Uiso 0.632(15) 1 calc R U P C 1
C162 C -0.4288(12) -0.0413(11) 0.0599(10) 0.124(10) Uani 0.632(15) 1 d D . P C 1
H16L H -0.414841 -0.010100 0.082253 0.187 Uiso 0.632(15) 1 calc R U P C 1
H16M H -0.419392 -0.032763 0.032858 0.187 Uiso 0.632(15) 1 calc R U P C 1
H16N H -0.466454 -0.053683 0.059392 0.187 Uiso 0.632(15) 1 calc R U P C 1
NA53 N -0.3407(13) -0.0991(17) 0.0057(15) 0.089(3) Uani 0.368(15) 1 d D . P C 2
NA54 N -0.4057(19) -0.0749(14) 0.0651(9) 0.070(3) Uani 0.368(15) 1 d D . P C 2
CB57 C -0.3008(14) -0.1261(14) -0.0050(12) 0.115(6) Uani 0.368(15) 1 d D . P C 2
HB5Q H -0.267696 -0.100050 -0.006204 0.173 Uiso 0.368(15) 1 calc R U P C 2
HB5R H -0.297118 -0.145770 0.016499 0.173 Uiso 0.368(15) 1 calc R U P C 2
HB5S H -0.311581 -0.150188 -0.032330 0.173 Uiso 0.368(15) 1 calc R U P C 2
CB58 C -0.343(2) -0.068(2) -0.0274(19) 0.116(10) Uani 0.368(15) 1 d D . P C 2
HB5T H -0.309067 -0.043458 -0.028224 0.174 Uiso 0.368(15) 1 calc R U P C 2
HB5U H -0.354557 -0.091697 -0.054806 0.174 Uiso 0.368(15) 1 calc R U P C 2
HB5V H -0.367810 -0.048434 -0.020657 0.174 Uiso 0.368(15) 1 calc R U P C 2
CB59 C -0.3921(13) -0.1370(15) 0.0080(12) 0.129(8) Uani 0.368(15) 1 d D . P C 2
HB5W H -0.389024 -0.159400 0.027874 0.155 Uiso 0.368(15) 1 calc R U P C 2
HB5X H -0.405553 -0.159666 -0.019955 0.155 Uiso 0.368(15) 1 calc R U P C 2
CB60 C -0.4278(12) -0.1063(15) 0.0226(10) 0.140(10) Uani 0.368(15) 1 d D . P C 2
HB6D H -0.430276 -0.083074 0.003210 0.167 Uiso 0.368(15) 1 calc R U P C 2
HB6E H -0.462749 -0.130041 0.023777 0.167 Uiso 0.368(15) 1 calc R U P C 2
CB61 C -0.4115(15) -0.1130(17) 0.0946(11) 0.088(6) Uani 0.368(15) 1 d D . P C 2
HB6F H -0.397224 -0.093674 0.123005 0.131 Uiso 0.368(15) 1 calc R U P C 2
HB6G H -0.448079 -0.131895 0.094665 0.131 Uiso 0.368(15) 1 calc R U P C 2
HB6H H -0.392888 -0.138045 0.084930 0.131 Uiso 0.368(15) 1 calc R U P C 2
CB62 C -0.433(2) -0.0361(18) 0.0810(15) 0.124(10) Uani 0.368(15) 1 d D . P C 2
HB6I H -0.416584 -0.016453 0.109027 0.187 Uiso 0.368(15) 1 calc R U P C 2
HB6J H -0.429830 -0.011867 0.061976 0.187 Uiso 0.368(15) 1 calc R U P C 2
HB6K H -0.468986 -0.054308 0.082613 0.187 Uiso 0.368(15) 1 calc R U P C 2
N55 N 0.1009(3) 0.4294(3) 0.0656(3) 0.077(2) Uani 1 1 d D . . . .
N56 N 0.0986(4) 0.3428(4) 0.0043(3) 0.092(3) Uani 1 1 d D . . . .
C163 C 0.1471(8) 0.4509(12) 0.0966(8) 0.110(9) Uani 0.64(2) 1 d D . P D 1
H16O H 0.172316 0.432563 0.088492 0.165 Uiso 0.64(2) 1 calc R U P D 1
H16P H 0.162432 0.488214 0.097259 0.165 Uiso 0.64(2) 1 calc R U P D 1
H16Q H 0.137081 0.445963 0.124413 0.165 Uiso 0.64(2) 1 calc R U P D 1
C164 C 0.0628(8) 0.4572(9) 0.0779(8) 0.104(7) Uani 0.64(2) 1 d D . P D 1
H16R H 0.032211 0.443160 0.057536 0.156 Uiso 0.64(2) 1 calc R U P D 1
H16S H 0.052808 0.452348 0.105802 0.156 Uiso 0.64(2) 1 calc R U P D 1
H16T H 0.078159 0.494599 0.078649 0.156 Uiso 0.64(2) 1 calc R U P D 1
C165 C 0.1131(10) 0.4342(11) 0.0222(6) 0.107(7) Uani 0.64(2) 1 d D . P D 1
H16U H 0.081257 0.431385 0.005092 0.129 Uiso 0.64(2) 1 calc R U P D 1
H16V H 0.137948 0.469087 0.022928 0.129 Uiso 0.64(2) 1 calc R U P D 1
C166 C 0.1353(9) 0.3933(6) 0.0022(8) 0.114(7) Uani 0.64(2) 1 d D . P D 1
H16W H 0.140473 0.395510 -0.027371 0.136 Uiso 0.64(2) 1 calc R U P D 1
H16X H 0.169018 0.397763 0.017256 0.136 Uiso 0.64(2) 1 calc R U P D 1
C167 C 0.0552(12) 0.3243(11) -0.0291(11) 0.103(8) Uani 0.64(2) 1 d D . P D 1
H16Y H 0.032192 0.290455 -0.025966 0.154 Uiso 0.64(2) 1 calc R U P D 1
H16Z H 0.036111 0.349684 -0.026951 0.154 Uiso 0.64(2) 1 calc R U P D 1
H116 H 0.068679 0.320363 -0.056596 0.154 Uiso 0.64(2) 1 calc R U P D 1
C168 C 0.1268(10) 0.3016(10) -0.0015(10) 0.123(9) Uani 0.64(2) 1 d D . P D 1
H11A H 0.102620 0.267514 -0.000163 0.184 Uiso 0.64(2) 1 calc R U P D 1
H11B H 0.140637 0.299455 -0.028843 0.184 Uiso 0.64(2) 1 calc R U P D 1
H11C H 0.155070 0.311304 0.020777 0.184 Uiso 0.64(2) 1 calc R U P D 1
CB63 C 0.1261(16) 0.460(2) 0.1082(9) 0.110(9) Uani 0.36(2) 1 d D U P D 2
HB6L H 0.154584 0.447068 0.115974 0.165 Uiso 0.36(2) 1 calc R U P D 2
HB6M H 0.139357 0.496756 0.107670 0.165 Uiso 0.36(2) 1 calc R U P D 2
HB6N H 0.100735 0.454430 0.128762 0.165 Uiso 0.36(2) 1 calc R U P D 2
CB64 C 0.0576(12) 0.4466(16) 0.0523(14) 0.104(7) Uani 0.36(2) 1 d D U P D 2
HB6O H 0.032417 0.442984 0.073045 0.156 Uiso 0.36(2) 1 calc R U P D 2
HB6P H 0.070515 0.483271 0.049933 0.156 Uiso 0.36(2) 1 calc R U P D 2
HB6Q H 0.041086 0.425007 0.024996 0.156 Uiso 0.36(2) 1 calc R U P D 2
CB65 C 0.1393(12) 0.4348(18) 0.0341(9) 0.126(16) Uani 0.36(2) 1 d D U P D 2
HB6R H 0.169426 0.424536 0.042519 0.151 Uiso 0.36(2) 1 calc R U P D 2
HB6S H 0.151076 0.470820 0.029069 0.151 Uiso 0.36(2) 1 calc R U P D 2
CB66 C 0.1069(16) 0.3969(8) -0.0030(12) 0.114(7) Uani 0.36(2) 1 d D U P D 2
HB6T H 0.124556 0.401002 -0.028715 0.136 Uiso 0.36(2) 1 calc R U P D 2
HB6U H 0.073382 0.403427 -0.006726 0.136 Uiso 0.36(2) 1 calc R U P D 2
CB67 C 0.060(2) 0.3050(16) -0.029(2) 0.103(8) Uani 0.36(2) 1 d D U P D 2
HB6V H 0.028008 0.313910 -0.029145 0.154 Uiso 0.36(2) 1 calc R U P D 2
HB6W H 0.073757 0.306484 -0.056535 0.154 Uiso 0.36(2) 1 calc R U P D 2
HB6X H 0.053698 0.269573 -0.024088 0.154 Uiso 0.36(2) 1 calc R U P D 2
CB68 C 0.1481(12) 0.331(2) 0.0055(18) 0.123(9) Uani 0.36(2) 1 d D U P D 2
HB6Y H 0.172379 0.356570 0.027894 0.184 Uiso 0.36(2) 1 calc R U P D 2
HB6Z H 0.142357 0.295826 0.010979 0.184 Uiso 0.36(2) 1 calc R U P D 2
HB10 H 0.162416 0.332737 -0.021469 0.184 Uiso 0.36(2) 1 calc R U P D 2
N59 N 0.2638(3) 0.7302(3) -0.0105(2) 0.0562(17) Uani 1 1 d D U . . .
N60 N 0.3126(3) 0.6667(3) -0.0586(2) 0.066(2) Uani 1 1 d D U . . .
C173 C 0.2896(15) 0.7879(7) -0.0018(9) 0.063(6) Uani 0.526(16) 1 d D U P E 1
H17H H 0.320820 0.795567 -0.016422 0.095 Uiso 0.526(16) 1 calc R U P E 1
H17I H 0.265990 0.805102 -0.011751 0.095 Uiso 0.526(16) 1 calc R U P E 1
H17J H 0.298766 0.800946 0.028434 0.095 Uiso 0.526(16) 1 calc R U P E 1
C174 C 0.2170(8) 0.7223(15) 0.0128(8) 0.061(5) Uani 0.526(16) 1 d D U P E 1
H17K H 0.198366 0.684895 0.008283 0.091 Uiso 0.526(16) 1 calc R U P E 1
H17L H 0.227318 0.736346 0.042837 0.091 Uiso 0.526(16) 1 calc R U P E 1
H17M H 0.194542 0.740502 0.002653 0.091 Uiso 0.526(16) 1 calc R U P E 1
C175 C 0.2460(8) 0.7089(10) -0.0564(5) 0.067(5) Uani 0.526(16) 1 d D U P E 1
H17N H 0.219201 0.674428 -0.060795 0.081 Uiso 0.526(16) 1 calc R U P E 1
H17O H 0.231987 0.733124 -0.068523 0.081 Uiso 0.526(16) 1 calc R U P E 1
C176 C 0.2936(9) 0.7041(9) -0.0756(7) 0.071(6) Uani 0.526(16) 1 d D U P E 1
H17P H 0.285990 0.692303 -0.106368 0.085 Uiso 0.526(16) 1 calc R U P E 1
H17Q H 0.320445 0.738592 -0.069629 0.085 Uiso 0.526(16) 1 calc R U P E 1
C177 C 0.2776(8) 0.6116(6) -0.0738(8) 0.078(4) Uani 0.526(16) 1 d D U P E 1
H17R H 0.291443 0.587555 -0.061796 0.117 Uiso 0.526(16) 1 calc R U P E 1
H17S H 0.243157 0.609030 -0.064932 0.117 Uiso 0.526(16) 1 calc R U P E 1
H17T H 0.275483 0.602387 -0.104427 0.117 Uiso 0.526(16) 1 calc R U P E 1
C178 C 0.3649(7) 0.6671(12) -0.0706(11) 0.074(6) Uani 0.526(16) 1 d D U P E 1
H17U H 0.375851 0.641404 -0.058427 0.112 Uiso 0.526(16) 1 calc R U P E 1
H17V H 0.363895 0.658198 -0.101196 0.112 Uiso 0.526(16) 1 calc R U P E 1
H17W H 0.389419 0.701957 -0.059994 0.112 Uiso 0.526(16) 1 calc R U P E 1
CB73 C 0.2832(18) 0.7867(8) 0.0126(9) 0.063(6) Uani 0.474(16) 1 d D . P E 2
HB7H H 0.318930 0.802207 0.007087 0.095 Uiso 0.474(16) 1 calc R U P E 2
HB7I H 0.261609 0.806042 0.003003 0.095 Uiso 0.474(16) 1 calc R U P E 2
HB7J H 0.281699 0.788421 0.042833 0.095 Uiso 0.474(16) 1 calc R U P E 2
CB74 C 0.2098(9) 0.7095(16) -0.0006(10) 0.061(5) Uani 0.474(16) 1 d D . P E 2
HB7K H 0.209384 0.710885 0.029636 0.091 Uiso 0.474(16) 1 calc R U P E 2
HB7L H 0.189491 0.730776 -0.008987 0.091 Uiso 0.474(16) 1 calc R U P E 2
HB7M H 0.194932 0.673256 -0.015844 0.091 Uiso 0.474(16) 1 calc R U P E 2
CB75 C 0.2664(12) 0.7289(9) -0.0564(5) 0.067(5) Uani 0.474(16) 1 d D . P E 2
HB7N H 0.234323 0.733475 -0.067883 0.081 Uiso 0.474(16) 1 calc R U P E 2
HB7O H 0.295412 0.759074 -0.059972 0.081 Uiso 0.474(16) 1 calc R U P E 2
CB76 C 0.2731(11) 0.6810(10) -0.0816(9) 0.090(10) Uani 0.474(16) 1 d D . P E 2
HB7P H 0.284173 0.687136 -0.109258 0.108 Uiso 0.474(16) 1 calc R U P E 2
HB7Q H 0.240088 0.652267 -0.086291 0.108 Uiso 0.474(16) 1 calc R U P E 2
CB77 C 0.3016(10) 0.6081(6) -0.0717(9) 0.078(4) Uani 0.474(16) 1 d D . P E 2
HB7R H 0.327245 0.597436 -0.056836 0.117 Uiso 0.474(16) 1 calc R U P E 2
HB7S H 0.267082 0.590387 -0.064715 0.117 Uiso 0.474(16) 1 calc R U P E 2
HB7T H 0.303201 0.598644 -0.101987 0.117 Uiso 0.474(16) 1 calc R U P E 2
CB78 C 0.3650(8) 0.6885(12) -0.0716(12) 0.074(6) Uani 0.474(16) 1 d D . P E 2
HB7U H 0.390000 0.678154 -0.055617 0.112 Uiso 0.474(16) 1 calc R U P E 2
HB7V H 0.365084 0.674999 -0.101594 0.112 Uiso 0.474(16) 1 calc R U P E 2
HB7W H 0.374317 0.726687 -0.066077 0.112 Uiso 0.474(16) 1 calc R U P E 2
N61 N 0.5643(2) 1.0885(2) 0.3935(2) 0.0520(17) Uani 1 1 d D . . . .
N62 N 0.4717(3) 1.0779(3) 0.3484(3) 0.064(2) Uani 1 1 d D . . . .
C179 C 0.5790(14) 1.0813(18) 0.4353(8) 0.059(3) Uani 0.257(16) 1 d D . P F 1
H17X H 0.548111 1.070593 0.449837 0.089 Uiso 0.257(16) 1 calc R U P F 1
H17Y H 0.596274 1.054255 0.432260 0.089 Uiso 0.257(16) 1 calc R U P F 1
H17Z H 0.602551 1.114245 0.451519 0.089 Uiso 0.257(16) 1 calc R U P F 1
C180 C 0.6070(12) 1.1049(16) 0.3668(11) 0.063(4) Uani 0.257(16) 1 d D . P F 1
HD18 H 0.592693 1.108506 0.339945 0.095 Uiso 0.257(16) 1 calc R U P F 1
HE18 H 0.631261 1.138559 0.381152 0.095 Uiso 0.257(16) 1 calc R U P F 1
HF18 H 0.624985 1.078568 0.361893 0.095 Uiso 0.257(16) 1 calc R U P F 1
C181 C 0.5378(19) 1.1300(17) 0.3969(12) 0.076(4) Uani 0.257(16) 1 d D . P F 1
H18G H 0.514022 1.125574 0.419015 0.091 Uiso 0.257(16) 1 calc R U P F 1
H18H H 0.564171 1.164604 0.405929 0.091 Uiso 0.257(16) 1 calc R U P F 1
C182 C 0.5080(14) 1.1298(10) 0.3573(13) 0.076(4) Uani 0.257(16) 1 d D . P F 1
H18I H 0.490134 1.156803 0.361837 0.091 Uiso 0.257(16) 1 calc R U P F 1
H18J H 0.530512 1.135474 0.334478 0.091 Uiso 0.257(16) 1 calc R U P F 1
C183 C 0.4497(14) 1.0645(17) 0.3022(6) 0.062(4) Uani 0.257(16) 1 d D . P F 1
H18K H 0.424992 1.029284 0.295749 0.093 Uiso 0.257(16) 1 calc R U P F 1
H18L H 0.432317 1.089782 0.297244 0.093 Uiso 0.257(16) 1 calc R U P F 1
H18M H 0.477858 1.065991 0.284196 0.093 Uiso 0.257(16) 1 calc R U P F 1
C184 C 0.4288(15) 1.0664(19) 0.3756(14) 0.076(5) Uani 0.257(16) 1 d D . P F 1
H18N H 0.407203 1.029992 0.366193 0.114 Uiso 0.257(16) 1 calc R U P F 1
H18O H 0.443074 1.071921 0.404732 0.114 Uiso 0.257(16) 1 calc R U P F 1
H18P H 0.407926 1.089672 0.373817 0.114 Uiso 0.257(16) 1 calc R U P F 1
CB79 C 0.5600(6) 1.0859(6) 0.4386(3) 0.063(4) Uani 0.743(16) 1 d D . P F 2
HB7X H 0.565627 1.053649 0.443441 0.095 Uiso 0.743(16) 1 calc R U P F 2
HB7Y H 0.585989 1.116087 0.456189 0.095 Uiso 0.743(16) 1 calc R U P F 2
HB7Z H 0.525545 1.086350 0.445800 0.095 Uiso 0.743(16) 1 calc R U P F 2
CB80 C 0.6176(4) 1.0901(5) 0.3834(5) 0.059(3) Uani 0.743(16) 1 d D . P F 2
HB8A H 0.624277 1.058230 0.388084 0.089 Uiso 0.743(16) 1 calc R U P F 2
HB8B H 0.620982 1.092548 0.354028 0.089 Uiso 0.743(16) 1 calc R U P F 2
HB8C H 0.642526 1.120627 0.401579 0.089 Uiso 0.743(16) 1 calc R U P F 2
CB81 C 0.5559(5) 1.1371(5) 0.3861(6) 0.076(4) Uani 0.743(16) 1 d D . P F 2
HB8D H 0.570321 1.145806 0.360043 0.091 Uiso 0.743(16) 1 calc R U P F 2
HB8E H 0.572635 1.166622 0.409805 0.091 Uiso 0.743(16) 1 calc R U P F 2
CB82 C 0.4995(5) 1.1272(5) 0.3823(5) 0.076(4) Uani 0.743(16) 1 d D . P F 2
HB8F H 0.491676 1.157768 0.375069 0.091 Uiso 0.743(16) 1 calc R U P F 2
HB8G H 0.486316 1.122588 0.409695 0.091 Uiso 0.743(16) 1 calc R U P F 2
CB83 C 0.4760(6) 1.0892(6) 0.3067(4) 0.076(5) Uani 0.743(16) 1 d D . P F 2
HB8H H 0.512237 1.098865 0.301138 0.114 Uiso 0.743(16) 1 calc R U P F 2
HB8I H 0.456151 1.058169 0.285911 0.114 Uiso 0.743(16) 1 calc R U P F 2
HB8J H 0.462338 1.118183 0.304993 0.114 Uiso 0.743(16) 1 calc R U P F 2
CB84 C 0.4167(4) 1.0625(6) 0.3597(5) 0.062(4) Uani 0.743(16) 1 d D . P F 2
HB8K H 0.416194 1.055403 0.388054 0.093 Uiso 0.743(16) 1 calc R U P F 2
HB8L H 0.402293 1.091157 0.358747 0.093 Uiso 0.743(16) 1 calc R U P F 2
HB8M H 0.396107 1.031142 0.339665 0.093 Uiso 0.743(16) 1 calc R U P F 2
C185 C 0.5098(4) 0.5470(3) 0.5522(3) 0.058(2) Uani 1 1 d . . . . .
H18Q H 0.480924 0.542035 0.531446 0.086 Uiso 1 1 calc R U . . .
H18R H 0.537880 0.537923 0.538030 0.086 Uiso 1 1 calc R U . . .
H18S H 0.498305 0.524501 0.572308 0.086 Uiso 1 1 calc R U . . .
C186 C 0.4845(3) 0.6141(3) 0.5955(3) 0.050(2) Uani 1 1 d . . . . .
H18T H 0.495951 0.650670 0.610639 0.075 Uiso 1 1 calc R U . . .
H18U H 0.455786 0.608850 0.574479 0.075 Uiso 1 1 calc R U . . .
H18V H 0.473020 0.591302 0.615383 0.075 Uiso 1 1 calc R U . . .
C187 C 0.5715(3) 0.6091(3) 0.6059(3) 0.0478(19) Uani 1 1 d . . . . .
H18W H 0.558204 0.595156 0.630546 0.057 Uiso 1 1 calc R U . . .
H18X H 0.594622 0.589495 0.593658 0.057 Uiso 1 1 calc R U . . .
C188 C 0.6009(3) 0.6650(4) 0.6193(2) 0.053(2) Uani 1 1 d . . . . .
H18Y H 0.632014 0.669023 0.637812 0.063 Uiso 1 1 calc R U . . .
H18Z H 0.579440 0.683740 0.635332 0.063 Uiso 1 1 calc R U . . .
C189 C 0.6632(3) 0.6745(3) 0.5667(3) 0.053(2) Uani 1 1 d . . . . .
H11D H 0.655122 0.636472 0.558849 0.079 Uiso 1 1 calc R U . . .
H11E H 0.673420 0.689745 0.542210 0.079 Uiso 1 1 calc R U . . .
H11F H 0.691585 0.688559 0.589119 0.079 Uiso 1 1 calc R U . . .
C190 C 0.6281(4) 0.7460(3) 0.5938(3) 0.059(2) Uani 1 1 d . . . . .
H19A H 0.638339 0.761415 0.569421 0.089 Uiso 1 1 calc R U . . .
H19B H 0.597358 0.754302 0.603401 0.089 Uiso 1 1 calc R U . . .
H19C H 0.656285 0.760200 0.616377 0.089 Uiso 1 1 calc R U . . .
N65 N 0.0586(3) 0.5838(3) 0.3953(3) 0.066(2) Uani 1 1 d D . . . .
N66 N 0.0525(3) 0.6626(3) 0.3540(3) 0.0645(19) Uani 1 1 d D . . . .
C191 C 0.0596(13) 0.5274(7) 0.3917(11) 0.076(4) Uani 0.359(15) 1 d D . P G 1
HC19 H 0.094896 0.527513 0.398496 0.114 Uiso 0.359(15) 1 calc R U P G 1
H19D H 0.037183 0.511048 0.411386 0.114 Uiso 0.359(15) 1 calc R U P G 1
H19E H 0.047206 0.507673 0.363057 0.114 Uiso 0.359(15) 1 calc R U P G 1
C192 C 0.0796(14) 0.6098(12) 0.4408(6) 0.094(5) Uani 0.359(15) 1 d D . P G 1
H19F H 0.114298 0.607390 0.445987 0.142 Uiso 0.359(15) 1 calc R U P G 1
H19G H 0.080947 0.646640 0.445863 0.142 Uiso 0.359(15) 1 calc R U P G 1
H19H H 0.056894 0.592080 0.459626 0.142 Uiso 0.359(15) 1 calc R U P G 1
C193 C 0.0060(8) 0.5862(12) 0.3854(15) 0.115(7) Uani 0.359(15) 1 d D . P G 1
H19I H -0.016566 0.575490 0.407271 0.138 Uiso 0.359(15) 1 calc R U P G 1
H19J H -0.009619 0.563417 0.357895 0.138 Uiso 0.359(15) 1 calc R U P G 1
C194 C 0.0145(13) 0.6422(11) 0.3844(10) 0.083(5) Uani 0.359(15) 1 d D . P G 1
H19K H 0.027203 0.663447 0.412982 0.099 Uiso 0.359(15) 1 calc R U P G 1
H19L H -0.019031 0.646875 0.376613 0.099 Uiso 0.359(15) 1 calc R U P G 1
C195 C 0.0252(12) 0.6444(11) 0.3105(6) 0.069(3) Uani 0.359(15) 1 d D . P G 1
H19M H 0.014605 0.606153 0.302937 0.104 Uiso 0.359(15) 1 calc R U P G 1
H19N H -0.005322 0.656250 0.309532 0.104 Uiso 0.359(15) 1 calc R U P G 1
H19O H 0.048458 0.658886 0.290589 0.104 Uiso 0.359(15) 1 calc R U P G 1
C196 C 0.0676(14) 0.7202(10) 0.3639(11) 0.069(3) Uani 0.359(15) 1 d D . P G 1
H19P H 0.085630 0.733443 0.392177 0.104 Uiso 0.359(15) 1 calc R U P G 1
H19Q H 0.090547 0.734093 0.343538 0.104 Uiso 0.359(15) 1 calc R U P G 1
H19R H 0.036767 0.731457 0.362482 0.104 Uiso 0.359(15) 1 calc R U P G 1
CB91 C 0.0347(9) 0.5299(5) 0.3705(6) 0.094(5) Uani 0.641(15) 1 d D . P G 2
HB9A H 0.018942 0.531397 0.343408 0.142 Uiso 0.641(15) 1 calc R U P G 2
HB9B H 0.061187 0.512427 0.365711 0.142 Uiso 0.641(15) 1 calc R U P G 2
HB9C H 0.008196 0.510436 0.385836 0.142 Uiso 0.641(15) 1 calc R U P G 2
CB92 C 0.0828(6) 0.5830(7) 0.4363(5) 0.076(4) Uani 0.641(15) 1 d D . P G 2
HB9D H 0.098309 0.618898 0.452130 0.114 Uiso 0.641(15) 1 calc R U P G 2
HB9E H 0.056534 0.563789 0.452035 0.114 Uiso 0.641(15) 1 calc R U P G 2
HB9F H 0.109525 0.565779 0.431910 0.114 Uiso 0.641(15) 1 calc R U P G 2
CB93 C 0.0185(6) 0.6125(7) 0.4044(6) 0.083(5) Uani 0.641(15) 1 d D . P G 2
HB9G H -0.012288 0.589088 0.413687 0.099 Uiso 0.641(15) 1 calc R U P G 2
HB9H H 0.032962 0.643476 0.427415 0.099 Uiso 0.641(15) 1 calc R U P G 2
CB94 C 0.0032(6) 0.6292(9) 0.3667(8) 0.115(7) Uani 0.641(15) 1 d D . P G 2
HB9I H -0.021207 0.649484 0.373167 0.138 Uiso 0.641(15) 1 calc R U P G 2
HB9J H -0.013527 0.598465 0.343960 0.138 Uiso 0.641(15) 1 calc R U P G 2
CB95 C 0.0388(7) 0.6637(7) 0.3088(4) 0.069(3) Uani 0.641(15) 1 d D . P G 2
HB9K H 0.025243 0.627901 0.292420 0.104 Uiso 0.641(15) 1 calc R U P G 2
HB9L H 0.012521 0.681507 0.307654 0.104 Uiso 0.641(15) 1 calc R U P G 2
HB9M H 0.069614 0.682555 0.297151 0.104 Uiso 0.641(15) 1 calc R U P G 2
CB96 C 0.0718(8) 0.7137(6) 0.3773(6) 0.069(3) Uani 0.641(15) 1 d D . P G 2
HB9N H 0.103645 0.731950 0.366597 0.104 Uiso 0.641(15) 1 calc R U P G 2
HB9O H 0.046232 0.732048 0.374934 0.104 Uiso 0.641(15) 1 calc R U P G 2
HB9P H 0.078949 0.713017 0.406832 0.104 Uiso 0.641(15) 1 calc R U P G 2
N67 N 0.7913(3) 0.6953(3) 0.1278(3) 0.072(2) Uani 1 1 d D . . . .
N68 N 0.8231(3) 0.7615(3) 0.2064(3) 0.068(2) Uani 1 1 d D . . . .
C197 C 0.7962(9) 0.6414(6) 0.1265(9) 0.075(6) Uani 0.557(15) 1 d D . P H 1
H19S H 0.761870 0.615588 0.121971 0.113 Uiso 0.557(15) 1 calc R U P H 1
H19T H 0.816495 0.632856 0.103596 0.113 Uiso 0.557(15) 1 calc R U P H 1
H19U H 0.813573 0.640851 0.153215 0.113 Uiso 0.557(15) 1 calc R U P H 1
C198 C 0.7661(11) 0.6947(11) 0.0860(6) 0.092(7) Uani 0.557(15) 1 d D U P H 1
H19V H 0.731437 0.669411 0.081483 0.138 Uiso 0.557(15) 1 calc R U P H 1
H19W H 0.763676 0.729557 0.085451 0.138 Uiso 0.557(15) 1 calc R U P H 1
H19X H 0.786683 0.684702 0.063841 0.138 Uiso 0.557(15) 1 calc R U P H 1
C199 C 0.8433(7) 0.7332(10) 0.1346(7) 0.084(6) Uani 0.557(15) 1 d D . P H 1
H19Y H 0.842315 0.764826 0.124523 0.101 Uiso 0.557(15) 1 calc R U P H 1
H19Z H 0.866836 0.717835 0.118113 0.101 Uiso 0.557(15) 1 calc R U P H 1
C200 C 0.8639(6) 0.7486(11) 0.1807(6) 0.099(6) Uani 0.557(15) 1 d D . P H 1
H20A H 0.873158 0.719349 0.189328 0.118 Uiso 0.557(15) 1 calc R U P H 1
H20B H 0.895307 0.779239 0.185254 0.118 Uiso 0.557(15) 1 calc R U P H 1
C201 C 0.8354(9) 0.7572(10) 0.2497(6) 0.082(6) Uani 0.557(15) 1 d D . P H 1
H20C H 0.834386 0.721190 0.249932 0.122 Uiso 0.557(15) 1 calc R U P H 1
H20D H 0.869878 0.780906 0.260332 0.122 Uiso 0.557(15) 1 calc R U P H 1
H20E H 0.810004 0.766558 0.267466 0.122 Uiso 0.557(15) 1 calc R U P H 1
C202 C 0.8246(10) 0.8163(7) 0.2060(11) 0.107(10) Uani 0.557(15) 1 d D . P H 1
H20F H 0.816375 0.819216 0.177247 0.161 Uiso 0.557(15) 1 calc R U P H 1
H20G H 0.799199 0.825625 0.223836 0.161 Uiso 0.557(15) 1 calc R U P H 1
H20H H 0.859073 0.839973 0.216702 0.161 Uiso 0.557(15) 1 calc R U P H 1
CB97 C 0.7780(11) 0.6386(7) 0.1096(11) 0.075(6) Uani 0.443(15) 1 d D . P H 2
HB9Q H 0.740863 0.624322 0.101065 0.113 Uiso 0.443(15) 1 calc R U P H 2
HB9R H 0.796965 0.633322 0.085059 0.113 Uiso 0.443(15) 1 calc R U P H 2
HB9S H 0.787311 0.620758 0.130582 0.113 Uiso 0.443(15) 1 calc R U P H 2
CB98 C 0.7792(16) 0.7230(12) 0.0952(8) 0.092(7) Uani 0.443(15) 1 d D . P H 2
HB9T H 0.742879 0.707593 0.084269 0.138 Uiso 0.443(15) 1 calc R U P H 2
HB9U H 0.786002 0.760088 0.107774 0.138 Uiso 0.443(15) 1 calc R U P H 2
HB9V H 0.800973 0.719530 0.072257 0.138 Uiso 0.443(15) 1 calc R U P H 2
CB99 C 0.8464(8) 0.7215(11) 0.1419(11) 0.084(6) Uani 0.443(15) 1 d D . P H 2
HB9W H 0.866328 0.725323 0.117292 0.101 Uiso 0.443(15) 1 calc R U P H 2
HB9X H 0.859679 0.700269 0.158228 0.101 Uiso 0.443(15) 1 calc R U P H 2
CC00 C 0.8524(9) 0.7748(11) 0.1688(7) 0.099(6) Uani 0.443(15) 1 d D . P H 2
HC0A H 0.837029 0.795656 0.153698 0.118 Uiso 0.443(15) 1 calc R U P H 2
HC0B H 0.889163 0.794280 0.177768 0.118 Uiso 0.443(15) 1 calc R U P H 2
CC01 C 0.8447(12) 0.7345(11) 0.2322(9) 0.086(10) Uani 0.443(15) 1 d D . P H 2
HC0C H 0.845781 0.701276 0.215255 0.129 Uiso 0.443(15) 1 calc R U P H 2
HC0D H 0.879791 0.756046 0.243609 0.129 Uiso 0.443(15) 1 calc R U P H 2
HC0E H 0.823439 0.727702 0.255251 0.129 Uiso 0.443(15) 1 calc R U P H 2
CC02 C 0.8208(13) 0.8129(7) 0.2314(8) 0.079(9) Uani 0.443(15) 1 d D . P H 2
HC0F H 0.805953 0.830610 0.213186 0.119 Uiso 0.443(15) 1 calc R U P H 2
HC0G H 0.799404 0.806570 0.254467 0.119 Uiso 0.443(15) 1 calc R U P H 2
HC0H H 0.855756 0.834914 0.242825 0.119 Uiso 0.443(15) 1 calc R U P H 2
N69 N 0.3157(2) 0.2592(2) 0.2148(2) 0.0530(18) Uani 1 1 d D . . . .
N70 N 0.3497(3) 0.2543(3) 0.1350(2) 0.0644(19) Uani 1 1 d D . . . .
C203 C 0.2681(8) 0.2686(12) 0.2308(11) 0.060(7) Uani 0.45(2) 1 d D . P I 1
H20I H 0.245742 0.270949 0.207543 0.089 Uiso 0.45(2) 1 calc R U P I 1
H20J H 0.249796 0.239733 0.243712 0.089 Uiso 0.45(2) 1 calc R U P I 1
H20K H 0.277514 0.301432 0.251802 0.089 Uiso 0.45(2) 1 calc R U P I 1
C204 C 0.3515(9) 0.2552(10) 0.2478(8) 0.070(7) Uani 0.45(2) 1 d D . P I 1
H20L H 0.381923 0.249064 0.235446 0.104 Uiso 0.45(2) 1 calc R U P I 1
H20M H 0.362104 0.287827 0.268981 0.104 Uiso 0.45(2) 1 calc R U P I 1
H20N H 0.334387 0.226128 0.260892 0.104 Uiso 0.45(2) 1 calc R U P I 1
C205 C 0.3016(10) 0.2091(9) 0.1824(9) 0.086(8) Uani 0.45(2) 1 d D . P I 1
H20O H 0.297869 0.179907 0.197163 0.103 Uiso 0.45(2) 1 calc R U P I 1
H20P H 0.267449 0.204036 0.167813 0.103 Uiso 0.45(2) 1 calc R U P I 1
C206 C 0.3380(14) 0.2053(9) 0.1505(11) 0.086(6) Uani 0.45(2) 1 d D . P I 1
H20Q H 0.369835 0.201310 0.163002 0.103 Uiso 0.45(2) 1 calc R U P I 1
H20R H 0.322213 0.174855 0.127267 0.103 Uiso 0.45(2) 1 calc R U P I 1
C207 C 0.4013(9) 0.2663(11) 0.1178(14) 0.086(7) Uani 0.45(2) 1 d D . P I 1
H20S H 0.408320 0.298943 0.107709 0.130 Uiso 0.45(2) 1 calc R U P I 1
H20T H 0.428178 0.269920 0.139991 0.130 Uiso 0.45(2) 1 calc R U P I 1
H20U H 0.401175 0.237751 0.094565 0.130 Uiso 0.45(2) 1 calc R U P I 1
C208 C 0.3078(12) 0.249(2) 0.1015(10) 0.100(8) Uani 0.45(2) 1 d D . P I 1
H20V H 0.315107 0.281262 0.090889 0.150 Uiso 0.45(2) 1 calc R U P I 1
H20W H 0.306571 0.219755 0.078414 0.150 Uiso 0.45(2) 1 calc R U P I 1
H20X H 0.274561 0.242164 0.113305 0.150 Uiso 0.45(2) 1 calc R U P I 1
CC03 C 0.2594(6) 0.2546(13) 0.2127(11) 0.096(12) Uani 0.55(2) 1 d D . P I 2
HC0I H 0.255101 0.288103 0.226126 0.144 Uiso 0.55(2) 1 calc R U P I 2
HC0J H 0.244951 0.245436 0.183294 0.144 Uiso 0.55(2) 1 calc R U P I 2
HC0K H 0.241265 0.227415 0.227283 0.144 Uiso 0.55(2) 1 calc R U P I 2
CC04 C 0.3354(8) 0.2713(8) 0.2601(5) 0.067(6) Uani 0.55(2) 1 d D . P I 2
HC0L H 0.328404 0.302927 0.274446 0.101 Uiso 0.55(2) 1 calc R U P I 2
HC0M H 0.318105 0.241949 0.272909 0.101 Uiso 0.55(2) 1 calc R U P I 2
HC0N H 0.372649 0.276767 0.262519 0.101 Uiso 0.55(2) 1 calc R U P I 2
CC05 C 0.3277(10) 0.2112(8) 0.1955(6) 0.083(7) Uani 0.55(2) 1 d D . P I 2
HC0O H 0.305229 0.180241 0.204435 0.099 Uiso 0.55(2) 1 calc R U P I 2
HC0P H 0.364210 0.214352 0.202979 0.099 Uiso 0.55(2) 1 calc R U P I 2
CC06 C 0.3173(10) 0.2076(8) 0.1493(8) 0.086(6) Uani 0.55(2) 1 d D . P I 2
HC0Q H 0.324085 0.176024 0.133644 0.103 Uiso 0.55(2) 1 calc R U P I 2
HC0R H 0.280496 0.203868 0.142848 0.103 Uiso 0.55(2) 1 calc R U P I 2
CC07 C 0.4023(7) 0.2483(9) 0.1301(11) 0.086(7) Uani 0.55(2) 1 d D . P I 2
HC0S H 0.424388 0.278524 0.120637 0.130 Uiso 0.55(2) 1 calc R U P I 2
HC0T H 0.417436 0.245959 0.157085 0.130 Uiso 0.55(2) 1 calc R U P I 2
HC0U H 0.399341 0.216358 0.109323 0.130 Uiso 0.55(2) 1 calc R U P I 2
CC08 C 0.3283(11) 0.2575(17) 0.0930(7) 0.100(8) Uani 0.55(2) 1 d D . P I 2
HC0V H 0.350213 0.288465 0.084305 0.150 Uiso 0.55(2) 1 calc R U P I 2
HC0W H 0.327328 0.226111 0.072330 0.150 Uiso 0.55(2) 1 calc R U P I 2
HC0X H 0.293281 0.260000 0.094733 0.150 Uiso 0.55(2) 1 calc R U P I 2
C217 C 0.0047(6) 0.0620(4) -0.0169(3) 0.088(3) Uani 1 1 d D . . . .
C218 C -0.0272(7) 0.0879(6) -0.0315(4) 0.133(6) Uani 1 1 d D . . . .
H218 H -0.012714 0.121434 -0.037614 0.160 Uiso 1 1 calc R U . . .
C219 C -0.0797(8) 0.0645(8) -0.0369(5) 0.166(8) Uani 1 1 d D . . . .
H219 H -0.101610 0.083233 -0.044556 0.200 Uiso 1 1 calc R U . . .
C220 C -0.1008(6) 0.0143(7) -0.0314(4) 0.141(7) Uani 1 1 d D . . . .
H220 H -0.136806 -0.002443 -0.037814 0.169 Uiso 1 1 calc R U . . .
C221 C -0.0698(4) -0.0125(5) -0.0164(3) 0.083(4) Uani 1 1 d D . . . .
C222 C -0.0167(4) 0.0123(4) -0.0083(2) 0.061(2) Uani 1 1 d D . . . .
C223 C 0.0570(7) 0.0861(6) -0.0093(5) 0.122(7) Uani 1 1 d D . . . .
H223 H 0.071472 0.119442 -0.015762 0.147 Uiso 1 1 calc R U . . .
C224 C 0.0882(5) 0.0627(7) 0.0075(4) 0.142(9) Uani 1 1 d D . . . .
H22A H 0.123920 0.081067 0.013384 0.171 Uiso 1 1 calc R U . . .
C225 C 0.4863(4) 0.5120(4) -0.0121(3) 0.085(3) Uani 1 1 d D . . . .
C226 C 0.5114(7) 0.5611(5) -0.0223(4) 0.126(5) Uani 1 1 d D . . . .
C227 C 0.4813(10) 0.5811(9) -0.0470(7) 0.238(11) Uani 1 1 d D . . . .
H227 H 0.498018 0.613630 -0.054191 0.286 Uiso 1 1 calc R U . . .
C228 C 0.4274(11) 0.5567(12) -0.0624(9) 0.297(14) Uani 1 1 d D . . . .
H228 H 0.409552 0.570282 -0.080775 0.356 Uiso 1 1 calc R U . . .
C229 C 0.4034(9) 0.5104(10) -0.0473(7) 0.253(11) Uani 1 1 d D . . . .
H229 H 0.367277 0.494091 -0.052858 0.304 Uiso 1 1 calc R U . . .
C230 C 0.4334(5) 0.4889(6) -0.0244(4) 0.128(5) Uani 1 1 d D . . . .
C231 C 0.4088(7) 0.4421(7) -0.0133(6) 0.164(7) Uani 1 1 d D . . . .
H231 H 0.372792 0.427320 -0.020961 0.197 Uiso 1 1 calc R U . . .
C232 C 0.4330(9) 0.4154(7) 0.0079(6) 0.164(8) Uani 1 1 d D . . . .
H23A H 0.414337 0.382458 0.013327 0.197 Uiso 1 1 calc R U . . .
Pd0A Pd 0.0712(5) 0.3489(5) 0.0668(2) 0.0384(7) Uani 0.469(13) 1 d . . P D 1
Pd1A Pd 0.0717(4) 0.3500(4) 0.0576(2) 0.0384(7) Uani 0.531(13) 1 d . . P D 2
Pd0B Pd 0.12214(2) -0.04566(2) 0.20439(2) 0.04696(16) Uani 1 1 d D . . . .
NA71 N 0.1610(3) -0.0694(3) 0.2484(3) 0.087(3) Uani 1 1 d D U . . .
NA72 N 0.1510(3) -0.0888(3) 0.1611(3) 0.089(3) Uani 1 1 d D U . . .
CC09 C 0.2025(5) -0.0240(5) 0.2741(5) 0.122(5) Uani 1 1 d D U . . .
HC0Y H 0.186824 0.000156 0.290713 0.183 Uiso 1 1 calc R U . . .
HC0Z H 0.222521 -0.036517 0.292946 0.183 Uiso 1 1 calc R U . . .
HC10 H 0.225247 -0.005765 0.255533 0.183 Uiso 1 1 calc R U . . .
CC10 C 0.1256(5) -0.0984(6) 0.2758(5) 0.128(5) Uani 1 1 d D U . . .
HC1G H 0.108762 -0.075039 0.292020 0.192 Uiso 1 1 calc R U . . .
HC1H H 0.099342 -0.128421 0.258396 0.192 Uiso 1 1 calc R U . . .
HC1I H 0.145458 -0.110551 0.295085 0.192 Uiso 1 1 calc R U . . .
CC11 C 0.1865(8) -0.1048(7) 0.2238(5) 0.172(6) Uani 1 1 d D U . . .
HC1J H 0.222543 -0.094789 0.236407 0.206 Uiso 1 1 calc R U . . .
HC1K H 0.169174 -0.140680 0.227552 0.206 Uiso 1 1 calc R U . . .
CC12 C 0.1877(7) -0.1065(7) 0.1813(5) 0.169(6) Uani 1 1 d D U . . .
HC1L H 0.183024 -0.143034 0.167111 0.203 Uiso 1 1 calc R U . . .
HC1M H 0.222481 -0.085349 0.176636 0.203 Uiso 1 1 calc R U . . .
CC13 C 0.1099(5) -0.1324(5) 0.1336(5) 0.140(6) Uani 1 1 d D U . . .
HC1N H 0.085773 -0.118177 0.120493 0.211 Uiso 1 1 calc R U . . .
HC1O H 0.125575 -0.150860 0.111760 0.211 Uiso 1 1 calc R U . . .
HC1P H 0.091391 -0.156688 0.150425 0.211 Uiso 1 1 calc R U . . .
CC14 C 0.1820(5) -0.0569(5) 0.1325(4) 0.123(5) Uani 1 1 d D U . . .
HC1Q H 0.159540 -0.042970 0.117062 0.184 Uiso 1 1 calc R U . . .
HC1R H 0.210006 -0.027937 0.149188 0.184 Uiso 1 1 calc R U . . .
HC1S H 0.196490 -0.079104 0.112549 0.184 Uiso 1 1 calc R U . . .
C2X C -0.0761(7) 0.3012(6) 0.3834(7) 0.197(8) Uani 1 1 d D U . . .
H2X H -0.048805 0.315206 0.367519 0.236 Uiso 0.485(7) 1 calc R U P J 1
H2XA H -0.059083 0.294030 0.407526 0.236 Uiso 0.515(7) 1 calc R U P J 2
H2XB H -0.050117 0.316046 0.365406 0.236 Uiso 0.515(7) 1 calc R U P J 2
H2XC H -0.094717 0.326106 0.393159 0.236 Uiso 0.515(7) 1 calc R U P J 2
C3X C -0.1138(6) 0.2506(6) 0.3585(5) 0.145(5) Uani 1 1 d D . . . .
C4X C -0.0828(6) 0.2123(5) 0.3465(5) 0.141(5) Uani 1 1 d D U . . .
H4XA H -0.057433 0.225558 0.327130 0.211 Uiso 0.485(7) 1 calc R U P J 1
H4XB H -0.063759 0.209687 0.371939 0.211 Uiso 0.485(7) 1 calc R U P J 1
H4YA H -0.105707 0.180137 0.327887 0.211 Uiso 0.515(7) 1 calc R U P J 2
H4YB H -0.071888 0.202544 0.372212 0.211 Uiso 0.515(7) 1 calc R U P J 2
O3X O -0.1395(7) 0.2619(7) 0.3218(5) 0.222(7) Uani 1 1 d D . . . .
CX3 C -0.1569(6) 0.2264(7) 0.3835(6) 0.172(7) Uani 1 1 d D U . . .
HX3A H -0.142214 0.218106 0.408214 0.257 Uiso 0.485(7) 1 calc R U P J 1
HX3B H -0.176006 0.251116 0.392489 0.257 Uiso 0.485(7) 1 calc R U P J 1
HX3C H -0.180306 0.194305 0.365977 0.257 Uiso 0.485(7) 1 calc R U P J 1
C18X C -0.150(2) 0.269(3) 0.2483(14) 0.249(18) Uani 0.485(7) 1 d D . P J 1
H18A H -0.186239 0.255339 0.252230 0.374 Uiso 0.485(7) 1 calc R U P J 1
H18B H -0.143142 0.303104 0.240364 0.374 Uiso 0.485(7) 1 calc R U P J 1
H18C H -0.140523 0.244796 0.226145 0.374 Uiso 0.485(7) 1 calc R U P J 1
C1X C -0.0712(17) 0.3309(13) 0.4213(10) 0.30(2) Uani 0.485(7) 1 d D U P J 1
H1X1 H -0.096059 0.321178 0.440328 0.364 Uiso 0.485(7) 1 calc R U P J 1
H1X2 H -0.042846 0.361873 0.429484 0.364 Uiso 0.485(7) 1 calc R U P J 1
C5X C -0.1188(10) 0.1581(8) 0.3252(10) 0.145(10) Uani 0.485(7) 1 d D U P J 1
H5X1 H -0.148980 0.161335 0.309347 0.174 Uiso 0.485(7) 1 calc R U P J 1
H5X2 H -0.131328 0.137068 0.346440 0.174 Uiso 0.485(7) 1 calc R U P J 1
C6X C -0.0867(11) 0.1320(9) 0.2951(7) 0.134(9) Uani 0.485(7) 1 d D U P J 1
H6X H -0.053152 0.153313 0.292019 0.161 Uiso 0.485(7) 1 calc R U P J 1
C7X C -0.1012(11) 0.0821(9) 0.2727(6) 0.130(8) Uani 0.485(7) 1 d D U P J 1
C8X C -0.0662(11) 0.0590(11) 0.2439(7) 0.131(8) Uani 0.485(7) 1 d D U P J 1
H8X1 H -0.067087 0.024627 0.249840 0.158 Uiso 0.485(7) 1 calc R U P J 1
H8X2 H -0.030222 0.082342 0.250407 0.158 Uiso 0.485(7) 1 calc R U P J 1
C9X C -0.0831(12) 0.0521(9) 0.1963(7) 0.126(8) Uani 0.485(7) 1 d D U P J 1
H9X1 H -0.063380 0.032163 0.179144 0.151 Uiso 0.485(7) 1 calc R U P J 1
H9X2 H -0.120173 0.032163 0.190161 0.151 Uiso 0.485(7) 1 calc R U P J 1
C10X C -0.0734(11) 0.1058(8) 0.1847(5) 0.114(7) Uani 0.485(7) 1 d D U P J 1
H10X H -0.037840 0.125289 0.187545 0.137 Uiso 0.485(7) 1 calc R U P J 1
C11X C -0.1034(10) 0.1307(8) 0.1717(6) 0.116(8) Uani 0.485(7) 1 d D U P J 1
C12X C -0.0902(10) 0.1823(9) 0.1560(9) 0.135(9) Uani 0.485(7) 1 d D U P J 1
H12A H -0.112408 0.203054 0.167955 0.162 Uiso 0.485(7) 1 calc R U P J 1
H12B H -0.096866 0.174651 0.125076 0.162 Uiso 0.485(7) 1 calc R U P J 1
C13X C -0.0323(12) 0.2145(14) 0.1693(10) 0.185(10) Uani 0.485(7) 1 d D U P J 1
H13A H -0.010732 0.191811 0.159994 0.223 Uiso 0.485(7) 1 calc R U P J 1
H13B H -0.023073 0.243886 0.154521 0.223 Uiso 0.485(7) 1 calc R U P J 1
C14X C -0.0192(12) 0.2365(11) 0.2169(10) 0.188(12) Uani 0.485(7) 1 d D U P J 1
H14X H -0.042343 0.249628 0.233368 0.225 Uiso 0.485(7) 1 calc R U P J 1
C15X C 0.0268(11) 0.2364(9) 0.2341(9) 0.164(11) Uani 0.485(7) 1 d D U P J 1
C16X C 0.0426(13) 0.2578(10) 0.2813(9) 0.133(13) Uani 0.485(7) 1 d D U P J 1
H16A H 0.076651 0.254746 0.288451 0.199 Uiso 0.485(7) 1 calc R U P J 1
H16B H 0.043933 0.294576 0.288381 0.199 Uiso 0.485(7) 1 calc R U P J 1
H16C H 0.017312 0.237637 0.297265 0.199 Uiso 0.485(7) 1 calc R U P J 1
C17X C -0.1179(10) 0.2756(10) 0.2882(7) 0.122(10) Uani 0.485(7) 1 d D U P J 1
CX7 C -0.1535(13) 0.0432(14) 0.2766(13) 0.154(10) Uani 0.485(7) 1 d D U P J 1
HX7A H -0.157109 0.009403 0.258157 0.230 Uiso 0.485(7) 1 calc R U P J 1
HX7B H -0.155439 0.038878 0.305696 0.230 Uiso 0.485(7) 1 calc R U P J 1
HX7C H -0.181246 0.056465 0.268452 0.230 Uiso 0.485(7) 1 calc R U P J 1
CX11 C -0.1628(10) 0.1052(15) 0.1642(15) 0.193(12) Uani 0.485(7) 1 d D U P J 1
HX1A H -0.178550 0.129461 0.154641 0.290 Uiso 0.485(7) 1 calc R U P J 1
HX1B H -0.170967 0.072904 0.142717 0.290 Uiso 0.485(7) 1 calc R U P J 1
HX1C H -0.176254 0.097125 0.190354 0.290 Uiso 0.485(7) 1 calc R U P J 1
CX15 C 0.0673(14) 0.2156(15) 0.2113(14) 0.25(2) Uani 0.485(7) 1 d D U P J 1
HX1G H 0.096785 0.220397 0.231381 0.382 Uiso 0.485(7) 1 calc R U P J 1
HX1H H 0.052011 0.178300 0.198867 0.382 Uiso 0.485(7) 1 calc R U P J 1
HX1I H 0.078866 0.234733 0.189121 0.382 Uiso 0.485(7) 1 calc R U P J 1
O17X O -0.0717(8) 0.2920(9) 0.2907(7) 0.145(9) Uani 0.485(7) 1 d D U P J 1
C1Y C -0.1725(16) 0.2370(17) 0.4206(10) 0.30(2) Uani 0.515(7) 1 d D U P J 2
H1Y1 H -0.153952 0.268148 0.440023 0.364 Uiso 0.515(7) 1 calc R U P J 2
H1Y2 H -0.202268 0.213524 0.428240 0.364 Uiso 0.515(7) 1 calc R U P J 2
C5Y C -0.0346(11) 0.2339(12) 0.3241(10) 0.173(11) Uani 0.515(7) 1 d D U P J 2
H5Y1 H -0.004747 0.251171 0.345404 0.208 Uiso 0.515(7) 1 calc R U P J 2
H5Y2 H -0.040235 0.260793 0.309572 0.208 Uiso 0.515(7) 1 calc R U P J 2
C6Y C -0.0216(11) 0.1913(13) 0.2915(9) 0.180(12) Uani 0.515(7) 1 d D U P J 2
H6Y H -0.045983 0.157372 0.285699 0.217 Uiso 0.515(7) 1 calc R U P J 2
C7Y C 0.0210(11) 0.1978(11) 0.2709(8) 0.174(11) Uani 0.515(7) 1 d D U P J 2
C8Y C 0.0358(13) 0.1559(13) 0.2402(9) 0.186(11) Uani 0.515(7) 1 d D U P J 2
H8Y1 H 0.019909 0.121386 0.247198 0.223 Uiso 0.515(7) 1 calc R U P J 2
H8Y2 H 0.073696 0.163385 0.243524 0.223 Uiso 0.515(7) 1 calc R U P J 2
C9Y C 0.0184(12) 0.1534(18) 0.1940(9) 0.204(12) Uani 0.515(7) 1 d D U P J 2
H9Y1 H 0.035272 0.188011 0.187429 0.245 Uiso 0.515(7) 1 calc R U P J 2
H9Y2 H 0.031781 0.127833 0.176019 0.245 Uiso 0.515(7) 1 calc R U P J 2
C10Y C -0.0387(11) 0.1392(12) 0.1811(9) 0.165(10) Uani 0.515(7) 1 d D U P J 2
H10Y H -0.056414 0.103747 0.181401 0.198 Uiso 0.515(7) 1 calc R U P J 2
C11Y C -0.0699(10) 0.1641(12) 0.1697(13) 0.185(12) Uani 0.515(7) 1 d D U P J 2
C12Y C -0.1295(10) 0.1467(12) 0.1631(12) 0.203(12) Uani 0.515(7) 1 d D U P J 2
H12C H -0.140091 0.146553 0.133701 0.244 Uiso 0.515(7) 1 calc R U P J 2
H12D H -0.141871 0.172793 0.181492 0.244 Uiso 0.515(7) 1 calc R U P J 2
C13Y C -0.1561(14) 0.0917(13) 0.1724(10) 0.185(10) Uani 0.515(7) 1 d D U P J 2
H13C H -0.189558 0.075861 0.155027 0.223 Uiso 0.515(7) 1 calc R U P J 2
H13D H -0.134241 0.068951 0.164327 0.223 Uiso 0.515(7) 1 calc R U P J 2
C14Y C -0.1651(13) 0.0942(14) 0.2188(10) 0.232(14) Uani 0.515(7) 1 d D U P J 2
H14Y H -0.180550 0.118963 0.232303 0.278 Uiso 0.515(7) 1 calc R U P J 2
C15Y C -0.1517(12) 0.0624(14) 0.2411(10) 0.255(15) Uani 0.515(7) 1 d D U P J 2
C16Y C -0.1583(19) 0.0644(19) 0.2886(11) 0.26(2) Uani 0.515(7) 1 d D U P J 2
H16D H -0.145922 0.037648 0.297660 0.384 Uiso 0.515(7) 1 calc R U P J 2
H16E H -0.138268 0.098977 0.304838 0.384 Uiso 0.515(7) 1 calc R U P J 2
H16F H -0.194780 0.057930 0.293036 0.384 Uiso 0.515(7) 1 calc R U P J 2
C17Y C -0.1588(11) 0.2265(13) 0.2863(8) 0.212(18) Uani 0.515(7) 1 d D U P J 2
CY7 C 0.0638(14) 0.2508(13) 0.2784(12) 0.154(10) Uani 0.515(7) 1 d D U P J 2
HY7A H 0.091321 0.247732 0.260562 0.230 Uiso 0.515(7) 1 calc R U P J 2
HY7B H 0.049399 0.277379 0.271385 0.230 Uiso 0.515(7) 1 calc R U P J 2
HY7C H 0.077754 0.260873 0.307880 0.230 Uiso 0.515(7) 1 calc R U P J 2
CY11 C -0.0509(14) 0.2231(11) 0.1665(14) 0.193(12) Uani 0.515(7) 1 d D U P J 2
HY1A H -0.080269 0.233587 0.157502 0.290 Uiso 0.515(7) 1 calc R U P J 2
HY1B H -0.035127 0.244690 0.193984 0.290 Uiso 0.515(7) 1 calc R U P J 2
HY1C H -0.025402 0.227923 0.146028 0.290 Uiso 0.515(7) 1 calc R U P J 2
C18Y C -0.165(3) 0.246(3) 0.2465(17) 0.249(18) Uani 0.515(7) 1 d D U P J 2
H18D H -0.153213 0.284229 0.252674 0.374 Uiso 0.515(7) 1 calc R U P J 2
H18E H -0.144253 0.232935 0.225687 0.374 Uiso 0.515(7) 1 calc R U P J 2
H18F H -0.201289 0.233228 0.235253 0.374 Uiso 0.515(7) 1 calc R U P J 2
CY15 C -0.1264(18) 0.0207(16) 0.2223(14) 0.255(15) Uani 0.515(7) 1 d D U P J 2
HY1G H -0.120090 0.002271 0.243943 0.382 Uiso 0.515(7) 1 calc R U P J 2
HY1H H -0.149452 -0.004262 0.198922 0.382 Uiso 0.515(7) 1 calc R U P J 2
HY1I H -0.093646 0.037760 0.212162 0.382 Uiso 0.515(7) 1 calc R U P J 2
O17Y O -0.1710(15) 0.1796(13) 0.2864(13) 0.296(19) Uani 0.515(7) 1 d D U P J 2
O4G O 0.4620(7) 0.7828(8) 0.5101(6) 0.248(8) Uiso 1 1 d . . . . .
N1A N -0.2590(6) -0.1466(5) 0.4024(5) 0.156(6) Uani 1 1 d D U . . .
O1A O -0.2472(7) -0.1763(6) 0.3744(6) 0.266(10) Uani 1 1 d D U . . .
O2A O -0.2746(6) -0.1645(6) 0.4342(5) 0.244(8) Uani 1 1 d D U . . .
O3A O -0.2575(6) -0.1029(5) 0.3999(5) 0.210(7) Uani 1 1 d D U . . .
N1B N 0.4755(6) 0.3101(5) 0.2561(4) 0.100(3) Uani 0.699(11) 1 d D . P K 1
O1B O 0.4594(5) 0.2588(4) 0.2462(4) 0.100(3) Uani 0.699(11) 1 d D . P K 1
O2B O 0.4732(5) 0.3354(4) 0.2929(4) 0.100(3) Uani 0.699(11) 1 d D . P K 1
O3B O 0.4778(5) 0.3269(4) 0.2230(4) 0.100(3) Uani 0.699(11) 1 d D . P K 1
N1C N 0.1953(6) 0.3197(9) 0.1342(6) 0.101(7) Uani 0.428(12) 1 d D U P L 1
O1C O 0.1638(6) 0.2946(8) 0.1557(5) 0.105(6) Uani 0.428(12) 1 d D . P L 1
N1C' N 0.2279(7) 0.3721(8) 0.1367(7) 0.146(7) Uani 0.572(12) 1 d D U P L 2
O1C' O 0.2523(7) 0.4281(11) 0.1557(7) 0.161(8) Uani 0.572(12) 1 d D . P L 2
O2C O 0.2407(4) 0.3229(4) 0.1388(3) 0.126(3) Uani 1 1 d D . . . .
O3C O 0.1818(4) 0.3437(5) 0.1085(3) 0.140(4) Uani 1 1 d D . . . .
N1D N 0.3810(4) 0.4832(6) 0.5274(6) 0.140(6) Uani 1 1 d . . . . .
O1D O 0.3824(4) 0.5131(4) 0.5043(4) 0.133(4) Uani 1 1 d . . . . .
O2D O 0.3630(5) 0.4916(5) 0.5647(4) 0.149(5) Uani 1 1 d . . . . .
O3D O 0.3915(3) 0.4379(4) 0.5136(3) 0.110(3) Uani 1 1 d . . . . .
N1E N 0.5882(6) 1.0697(6) 0.2595(4) 0.146(6) Uani 1 1 d D . . . .
O1E O 0.5708(5) 1.0385(6) 0.2761(5) 0.186(6) Uani 1 1 d D . . . .
O2E O 0.5951(7) 1.1144(6) 0.2744(7) 0.293(12) Uani 1 1 d D . . . .
O3E O 0.5900(7) 1.0605(8) 0.2234(4) 0.260(9) Uani 1 1 d D . . . .
N1F N 0.5402(7) 0.9905(6) 0.5237(5) 0.079(4) Uani 0.5 1 d D . P M -1
O1F O 0.5245(6) 1.0301(6) 0.5199(5) 0.096(5) Uani 0.5 1 d D . P M -1
O2F O 0.5672(9) 0.9916(8) 0.5576(6) 0.079(4) Uani 0.5 1 d D . P M -1
O3F O 0.5314(6) 0.9502(7) 0.4915(4) 0.102(5) Uani 0.5 1 d D . P M -1
O4F O 0.5549(7) 1.0034(8) 0.5490(7) 0.071(5) Uani 0.5 1 d . . P N -2
N1H N 0.2207(6) 0.2044(6) 0.3156(5) 0.191(7) Uiso 1 1 d D . . . .
O1H O 0.1771(5) 0.2123(5) 0.2964(4) 0.181(5) Uiso 1 1 d D . . . .
O2H O 0.2445(4) 0.2370(4) 0.3505(3) 0.126(3) Uiso 1 1 d D . . . .
O3H O 0.2333(6) 0.1604(7) 0.2999(5) 0.240(8) Uiso 1 1 d D . . . .
N1I N 0.1400(7) 0.0451(7) 0.3794(9) 0.318(15) Uiso 1 1 d D U . . .
O1I O 0.0994(6) 0.0530(6) 0.3981(5) 0.214(6) Uiso 1 1 d D U . . .
O2I O 0.1855(7) 0.0847(7) 0.3824(6) 0.243(8) Uiso 1 1 d D U . . .
O3I O 0.1344(6) -0.0037(7) 0.3560(6) 0.233(7) Uiso 1 1 d D U . . .
N1L N -0.3088(7) -0.1752(8) 0.1295(6) 0.217(10) Uani 1 1 d D . . . .
O1L O -0.3512(6) -0.1918(6) 0.1483(6) 0.215(7) Uani 1 1 d D . . . .
O2L O -0.2692(4) -0.1910(4) 0.1357(4) 0.138(4) Uani 1 1 d D . . . .
O3L O -0.3068(4) -0.1432(4) 0.1061(3) 0.133(4) Uani 1 1 d D . . . .
N1P N -0.1811(6) 0.3240(6) 0.1571(5) 0.177(5) Uiso 0.714(13) 1 d D . P O 1
O1P O -0.2263(7) 0.3154(7) 0.1762(6) 0.177(5) Uiso 0.714(13) 1 d D . P O 1
O2P O -0.1536(7) 0.3697(7) 0.1476(6) 0.177(5) Uiso 0.714(13) 1 d D . P O 1
O3P O -0.1673(7) 0.2802(7) 0.1448(6) 0.177(5) Uiso 0.714(13) 1 d D . P O 1
O4P O -0.3437(9) 0.2058(9) 0.1451(7) 0.211(10) Uiso 0.714(13) 1 d . . P O 1
O1R O -0.1772(7) 0.1551(7) -0.0440(6) 0.229(7) Uiso 1 1 d D . . . .
O2R O -0.1602(7) 0.1748(7) 0.0205(5) 0.221(7) Uiso 1 1 d D . . . .
N1R N -0.1794(11) 0.1420(10) -0.0106(6) 0.150(13) Uiso 0.462(19) 1 d D . P P 1
O3R O -0.2186(11) 0.1065(10) -0.0091(8) 0.189(15) Uiso 0.462(19) 1 d D . P P 1
O4R O -0.0820(15) 0.2755(16) -0.0630(14) 0.233(18) Uiso 0.462(19) 1 d . . P P 1
N1R' N -0.1257(13) 0.1982(14) -0.0153(7) 0.24(2) Uiso 0.538(19) 1 d D . P P 2
O3R' O -0.0806(16) 0.2489(18) -0.0249(11) 0.28(2) Uiso 0.538(19) 1 d D . P P 2
OA84 O 0.4891(6) 0.5441(8) 0.6751(6) 0.071(6) Uiso 0.41(2) 1 d . . P Q 1
O31 O 0.4285(9) 0.4625(10) 0.6182(7) 0.103(8) Uiso 0.41(2) 1 d . . P Q 1
O132 O 0.4844(5) 0.5119(6) 0.6537(5) 0.084(5) Uiso 0.59(2) 1 d . . P Q 2
O185 O 0.3983(8) 0.4276(9) 0.6117(6) 0.135(8) Uiso 0.59(2) 1 d . . P Q 2
OH1 O 0.3320(11) 0.9618(11) 0.2229(10) 0.161(13) Uiso 0.439(19) 1 d . . P R 1
OH2 O 0.3378(6) 0.9816(6) 0.2710(5) 0.108(7) Uiso 0.561(19) 1 d . . P R 2
OH3 O 0.2996(9) 0.9069(9) 0.2536(8) 0.163(10) Uiso 0.561(19) 1 d . . P R 2
O7 O 0.5680(8) 0.9029(9) 0.5221(6) 0.110(9) Uiso 0.51(3) 1 d . . P S 1
O74 O 0.5471(8) 0.8625(10) 0.5230(6) 0.113(9) Uiso 0.49(3) 1 d . . P S 2
O147 O 0.8927(14) 0.5798(14) 0.1022(12) 0.201(18) Uiso 0.43(2) 1 d . . P T 1
O28 O 0.9348(9) 0.6635(9) 0.1365(7) 0.167(11) Uiso 0.57(2) 1 d . . P T 2
OK1 O -0.2070(6) 0.1312(6) 0.5292(5) 0.157(8) Uiso 0.86(3) 1 d . . P U 2
OA87 O -0.0551(9) 0.2371(9) 0.4945(7) 0.229(11) Uiso 0.782(18) 1 d . . P V 1
O169 O -0.0860(10) 0.2856(10) 0.5123(8) 0.055(10) Uiso 0.218(18) 1 d . . P V 2
O160 O 0.132(2) 0.599(2) 0.0699(16) 0.12(2) Uiso 0.19(2) 1 d . . P W 1
O104 O 0.1939(7) 0.5763(7) 0.0085(6) 0.179(8) Uiso 0.81(2) 1 d . . P W 2
O1 O 0.2497(2) 0.3911(4) 0.4000(2) 0.096(3) Uani 1 1 d . . . . .
O2 O 0.3274(4) 0.4475(4) 0.4184(5) 0.139(4) Uani 1 1 d . . . . .
O3 O 0.3079(4) 0.3929(5) 0.3603(3) 0.127(4) Uani 1 1 d . . . . .
O4 O 0.6392(6) 0.8849(6) 0.2175(5) 0.095(5) Uiso 0.5 1 d . . P . .
O5 O 0.6856(8) 1.1563(9) 0.4876(6) 0.142(8) Uani 0.5 1 d . . P . .
O6 O 0.4080(9) 0.8834(9) 0.4377(7) 0.142(7) Uiso 0.5 1 d . . P . .
O10 O 0.5076(10) 0.2284(10) 0.0817(8) 0.166(9) Uiso 0.5 1 d . . P . .
O13 O -0.3576(4) -0.1373(3) 0.5582(4) 0.128(4) Uani 1 1 d . . . . .
O14 O 0.4919(4) 0.7365(4) 0.5780(3) 0.042(2) Uiso 0.5 1 d . . P . .
O15 O 0.7006(3) 0.8021(5) 0.5178(3) 0.142(4) Uani 1 1 d . . . . .
O16 O 0.3487(3) 0.5996(4) 0.5501(3) 0.126(3) Uani 1 1 d . . . . .
O17 O -0.1190(4) 0.5286(5) 0.4138(4) 0.163(5) Uani 1 1 d . . . . .
O18 O -0.2615(3) 0.4086(3) 0.4080(2) 0.085(2) Uani 1 1 d . . . . .
O19 O -0.3382(4) 0.0624(6) 0.0243(5) 0.183(6) Uani 1 1 d . . . . .
O21 O 0.0692(4) 0.3971(4) 0.5246(3) 0.139(4) Uani 1 1 d . . . . .
O22 O 0.2927(4) 0.0772(6) 0.3693(3) 0.166(5) Uani 1 1 d . . . . .
O23 O 0.1584(8) -0.1571(9) 0.3610(8) 0.143(8) Uani 0.5 1 d . . P . .
O25 O 0.1736(8) 0.2311(7) 0.4922(6) 0.123(7) Uani 0.5 1 d . . P . .
O26 O 0.7026(7) 1.2222(7) 0.4331(6) 0.107(5) Uiso 0.5 1 d . . P . .
O29 O -0.2017(9) 0.4417(9) 0.1724(7) 0.140(7) Uiso 0.5 1 d . . P . .
O30 O 0.4897(6) 0.2570(6) 0.3393(6) 0.103(6) Uani 0.5 1 d . . P . .
O32 O -0.0672(8) 0.1382(7) 0.6205(7) 0.134(8) Uani 0.5 1 d . . P . .
O33 N 0.2939(4) 0.4102(5) 0.3904(4) 0.098(4) Uani 1 1 d . . . . .
O34 O 0.3120(6) 0.6525(6) 0.4927(5) 0.094(5) Uiso 0.5 1 d . . P . .
O35 O 0.1753(5) 0.7119(4) 0.4550(4) 0.158(4) Uani 1 1 d . . . . .
O36 O 0.1726(3) 0.3538(4) 0.2427(4) 0.153(5) Uani 1 1 d . . . . .
O38 O 0.2033(8) 0.3247(5) 0.3091(4) 0.100(6) Uani 0.5 1 d . . P . .
O39 O 0.4081(7) 0.1835(7) 0.3008(6) 0.116(6) Uiso 0.5 1 d . . P . .
O40 O 0.1922(5) 0.4511(5) 0.2285(4) 0.163(4) Uiso 1 1 d . . . . .
O42 O -0.1180(4) 0.5434(5) 0.3356(5) 0.177(6) Uani 1 1 d . . . . .
O43 O -0.0147(7) 0.8016(8) 0.3237(6) 0.117(6) Uani 0.5 1 d . . P . .
O44 O 0.1258(5) 0.7702(5) 0.2836(4) 0.174(5) Uiso 1 1 d . . . . .
O46 O 0.4758(5) 0.8638(6) 0.1698(5) 0.180(5) Uiso 1 1 d . . . . .
O47 O 0.4753(6) 0.7881(6) 0.1012(5) 0.183(5) Uiso 1 1 d . . . . .
O49 O 0.4254(5) 0.8083(5) 0.0155(4) 0.169(5) Uiso 1 1 d . . . . .
O51 O 0.7650(5) 0.6078(5) 0.2222(4) 0.076(4) Uiso 0.5 1 d . . P . .
O54 O 0.2223(5) 0.1939(6) 0.4203(4) 0.163(5) Uani 1 1 d . . . . .
O56 O 0.3206(7) 0.1435(7) 0.3170(6) 0.111(6) Uiso 0.5 1 d . . P . .
O57 O 0.2769(10) 0.3570(11) 0.0427(9) 0.173(10) Uiso 0.5 1 d . . P . .
O58 O 0.1625(11) 0.7369(12) 0.1456(10) 0.189(11) Uiso 0.5 1 d . . P . .
O60 O -0.4099(11) 0.1381(11) 0.1785(9) 0.180(10) Uiso 0.5 1 d . . P . .
O61 O 0.0417(10) -0.0482(10) 0.3811(8) 0.156(8) Uiso 0.5 1 d . . P . .
O62 O -0.0432(10) 0.1519(8) 0.5413(6) 0.151(9) Uani 0.5 1 d . . P . .
O63 O -0.0166(8) 0.3523(12) 0.4786(7) 0.169(11) Uani 0.5 1 d . . P . .
O69 O -0.3622(7) 0.2963(8) 0.1727(4) 0.105(6) Uani 0.5 1 d . . P . .
O70 O -0.4220(7) 0.2227(7) 0.3066(5) 0.100(5) Uiso 0.5 1 d . . P . .
O71 O 0.5460(10) 0.3366(11) 0.1608(9) 0.170(9) Uiso 0.5 1 d . . P . .
O72 O -0.2958(4) 0.3932(5) 0.1914(3) 0.140(4) Uani 1 1 d . . . . .
O75 O 0.4526(15) 0.1473(15) 0.1054(10) 0.243(18) Uani 0.5 1 d . . P . .
O77 O 0.1698(6) 0.1424(6) 0.2162(5) 0.082(4) Uiso 0.5 1 d . . P . .
O78 O 0.1525(5) 0.1817(6) 0.1465(6) 0.228(8) Uani 1 1 d . . . . .
O80 O 0.3182(12) 0.8929(12) 0.1325(10) 0.204(12) Uiso 0.5 1 d . . P . .
O81 O 0.2335(7) 0.8062(7) 0.1050(6) 0.106(5) Uiso 0.5 1 d . . P . .
O84 O 0.2178(14) 0.6782(14) 0.5185(12) 0.235(15) Uiso 0.5 1 d . . P . .
O87 O 0.7913(8) 0.9114(10) 0.3162(9) 0.166(10) Uani 0.5 1 d . . P . .
O88 O 0.7385(7) 0.9188(7) 0.2471(6) 0.102(5) Uiso 0.5 1 d . . P . .
O89 O 0.2467(6) 0.2484(6) 0.5563(6) 0.241(9) Uani 1 1 d . . . . .
O93 O -0.3042(6) 0.1534(7) 0.5962(5) 0.234(8) Uani 1 1 d . . . . .
O95 O -0.0574(5) 0.3448(5) 0.0223(4) 0.173(5) Uani 1 1 d . . . . .
O96 O 0.6724(6) 0.5793(6) 0.2529(5) 0.095(5) Uiso 0.5 1 d . . P . .
O99 O -0.1215(8) -0.0917(8) 0.1536(6) 0.121(6) Uiso 0.5 1 d . . P . .
O100 O 0.0053(6) -0.1564(6) 0.2058(5) 0.086(4) Uiso 0.5 1 d . . P . .
O101 O -0.1044(7) -0.0696(7) 0.2993(6) 0.220(7) Uiso 1 1 d . . . . .
O102 O 0.5556(7) 0.7564(7) 0.0930(6) 0.114(6) Uiso 0.5 1 d . . P . .
O103 O 0.2721(11) 0.4848(11) 0.0961(9) 0.175(10) Uiso 0.5 1 d . . P . .
O107 O -0.1288(15) 0.6162(15) 0.2459(12) 0.244(15) Uiso 0.5 1 d . . P . .
O109 O 0.2333(8) 0.0715(8) 0.2026(7) 0.132(7) Uiso 0.5 1 d . . P . .
O114 O 0.0211(11) 0.7597(11) 0.2529(7) 0.182(11) Uani 0.5 1 d . . P . .
O116 O -0.1891(10) -0.2333(10) 0.3394(8) 0.163(9) Uiso 0.5 1 d . . P . .
O118 O 0.5636(7) 0.9263(8) 0.2194(6) 0.122(6) Uani 0.5 1 d . . P . .
O120 O -0.1312(9) 0.6408(10) 0.3360(8) 0.153(8) Uiso 0.5 1 d . . P . .
O122 O 0.4102(11) 0.9056(12) 0.0741(10) 0.193(11) Uiso 0.5 1 d . . P . .
O123 O -0.0675(9) -0.0879(9) 0.2145(8) 0.145(8) Uiso 0.5 1 d . . P . .
O124 O 0.5915(7) 0.4863(10) 0.2043(7) 0.162(11) Uani 0.5 1 d . . P . .
O128 O 0.5293(7) 0.4450(7) 0.2551(6) 0.222(7) Uiso 1 1 d . . . . .
O131 O 0.1575(10) 0.5184(11) 0.2253(9) 0.171(9) Uiso 0.5 1 d . . P . .
O135 O 0.3042(7) -0.0144(7) 0.3439(6) 0.114(6) Uiso 0.5 1 d . . P . .
O141 O -0.1203(6) 0.2732(10) 0.0759(6) 0.299(12) Uani 1 1 d . . . . .
O143 O 0.4565(14) 0.9971(14) 0.0184(12) 0.232(14) Uiso 0.5 1 d . . P . .
O144 O 0.4794(13) 1.0160(14) 0.1748(11) 0.224(14) Uiso 0.5 1 d . . P . .
O145 O 0.2463(7) 0.5632(7) 0.1011(6) 0.107(5) Uiso 0.5 1 d . . P . .
O148 O -0.1843(7) 0.3673(7) 0.4306(6) 0.103(5) Uiso 0.5 1 d . . P . .
O154 O 0.0308(14) 0.0651(14) 0.4655(11) 0.226(14) Uiso 0.5 1 d . . P . .
O171 O -0.2742(10) 0.2541(10) 0.5674(8) 0.165(9) Uiso 0.5 1 d . . P . .
O172 O 0.0905(9) 0.1616(10) 0.5156(8) 0.161(9) Uani 0.5 1 d . . P . .
O173 O 0.0225(10) 0.2993(10) 0.5307(8) 0.163(9) Uiso 0.5 1 d . . P . .
O176 O 0.5680(13) 0.7403(13) 0.0061(11) 0.222(13) Uiso 0.5 1 d . . P . .
O177 O 0.6262(10) 1.2554(11) 0.3936(9) 0.172(10) Uiso 0.5 1 d . . P . .
O178 O -0.0775(7) 0.4373(7) 0.4354(6) 0.102(5) Uiso 0.5 1 d . . P . .
O179 O 0.0024(7) 0.4573(8) 0.4788(6) 0.119(6) Uiso 0.5 1 d . . P . .
O181 O 0.8988(11) 0.8051(11) 0.0597(9) 0.188(11) Uiso 0.5 1 d . . P . .
O182 O -0.1137(10) -0.1115(10) 0.4212(8) 0.161(9) Uiso 0.5 1 d . . P . .
O183 O 0.0551(3) 0.5286(3) 0.2699(3) 0.109(3) Uani 1 1 d . . . . .
O184 O -0.0496(10) 0.5203(10) 0.2729(9) 0.170(9) Uiso 0.5 1 d . . P . .
O186 O 0.1919(7) 0.5841(8) 0.1684(6) 0.118(6) Uiso 0.5 1 d . . P . .
O187 O 0.2913(7) 0.3613(7) 0.6117(6) 0.233(7) Uiso 1 1 d . . . . .
O188 O 0.3363(7) 0.3891(7) 0.6573(6) 0.218(7) Uiso 1 1 d . . . . .
O189 O 0.4856(9) 0.8438(9) 0.4715(7) 0.145(8) Uiso 0.5 1 d . . P . .

loop_
_atom_site_aniso_label
_atom_site_aniso_U_11
_atom_site_aniso_U_22
_atom_site_aniso_U_33
_atom_site_aniso_U_23
_atom_site_aniso_U_13
_atom_site_aniso_U_12
Pd01 0.0314(3) 0.0405(3) 0.0398(3) 0.0029(2) 0.0008(2) 0.0224(2)
Pd0C 0.0386(3) 0.0583(4) 0.0498(4) 0.0258(3) -0.0022(3) 0.0024(3)
Pd02 0.0322(3) 0.0300(3) 0.0411(3) 0.0007(2) 0.0052(2) 0.0080(2)
Pd03 0.0439(3) 0.0314(3) 0.0347(3) 0.0067(2) -0.0040(2) 0.0127(2)
Pd04 0.0325(3) 0.0292(3) 0.0489(3) 0.0056(2) 0.0085(2) 0.0075(2)
Pd05 0.0254(3) 0.0444(3) 0.0363(3) 0.0054(2) 0.0036(2) 0.0070(2)
Pd06 0.0463(3) 0.0462(3) 0.0339(3) 0.0070(3) 0.0035(3) 0.0210(3)
Pd07 0.0376(3) 0.0353(3) 0.0559(4) 0.0089(3) 0.0220(3) 0.0133(3)
Pd08 0.0395(3) 0.0369(3) 0.0560(4) 0.0123(3) 0.0197(3) 0.0121(3)
Pd09 0.0453(3) 0.0392(3) 0.0374(3) 0.0004(3) 0.0023(3) -0.0006(3)
N1 0.045(4) 0.048(4) 0.033(3) 0.001(3) 0.004(3) 0.012(3)
N2 0.043(4) 0.035(3) 0.045(4) 0.003(3) 0.005(3) 0.006(3)
N3 0.046(4) 0.053(4) 0.035(3) 0.001(3) 0.000(3) 0.022(3)
N4 0.042(4) 0.047(4) 0.037(3) 0.001(3) 0.003(3) 0.021(3)
N5 0.051(4) 0.049(4) 0.038(4) 0.003(3) 0.003(3) 0.022(3)
N6 0.039(4) 0.048(4) 0.044(4) 0.001(3) 0.002(3) 0.014(3)
N7 0.034(3) 0.048(4) 0.037(3) -0.001(3) 0.006(3) 0.013(3)
N8 0.038(3) 0.056(4) 0.038(3) 0.004(3) 0.003(3) 0.031(3)
N9 0.027(3) 0.043(4) 0.043(4) 0.002(3) -0.001(3) 0.015(3)
N10 0.034(3) 0.069(5) 0.039(4) 0.004(3) 0.005(3) 0.022(3)
N11 0.036(3) 0.059(4) 0.045(4) 0.000(3) 0.010(3) 0.026(3)
N12 0.032(3) 0.060(4) 0.034(3) 0.006(3) 0.002(3) 0.024(3)
N13 0.055(4) 0.041(4) 0.036(3) 0.006(3) 0.003(3) 0.027(3)
N14 0.037(4) 0.048(4) 0.067(5) 0.015(4) 0.002(3) 0.006(3)
N15 0.041(4) 0.041(4) 0.056(4) 0.002(3) 0.017(3) 0.013(3)
N16 0.049(4) 0.050(4) 0.064(5) 0.006(4) 0.016(4) 0.012(3)
N17 0.074(6) 0.051(5) 0.102(7) -0.007(4) 0.051(5) -0.004(4)
N18 0.049(4) 0.049(4) 0.062(5) 0.005(4) 0.014(4) 0.004(3)
N19 0.044(4) 0.041(4) 0.040(4) 0.010(3) 0.007(3) 0.011(3)
N20 0.047(4) 0.035(3) 0.035(3) -0.003(3) -0.001(3) 0.022(3)
N21 0.042(4) 0.053(4) 0.046(4) 0.018(3) 0.004(3) 0.009(3)
N22 0.075(5) 0.037(4) 0.034(3) 0.005(3) 0.005(3) 0.024(3)
N23 0.063(4) 0.045(4) 0.037(4) 0.006(3) 0.006(3) 0.027(3)
N24 0.054(4) 0.035(3) 0.034(3) 0.002(3) -0.002(3) 0.016(3)
N25 0.045(4) 0.045(4) 0.032(3) 0.003(3) -0.002(3) 0.025(3)
N26 0.038(3) 0.041(3) 0.038(3) 0.004(3) 0.010(3) 0.012(3)
N27 0.039(3) 0.036(3) 0.055(4) 0.009(3) 0.014(3) 0.018(3)
N28 0.049(4) 0.043(4) 0.033(3) 0.005(3) 0.006(3) 0.022(3)
N29 0.050(4) 0.048(4) 0.046(4) 0.014(3) 0.008(3) 0.020(3)
N30 0.047(4) 0.049(4) 0.032(3) 0.009(3) 0.001(3) 0.023(3)
N31 0.039(3) 0.043(4) 0.039(4) 0.006(3) 0.000(3) 0.000(3)
N32 0.047(4) 0.046(4) 0.050(4) 0.007(3) 0.024(3) 0.009(3)
N33 0.043(4) 0.038(3) 0.040(4) 0.007(3) 0.011(3) 0.010(3)
N34 0.073(5) 0.067(5) 0.045(4) -0.003(4) 0.027(4) -0.036(4)
N35 0.062(5) 0.062(5) 0.035(4) -0.001(3) 0.017(3) -0.018(4)
N36 0.059(5) 0.072(5) 0.036(4) -0.003(3) 0.014(3) -0.019(4)
N37 0.058(4) 0.035(3) 0.037(3) 0.001(3) -0.006(3) 0.022(3)
N38 0.044(4) 0.032(3) 0.055(4) -0.006(3) 0.014(3) 0.014(3)
N39 0.030(3) 0.038(3) 0.033(3) 0.001(3) 0.002(2) 0.011(3)
N40 0.054(4) 0.046(4) 0.046(4) -0.009(3) -0.006(3) 0.021(3)
N41 0.030(3) 0.042(3) 0.044(4) 0.001(3) 0.003(3) 0.017(3)
N42 0.042(4) 0.046(4) 0.034(3) -0.002(3) -0.008(3) 0.014(3)
N43 0.045(4) 0.034(3) 0.050(4) 0.012(3) 0.019(3) 0.014(3)
N44 0.056(4) 0.045(4) 0.026(3) 0.000(3) -0.001(3) 0.019(3)
N45 0.040(3) 0.034(3) 0.038(3) 0.002(3) 0.010(3) 0.019(3)
N46 0.059(4) 0.046(4) 0.038(4) 0.014(3) 0.009(3) 0.019(3)
N47 0.071(5) 0.040(4) 0.031(3) 0.010(3) 0.008(3) 0.030(3)
N48 0.054(4) 0.045(4) 0.050(4) 0.016(3) 0.014(3) 0.024(3)
N49 0.060(4) 0.040(4) 0.050(4) 0.005(3) 0.009(3) 0.025(3)
N50 0.038(4) 0.065(5) 0.057(4) 0.003(4) 0.004(3) 0.023(3)
N63 0.043(4) 0.031(3) 0.053(4) 0.012(3) -0.001(3) 0.014(3)
N64 0.049(4) 0.037(3) 0.039(3) 0.011(3) 0.001(3) 0.013(3)
C1 0.040(4) 0.057(5) 0.055(5) 0.011(4) 0.004(4) 0.015(4)
C2 0.049(5) 0.055(5) 0.045(5) -0.001(4) -0.001(4) 0.016(4)
C3 0.045(4) 0.042(4) 0.038(4) 0.002(3) 0.001(3) 0.017(4)
C4 0.042(5) 0.054(5) 0.058(5) 0.002(4) 0.004(4) 0.023(4)
C5 0.042(5) 0.056(5) 0.058(5) 0.000(4) 0.006(4) 0.021(4)
C6 0.054(5) 0.041(5) 0.068(6) 0.013(4) 0.013(4) 0.014(4)
C7 0.048(5) 0.050(5) 0.066(6) 0.007(4) 0.007(4) 0.020(4)
C8 0.054(5) 0.040(4) 0.038(4) 0.004(3) 0.007(4) 0.014(4)
C9 0.045(5) 0.050(5) 0.054(5) 0.014(4) 0.005(4) 0.009(4)
C10 0.053(5) 0.065(6) 0.046(5) 0.015(4) 0.007(4) 0.010(4)
C11 0.044(4) 0.047(5) 0.048(5) 0.006(4) 0.000(4) 0.012(4)
C12 0.052(5) 0.046(5) 0.046(5) 0.006(4) 0.010(4) 0.009(4)
C13 0.046(5) 0.052(5) 0.033(4) -0.002(3) 0.000(3) 0.011(4)
C14 0.045(5) 0.058(5) 0.045(5) 0.005(4) -0.002(4) 0.012(4)
C15 0.055(5) 0.040(4) 0.046(5) 0.000(4) 0.003(4) 0.014(4)
C16 0.045(4) 0.043(4) 0.033(4) 0.000(3) 0.003(3) 0.011(4)
C17 0.052(5) 0.055(5) 0.033(4) -0.001(4) 0.004(4) 0.019(4)
C18 0.047(5) 0.047(5) 0.040(4) 0.010(4) 0.004(4) 0.015(4)
C19 0.047(5) 0.080(6) 0.038(4) -0.001(4) -0.002(4) 0.033(5)
C20 0.031(4) 0.082(6) 0.047(5) 0.011(4) 0.005(4) 0.018(4)
C21 0.032(4) 0.063(5) 0.040(4) 0.006(4) 0.001(3) 0.019(4)
C22 0.031(4) 0.082(6) 0.042(4) 0.006(4) 0.006(3) 0.028(4)
C23 0.027(4) 0.070(6) 0.052(5) 0.004(4) 0.002(4) 0.016(4)
C24 0.042(4) 0.066(5) 0.044(5) 0.005(4) 0.002(4) 0.029(4)
C25 0.029(4) 0.077(6) 0.040(4) -0.002(4) -0.003(3) 0.028(4)
C26 0.029(4) 0.062(5) 0.046(4) 0.010(4) 0.006(3) 0.022(4)
C27 0.038(4) 0.097(7) 0.040(5) 0.013(5) 0.009(4) 0.028(5)
C28 0.038(4) 0.092(7) 0.034(4) 0.013(4) 0.002(3) 0.034(4)
C29 0.028(4) 0.056(5) 0.037(4) 0.001(3) 0.001(3) 0.013(3)
C30 0.039(4) 0.061(5) 0.042(4) 0.012(4) 0.013(3) 0.028(4)
C31 0.045(4) 0.048(5) 0.045(4) 0.006(4) 0.002(4) 0.020(4)
C32 0.034(4) 0.082(6) 0.047(5) 0.003(4) 0.007(4) 0.034(4)
C33 0.046(5) 0.065(5) 0.037(4) 0.007(4) 0.009(4) 0.026(4)
C34 0.035(4) 0.058(5) 0.043(4) 0.005(4) 0.007(3) 0.025(4)
C35 0.036(4) 0.064(5) 0.039(4) 0.004(4) 0.000(3) 0.025(4)
C36 0.032(4) 0.056(5) 0.046(4) 0.008(4) -0.002(3) 0.024(4)
C37 0.039(4) 0.038(4) 0.053(5) 0.006(4) 0.001(4) 0.006(3)
C38 0.042(4) 0.046(5) 0.053(5) 0.009(4) 0.009(4) 0.012(4)
C39 0.051(5) 0.044(4) 0.041(4) 0.003(4) 0.003(4) 0.020(4)
C40 0.057(5) 0.036(4) 0.062(5) 0.013(4) 0.015(4) 0.009(4)
C41 0.050(5) 0.041(5) 0.048(5) 0.007(4) 0.005(4) 0.007(4)
C42 0.049(5) 0.062(6) 0.067(6) -0.004(5) 0.017(4) 0.012(5)
C43 0.052(5) 0.042(5) 0.099(8) -0.010(5) 0.024(5) 0.001(4)
C44 0.052(5) 0.051(5) 0.069(6) -0.002(5) 0.011(5) -0.003(4)
C45 0.054(5) 0.049(5) 0.075(7) -0.005(5) 0.015(5) 0.002(4)
C46 0.046(5) 0.040(5) 0.081(7) 0.004(4) 0.009(5) 0.010(4)
C47 0.037(4) 0.048(5) 0.063(5) 0.014(4) 0.019(4) 0.015(4)
C48 0.061(5) 0.040(5) 0.060(5) 0.004(4) 0.022(4) 0.011(4)
C49 0.049(5) 0.036(4) 0.093(7) 0.001(4) 0.039(5) 0.006(4)
C50 0.066(6) 0.049(5) 0.094(8) 0.007(5) 0.055(6) 0.010(5)
C51 0.045(5) 0.051(5) 0.064(6) 0.001(4) 0.030(4) 0.012(4)
C52 0.058(5) 0.044(5) 0.060(5) 0.011(4) 0.006(4) 0.014(4)
C53 0.055(5) 0.045(5) 0.084(7) 0.002(5) 0.026(5) 0.005(4)
C54 0.063(6) 0.052(5) 0.077(7) -0.013(5) 0.025(5) 0.003(5)
C55 0.073(6) 0.046(5) 0.037(4) 0.016(4) 0.008(4) 0.031(4)
C56 0.072(6) 0.033(4) 0.044(5) 0.007(3) 0.006(4) 0.020(4)
C57 0.065(5) 0.046(4) 0.032(4) 0.009(3) 0.007(4) 0.025(4)
C58 0.084(6) 0.038(4) 0.047(5) 0.005(4) 0.011(4) 0.034(4)
C59 0.065(5) 0.040(4) 0.036(4) 0.011(3) 0.006(4) 0.019(4)
C60 0.065(5) 0.054(5) 0.035(4) 0.002(4) -0.002(4) 0.033(4)
C61 0.077(6) 0.040(4) 0.033(4) 0.001(3) -0.004(4) 0.025(4)
C62 0.064(5) 0.044(5) 0.040(4) 0.005(4) 0.001(4) 0.015(4)
C63 0.096(7) 0.054(5) 0.030(4) 0.004(4) -0.008(4) 0.029(5)
C64 0.085(6) 0.043(5) 0.034(4) -0.004(4) -0.002(4) 0.032(5)
C65 0.060(5) 0.060(6) 0.042(5) 0.006(4) -0.002(4) 0.025(4)
C66 0.059(5) 0.062(5) 0.036(4) 0.010(4) 0.001(4) 0.021(4)
C67 0.043(4) 0.039(4) 0.042(4) 0.011(3) 0.003(3) 0.019(3)
C68 0.061(5) 0.057(5) 0.037(4) 0.013(4) 0.006(4) 0.021(4)
C69 0.044(5) 0.047(5) 0.047(5) 0.013(4) 0.003(4) 0.004(4)
C70 0.058(5) 0.044(4) 0.040(4) 0.002(3) 0.007(4) 0.026(4)
C71 0.056(5) 0.044(4) 0.039(4) 0.004(3) -0.002(4) 0.027(4)
C72 0.038(4) 0.046(4) 0.044(4) 0.010(4) -0.004(3) 0.017(4)
C73 0.056(5) 0.041(4) 0.046(5) 0.001(4) 0.000(4) 0.015(4)
C74 0.041(4) 0.042(4) 0.045(4) 0.005(3) 0.000(3) 0.012(4)
C75 0.056(5) 0.045(4) 0.031(4) -0.002(3) 0.004(3) 0.021(4)
C76 0.041(4) 0.048(5) 0.046(5) 0.010(4) 0.005(3) 0.018(4)
C77 0.047(5) 0.049(5) 0.051(5) 0.009(4) 0.009(4) 0.019(4)
C78 0.038(4) 0.044(4) 0.047(4) 0.008(4) 0.013(3) 0.017(3)
C79 0.042(4) 0.041(4) 0.057(5) 0.009(4) 0.013(4) 0.015(4)
C80 0.043(4) 0.039(4) 0.038(4) 0.004(3) 0.009(3) 0.014(3)
C81 0.042(4) 0.053(5) 0.044(4) 0.010(4) 0.002(4) 0.014(4)
C82 0.047(5) 0.059(5) 0.043(5) 0.010(4) 0.001(4) 0.015(4)
C83 0.056(5) 0.033(4) 0.057(5) 0.012(4) 0.002(4) 0.016(4)
C84 0.058(5) 0.042(4) 0.054(5) 0.018(4) 0.005(4) 0.018(4)
C85 0.045(4) 0.042(4) 0.039(4) 0.007(3) 0.015(3) 0.021(4)
C86 0.055(5) 0.042(4) 0.057(5) 0.014(4) 0.009(4) 0.023(4)
C87 0.045(4) 0.038(4) 0.060(5) 0.017(4) 0.015(4) 0.024(4)
C88 0.044(4) 0.041(4) 0.034(4) 0.010(3) 0.007(3) 0.018(3)
C89 0.048(5) 0.040(4) 0.038(4) 0.006(3) 0.012(3) 0.017(4)
C90 0.051(5) 0.032(4) 0.037(4) 0.004(3) 0.007(3) 0.015(3)
C91 0.056(5) 0.057(5) 0.049(5) 0.014(4) 0.013(4) -0.002(4)
C92 0.065(6) 0.050(5) 0.040(5) 0.005(4) 0.013(4) -0.020(4)
C93 0.044(5) 0.057(5) 0.039(4) 0.003(4) 0.004(4) -0.012(4)
C94 0.059(6) 0.068(6) 0.038(5) -0.004(4) 0.005(4) -0.021(5)
C95 0.048(5) 0.065(6) 0.045(5) 0.018(4) 0.012(4) 0.006(4)
C96 0.046(5) 0.047(5) 0.058(5) -0.002(4) 0.011(4) -0.008(4)
C97 0.078(6) 0.043(5) 0.041(5) -0.001(4) 0.017(4) -0.013(4)
C98 0.058(5) 0.063(6) 0.044(5) 0.000(4) 0.012(4) -0.004(5)
C99 0.079(7) 0.049(5) 0.044(5) -0.004(4) 0.023(5) -0.018(5)
C100 0.059(5) 0.045(5) 0.053(5) 0.002(4) 0.020(4) -0.004(4)
C101 0.041(4) 0.042(4) 0.046(5) 0.005(4) 0.014(4) 0.001(4)
C102 0.041(4) 0.047(5) 0.053(5) -0.006(4) 0.007(4) -0.010(4)
C103 0.048(4) 0.040(4) 0.031(4) -0.002(3) 0.011(3) 0.003(4)
C104 0.045(5) 0.058(5) 0.046(5) 0.008(4) 0.016(4) -0.001(4)
C105 0.046(5) 0.033(4) 0.052(5) 0.001(3) 0.009(4) 0.002(3)
C106 0.059(6) 0.068(6) 0.039(5) -0.001(4) 0.010(4) -0.013(5)
C107 0.071(6) 0.063(6) 0.044(5) -0.007(4) 0.023(5) -0.020(5)
C108 0.057(5) 0.049(5) 0.035(4) -0.006(4) 0.010(4) -0.002(4)
C109 0.062(5) 0.044(5) 0.039(4) -0.005(4) -0.002(4) 0.023(4)
C110 0.049(5) 0.049(5) 0.040(4) -0.010(4) -0.008(4) 0.013(4)
C111 0.049(5) 0.035(4) 0.053(5) 0.002(3) -0.008(4) 0.025(4)
C112 0.054(5) 0.029(4) 0.051(5) -0.011(3) -0.009(4) 0.013(4)
C113 0.047(5) 0.037(4) 0.052(5) 0.005(4) -0.005(4) 0.016(4)
C114 0.037(4) 0.043(4) 0.054(5) -0.004(4) 0.001(4) 0.009(4)
C115 0.045(5) 0.046(5) 0.056(5) -0.017(4) 0.003(4) 0.025(4)
C116 0.046(5) 0.044(4) 0.045(4) -0.003(4) 0.002(4) 0.018(4)
C117 0.066(6) 0.045(5) 0.070(6) -0.013(4) -0.011(5) 0.029(4)
C118 0.064(6) 0.050(5) 0.052(5) -0.012(4) -0.001(4) 0.033(4)
C119 0.032(4) 0.053(5) 0.041(4) 0.018(4) 0.003(3) 0.020(3)
C120 0.030(4) 0.045(4) 0.034(4) -0.005(3) -0.003(3) 0.015(3)
C121 0.037(4) 0.043(4) 0.033(4) 0.004(3) 0.004(3) 0.016(3)
C122 0.038(4) 0.050(5) 0.039(4) -0.006(3) -0.005(3) 0.024(4)
C123 0.036(4) 0.049(5) 0.039(4) -0.002(3) -0.008(3) 0.016(4)
C124 0.044(4) 0.044(4) 0.043(4) -0.004(4) -0.005(3) 0.017(4)
C125 0.043(4) 0.034(4) 0.046(4) 0.004(3) 0.000(3) 0.014(3)
C126 0.047(4) 0.030(4) 0.043(4) -0.003(3) -0.001(3) 0.011(3)
C127 0.057(5) 0.047(5) 0.057(5) 0.019(4) 0.016(4) 0.028(4)
C128 0.073(6) 0.049(5) 0.056(5) 0.030(4) 0.028(4) 0.034(4)
C129 0.046(4) 0.038(4) 0.054(5) 0.016(4) 0.009(4) 0.014(4)
C130 0.073(6) 0.051(5) 0.042(5) 0.012(4) 0.021(4) 0.035(4)
C131 0.068(6) 0.042(4) 0.052(5) 0.019(4) 0.028(4) 0.024(4)
C132 0.063(5) 0.035(4) 0.036(4) 0.005(3) 0.004(4) 0.014(4)
C133 0.070(6) 0.038(4) 0.033(4) 0.008(3) 0.003(4) 0.022(4)
C134 0.064(5) 0.037(4) 0.038(4) 0.013(3) 0.004(4) 0.021(4)
C135 0.062(5) 0.051(5) 0.038(4) 0.014(4) 0.013(4) 0.025(4)
C136 0.052(5) 0.045(5) 0.056(5) 0.013(4) -0.003(4) 0.021(4)
C137 0.052(5) 0.043(4) 0.037(4) 0.015(3) 0.009(3) 0.017(4)
C138 0.056(5) 0.033(4) 0.052(5) 0.008(3) 0.013(4) 0.023(4)
C139 0.053(5) 0.031(4) 0.029(4) 0.003(3) 0.001(3) 0.016(3)
C140 0.055(5) 0.049(5) 0.036(4) 0.010(3) 0.013(4) 0.019(4)
C141 0.056(5) 0.038(4) 0.035(4) 0.001(3) 0.012(4) 0.016(4)
C142 0.051(5) 0.035(4) 0.049(5) 0.012(3) 0.010(4) 0.015(4)
C143 0.062(5) 0.041(4) 0.041(4) 0.002(3) 0.004(4) 0.027(4)
C144 0.065(5) 0.032(4) 0.035(4) 0.002(3) 0.009(4) 0.011(4)
C145 0.096(8) 0.058(6) 0.071(7) 0.026(5) 0.010(6) 0.017(6)
C146 0.121(9) 0.059(6) 0.064(6) -0.008(5) -0.025(6) 0.042(6)
C147 0.076(7) 0.076(7) 0.107(9) 0.014(6) 0.007(6) 0.064(6)
C148 0.051(6) 0.085(8) 0.182(14) 0.006(9) 0.015(8) 0.050(6)
C149 0.045(6) 0.160(13) 0.117(10) 0.043(9) 0.035(6) 0.033(7)
C150 0.042(5) 0.143(11) 0.085(8) -0.004(7) -0.016(5) 0.044(6)
N57 0.040(4) 0.061(6) 0.031(5) 0.003(4) 0.003(3) 0.016(4)
N58 0.034(6) 0.043(4) 0.053(5) -0.001(3) -0.001(4) -0.001(4)
C169 0.058(9) 0.102(12) 0.052(9) 0.039(11) 0.016(7) 0.043(9)
C170 0.039(10) 0.074(10) 0.042(6) 0.002(9) -0.006(6) 0.027(10)
C171 0.055(8) 0.075(7) 0.043(9) -0.010(5) -0.006(6) 0.018(5)
C172 0.030(8) 0.054(6) 0.055(7) -0.011(6) -0.007(5) -0.004(6)
C215 0.054(11) 0.052(7) 0.061(13) -0.002(10) 0.001(9) 0.014(8)
C216 0.047(10) 0.036(9) 0.080(10) 0.011(8) 0.011(8) -0.006(7)
NA57 0.040(4) 0.061(6) 0.031(5) 0.003(4) 0.003(3) 0.016(4)
NA58 0.034(6) 0.043(4) 0.053(5) -0.001(3) -0.001(4) -0.001(4)
CA69 0.058(9) 0.102(12) 0.052(9) 0.039(11) 0.016(7) 0.043(9)
CA70 0.039(10) 0.074(10) 0.042(6) 0.002(9) -0.006(6) 0.027(10)
CA71 0.055(8) 0.075(7) 0.043(9) -0.010(5) -0.006(6) 0.018(5)
CA72 0.030(8) 0.054(6) 0.055(7) -0.011(6) -0.007(5) -0.004(6)
CB15 0.054(11) 0.052(7) 0.061(13) -0.002(10) 0.001(9) 0.014(8)
CB16 0.047(10) 0.036(9) 0.080(10) 0.011(8) 0.011(8) -0.006(7)
NB57 0.040(4) 0.061(6) 0.031(5) 0.003(4) 0.003(3) 0.016(4)
NB58 0.034(6) 0.043(4) 0.053(5) -0.001(3) -0.001(4) -0.001(4)
CB69 0.058(9) 0.102(12) 0.052(9) 0.039(11) 0.016(7) 0.043(9)
CB70 0.039(10) 0.074(10) 0.042(6) 0.002(9) -0.006(6) 0.027(10)
CB71 0.055(8) 0.075(7) 0.043(9) -0.010(5) -0.006(6) 0.018(5)
CB72 0.030(8) 0.054(6) 0.055(7) -0.011(6) -0.007(5) -0.004(6)
CC15 0.054(11) 0.052(7) 0.061(13) -0.002(10) 0.001(9) 0.014(8)
CC16 0.047(10) 0.036(9) 0.080(10) 0.011(8) 0.011(8) -0.006(7)
N51 0.068(5) 0.090(6) 0.078(6) 0.044(5) -0.019(4) -0.004(4)
N52 0.049(4) 0.089(6) 0.061(4) 0.036(4) 0.000(3) -0.011(4)
C151 0.093(14) 0.117(10) 0.097(16) 0.031(8) -0.046(12) -0.007(10)
C152 0.085(16) 0.094(11) 0.132(12) 0.058(12) -0.011(14) 0.007(11)
C153 0.099(10) 0.092(13) 0.058(11) 0.037(10) -0.010(8) 0.000(7)
C154 0.087(10) 0.082(12) 0.052(8) 0.029(8) 0.008(7) -0.012(9)
C155 0.054(9) 0.117(11) 0.075(8) 0.031(8) -0.002(5) -0.022(9)
C156 0.080(13) 0.122(9) 0.081(12) 0.040(8) 0.032(10) 0.019(9)
CB51 0.093(14) 0.117(10) 0.097(16) 0.031(8) -0.046(12) -0.007(10)
CB52 0.085(16) 0.094(11) 0.132(12) 0.058(12) -0.011(14) 0.007(11)
CB53 0.093(14) 0.16(4) 0.07(2) 0.06(2) -0.008(12) 0.011(18)
CB54 0.081(12) 0.09(2) 0.06(2) 0.035(18) 0.000(15) -0.014(18)
CB55 0.054(9) 0.117(11) 0.075(8) 0.031(8) -0.002(5) -0.022(9)
CB56 0.080(13) 0.122(9) 0.081(12) 0.040(8) 0.032(10) 0.019(9)
N53 0.091(7) 0.093(8) 0.043(5) -0.009(5) -0.003(5) -0.016(6)
N54 0.047(5) 0.080(8) 0.063(5) 0.031(5) 0.005(4) -0.019(5)
C157 0.12(2) 0.130(18) 0.040(6) -0.010(11) 0.013(14) -0.029(15)
C158 0.170(19) 0.072(12) 0.062(12) -0.039(7) 0.019(11) 0.006(12)
C159 0.092(9) 0.169(17) 0.043(10) -0.022(10) -0.026(8) -0.054(9)
C160 0.099(11) 0.141(15) 0.086(12) -0.014(10) 0.020(10) -0.079(13)
C161 0.049(10) 0.137(18) 0.073(10) 0.050(11) 0.022(8) 0.004(9)
C162 0.048(8) 0.191(15) 0.18(3) 0.13(2) 0.038(18) 0.044(9)
NA53 0.091(7) 0.093(8) 0.043(5) -0.009(5) -0.003(5) -0.016(6)
NA54 0.047(5) 0.080(8) 0.063(5) 0.031(5) 0.005(4) -0.019(5)
CB57 0.170(19) 0.072(12) 0.062(12) -0.039(7) 0.019(11) 0.006(12)
CB58 0.12(2) 0.130(18) 0.040(6) -0.010(11) 0.013(14) -0.029(15)
CB59 0.092(9) 0.169(17) 0.043(10) -0.022(10) -0.026(8) -0.054(9)
CB60 0.099(11) 0.141(15) 0.086(12) -0.014(10) 0.020(10) -0.079(13)
CB61 0.049(10) 0.137(18) 0.073(10) 0.050(11) 0.022(8) 0.004(9)
CB62 0.048(8) 0.191(15) 0.18(3) 0.13(2) 0.038(18) 0.044(9)
N55 0.078(6) 0.047(5) 0.086(6) 0.022(4) 0.003(4) -0.013(4)
N56 0.102(7) 0.107(7) 0.049(5) 0.013(5) 0.029(4) 0.003(5)
C163 0.094(15) 0.066(13) 0.129(16) 0.015(12) -0.026(14) -0.030(13)
C164 0.134(13) 0.048(11) 0.122(19) 0.009(14) 0.002(13) 0.023(9)
C165 0.099(17) 0.107(12) 0.115(11) 0.066(13) 0.021(11) 0.002(14)
C166 0.111(16) 0.124(10) 0.076(10) 0.024(8) 0.038(12) -0.014(9)
C167 0.137(11) 0.10(2) 0.045(6) 0.011(14) 0.015(7) 0.006(13)
C168 0.125(19) 0.18(2) 0.092(15) 0.06(2) 0.087(18) 0.056(18)
CB63 0.094(15) 0.066(13) 0.129(16) 0.015(12) -0.026(14) -0.030(13)
CB64 0.134(13) 0.048(11) 0.122(19) 0.009(14) 0.002(13) 0.023(9)
CB65 0.12(3) 0.11(2) 0.11(2) 0.06(2) 0.02(2) -0.04(2)
CB66 0.111(16) 0.124(10) 0.076(10) 0.024(8) 0.038(12) -0.014(9)
CB67 0.137(11) 0.10(2) 0.045(6) 0.011(14) 0.015(7) 0.006(13)
CB68 0.125(19) 0.18(2) 0.092(15) 0.06(2) 0.087(18) 0.056(18)
N59 0.060(4) 0.067(4) 0.050(4) 0.012(3) -0.004(3) 0.034(4)
N60 0.084(5) 0.096(5) 0.036(4) 0.010(4) 0.001(4) 0.056(5)
C173 0.068(10) 0.065(5) 0.063(18) 0.016(8) 0.012(12) 0.029(5)
C174 0.039(7) 0.061(17) 0.072(15) -0.006(12) -0.011(9) 0.015(7)
C175 0.075(14) 0.068(14) 0.064(6) 0.013(7) -0.017(7) 0.033(11)
C176 0.102(15) 0.084(13) 0.033(9) -0.003(10) -0.012(10) 0.051(12)
C177 0.090(12) 0.095(7) 0.060(8) -0.009(7) -0.031(11) 0.066(8)
C178 0.112(8) 0.10(2) 0.051(6) 0.055(14) 0.042(6) 0.069(10)
CB73 0.068(10) 0.065(5) 0.063(18) 0.016(8) 0.012(12) 0.029(5)
CB74 0.039(7) 0.061(17) 0.072(15) -0.006(12) -0.011(9) 0.015(7)
CB75 0.075(14) 0.068(14) 0.064(6) 0.013(7) -0.017(7) 0.033(11)
CB76 0.12(3) 0.08(2) 0.064(17) -0.005(16) -0.023(17) 0.037(18)
CB77 0.090(12) 0.095(7) 0.060(8) -0.009(7) -0.031(11) 0.066(8)
CB78 0.112(8) 0.10(2) 0.051(6) 0.055(14) 0.042(6) 0.069(10)
N61 0.045(4) 0.039(4) 0.062(5) -0.005(3) 0.009(3) 0.007(3)
N62 0.052(4) 0.061(5) 0.096(6) 0.020(4) 0.022(4) 0.039(4)
C179 0.032(6) 0.058(8) 0.071(8) -0.007(6) -0.006(5) 0.002(5)
C180 0.048(8) 0.065(8) 0.058(7) -0.016(6) 0.004(6) 0.006(7)
C181 0.096(11) 0.038(6) 0.100(10) 0.005(7) 0.010(8) 0.034(8)
C182 0.092(10) 0.034(7) 0.101(11) 0.015(7) 0.005(8) 0.018(7)
C183 0.034(6) 0.082(9) 0.078(9) 0.014(8) -0.004(6) 0.031(6)
C184 0.066(9) 0.072(9) 0.110(12) 0.044(9) 0.035(8) 0.034(8)
CB79 0.048(8) 0.065(8) 0.058(7) -0.016(6) 0.004(6) 0.006(7)
CB80 0.032(6) 0.058(8) 0.071(8) -0.007(6) -0.006(5) 0.002(5)
CB81 0.092(10) 0.034(7) 0.101(11) 0.015(7) 0.005(8) 0.018(7)
CB82 0.096(11) 0.038(6) 0.100(10) 0.005(7) 0.010(8) 0.034(8)
CB83 0.066(9) 0.072(9) 0.110(12) 0.044(9) 0.035(8) 0.034(8)
CB84 0.034(6) 0.082(9) 0.078(9) 0.014(8) -0.004(6) 0.031(6)
C185 0.070(6) 0.048(5) 0.060(6) 0.016(4) 0.001(5) 0.025(4)
C186 0.043(4) 0.046(5) 0.064(5) 0.018(4) 0.007(4) 0.015(4)
C187 0.043(4) 0.054(5) 0.057(5) 0.026(4) 0.008(4) 0.022(4)
C188 0.055(5) 0.079(6) 0.035(4) 0.020(4) 0.009(4) 0.032(5)
C189 0.038(4) 0.064(6) 0.052(5) 0.024(4) -0.002(4) 0.002(4)
C190 0.076(6) 0.048(5) 0.044(5) -0.003(4) -0.015(4) 0.014(5)
N65 0.059(4) 0.053(4) 0.088(5) 0.021(4) 0.047(4) 0.012(4)
N66 0.052(4) 0.056(4) 0.097(5) 0.016(4) 0.028(4) 0.031(4)
C191 0.091(11) 0.062(7) 0.082(10) 0.035(7) 0.038(9) 0.018(8)
C192 0.140(15) 0.045(7) 0.088(8) 0.022(7) 0.044(8) 0.003(9)
C193 0.049(8) 0.082(12) 0.22(2) 0.046(14) 0.047(10) 0.014(8)
C194 0.049(8) 0.071(10) 0.129(12) 0.024(9) 0.052(8) 0.014(7)
C195 0.069(6) 0.050(5) 0.102(6) 0.021(5) 0.013(5) 0.033(5)
C196 0.069(6) 0.050(5) 0.102(6) 0.021(5) 0.013(5) 0.033(5)
CB91 0.140(15) 0.045(7) 0.088(8) 0.022(7) 0.044(8) 0.003(9)
CB92 0.091(11) 0.062(7) 0.082(10) 0.035(7) 0.038(9) 0.018(8)
CB93 0.049(8) 0.071(10) 0.129(12) 0.024(9) 0.052(8) 0.014(7)
CB94 0.049(8) 0.082(12) 0.22(2) 0.046(14) 0.047(10) 0.014(8)
CB95 0.069(6) 0.050(5) 0.102(6) 0.021(5) 0.013(5) 0.033(5)
CB96 0.069(6) 0.050(5) 0.102(6) 0.021(5) 0.013(5) 0.033(5)
N67 0.061(5) 0.083(6) 0.073(5) 0.014(4) 0.034(4) 0.023(4)
N68 0.038(4) 0.066(5) 0.094(6) 0.019(4) 0.019(4) 0.002(4)
C197 0.050(14) 0.079(9) 0.10(2) 0.001(10) -0.001(10) 0.039(9)
C198 0.121(14) 0.12(2) 0.057(9) 0.021(13) 0.054(7) 0.069(17)
C199 0.066(6) 0.095(13) 0.112(10) 0.050(10) 0.059(6) 0.030(7)
C200 0.024(7) 0.134(18) 0.136(10) 0.006(11) 0.015(7) 0.034(8)
C201 0.050(12) 0.068(16) 0.112(10) 0.025(13) 0.001(10) -0.007(11)
C202 0.054(13) 0.057(10) 0.20(3) 0.039(16) 0.00(2) -0.001(9)
CB97 0.050(14) 0.079(9) 0.10(2) 0.001(10) -0.001(10) 0.039(9)
CB98 0.121(14) 0.12(2) 0.057(9) 0.021(13) 0.054(7) 0.069(17)
CB99 0.066(6) 0.095(13) 0.112(10) 0.050(10) 0.059(6) 0.030(7)
CC00 0.024(7) 0.134(18) 0.136(10) 0.006(11) 0.015(7) 0.034(8)
CC01 0.049(16) 0.09(2) 0.10(2) 0.011(18) -0.021(16) 0.001(15)
CC02 0.10(2) 0.026(11) 0.08(2) -0.018(11) -0.012(17) -0.009(12)
N69 0.032(3) 0.037(4) 0.083(5) 0.015(3) 0.007(3) -0.002(3)
N70 0.068(5) 0.044(4) 0.067(5) -0.016(3) 0.004(4) 0.016(4)
C203 0.035(10) 0.034(14) 0.10(2) 0.007(12) 0.024(11) -0.010(10)
C204 0.071(14) 0.051(14) 0.112(15) 0.043(12) 0.021(10) 0.039(11)
C205 0.072(17) 0.033(10) 0.140(16) -0.003(9) 0.036(12) 0.007(12)
C206 0.097(19) 0.024(5) 0.127(11) -0.016(5) 0.032(11) 0.021(9)
C207 0.075(7) 0.024(13) 0.15(2) -0.021(10) 0.025(9) 0.018(8)
C208 0.112(16) 0.115(17) 0.061(12) -0.050(10) -0.012(12) 0.061(19)
CC03 0.037(11) 0.06(2) 0.17(3) 0.008(19) 0.038(15) -0.010(11)
CC04 0.055(12) 0.069(15) 0.086(14) 0.048(11) -0.008(10) 0.015(10)
CC05 0.079(17) 0.042(11) 0.108(18) 0.006(11) -0.019(13) 0.000(12)
CC06 0.097(19) 0.024(5) 0.127(11) -0.016(5) 0.032(11) 0.021(9)
CC07 0.075(7) 0.024(13) 0.15(2) -0.021(10) 0.025(9) 0.018(8)
CC08 0.112(16) 0.115(17) 0.061(12) -0.050(10) -0.012(12) 0.061(19)
C217 0.156(12) 0.072(8) 0.034(5) 0.002(5) 0.017(6) 0.037(8)
C218 0.267(17) 0.138(12) 0.041(7) 0.012(7) 0.044(11) 0.134(13)
C219 0.248(16) 0.234(18) 0.059(9) -0.030(13) 0.008(13) 0.177(16)
C220 0.133(12) 0.242(17) 0.048(7) -0.055(11) -0.019(8) 0.112(13)
C221 0.063(7) 0.135(11) 0.037(5) -0.025(6) -0.004(5) 0.040(8)
C222 0.076(7) 0.080(7) 0.025(4) -0.008(4) 0.000(4) 0.033(5)
C223 0.18(2) 0.087(10) 0.074(10) 0.000(8) 0.065(12) 0.009(12)
C224 0.080(10) 0.171(19) 0.081(11) -0.075(11) 0.043(8) -0.047(10)
C225 0.103(7) 0.074(6) 0.062(7) -0.030(5) 0.025(6) 0.031(6)
C226 0.233(16) 0.084(8) 0.069(8) 0.001(7) 0.076(10) 0.065(9)
C227 0.45(3) 0.26(2) 0.098(16) 0.018(16) 0.08(2) 0.26(2)
C228 0.44(3) 0.46(4) 0.09(2) 0.02(2) 0.07(2) 0.30(3)
C229 0.27(2) 0.41(3) 0.11(2) -0.036(18) -0.011(18) 0.22(2)
C230 0.094(8) 0.176(13) 0.078(9) -0.064(8) 0.011(7) 0.045(7)
C231 0.111(13) 0.179(16) 0.115(15) -0.089(10) 0.045(10) -0.015(9)
C232 0.19(2) 0.116(13) 0.122(16) -0.050(9) 0.103(15) -0.012(11)
Pd0A 0.0449(4) 0.0503(5) 0.016(2) 0.0109(18) 0.0128(18) 0.0049(4)
Pd1A 0.0449(4) 0.0503(5) 0.016(2) 0.0109(18) 0.0128(18) 0.0049(4)
Pd0B 0.0463(4) 0.0424(3) 0.0579(4) 0.0067(3) 0.0036(3) 0.0248(3)
NA71 0.080(6) 0.085(6) 0.120(7) 0.031(5) -0.004(5) 0.055(5)
NA72 0.091(6) 0.072(5) 0.115(7) -0.003(5) 0.036(5) 0.051(5)
CC09 0.092(9) 0.120(9) 0.155(12) 0.051(8) -0.066(8) 0.030(7)
CC10 0.106(10) 0.138(12) 0.174(14) 0.099(11) 0.001(8) 0.048(8)
CC11 0.200(14) 0.194(13) 0.187(11) 0.022(11) 0.010(11) 0.170(12)
CC12 0.210(13) 0.177(13) 0.184(11) 0.012(11) 0.035(11) 0.169(11)
CC13 0.142(11) 0.087(9) 0.147(12) -0.062(8) 0.064(8) 0.014(7)
CC14 0.095(9) 0.132(11) 0.137(12) 0.001(8) 0.062(9) 0.037(8)
C2X 0.24(2) 0.111(12) 0.215(19) 0.012(12) -0.002(15) 0.031(11)
C3X 0.128(13) 0.132(12) 0.178(17) 0.032(11) -0.003(9) 0.047(9)
C4X 0.130(12) 0.114(10) 0.168(15) 0.010(10) 0.033(10) 0.032(8)
O3X 0.260(19) 0.248(18) 0.194(15) 0.052(13) -0.009(12) 0.131(15)
CX3 0.116(12) 0.197(19) 0.209(18) 0.045(15) 0.020(12) 0.059(12)
C18X 0.20(3) 0.33(5) 0.23(3) 0.11(3) -0.07(2) 0.07(3)
C1X 0.35(4) 0.27(3) 0.20(2) -0.02(2) 0.04(2) 0.01(3)
C5X 0.16(2) 0.100(15) 0.17(2) 0.010(14) 0.041(17) 0.038(13)
C6X 0.15(2) 0.128(15) 0.14(2) 0.035(14) 0.026(16) 0.066(13)
C7X 0.161(18) 0.139(15) 0.102(16) 0.029(13) 0.023(14) 0.062(13)
C8X 0.161(19) 0.113(17) 0.117(14) 0.021(13) 0.036(14) 0.037(15)
C9X 0.15(2) 0.093(14) 0.109(13) 0.010(13) 0.046(14) 0.004(14)
C10X 0.135(17) 0.079(13) 0.095(15) -0.004(11) 0.031(14) -0.006(12)
C11X 0.145(15) 0.079(13) 0.088(16) -0.024(11) 0.020(14) 0.003(10)
C12X 0.155(17) 0.100(16) 0.127(19) 0.006(14) 0.034(15) 0.016(12)
C13X 0.178(16) 0.176(17) 0.146(14) 0.041(14) 0.012(14) -0.035(13)
C14X 0.21(2) 0.12(2) 0.164(17) 0.031(17) -0.023(17) -0.042(19)
C15X 0.20(2) 0.079(18) 0.17(2) 0.008(17) 0.004(16) -0.012(19)
C16X 0.14(3) 0.044(14) 0.17(2) 0.008(15) 0.007(18) -0.021(17)
C17X 0.124(16) 0.14(2) 0.10(2) 0.046(18) 0.020(17) 0.013(17)
CX7 0.180(19) 0.155(16) 0.15(2) 0.044(16) 0.067(17) 0.067(13)
CX11 0.149(15) 0.155(19) 0.23(3) 0.04(2) 0.00(2) -0.021(14)
CX15 0.21(3) 0.15(3) 0.28(4) -0.09(3) 0.06(3) -0.06(2)
O17X 0.121(15) 0.16(2) 0.135(18) 0.034(15) 0.026(15) 0.007(15)
C1Y 0.35(4) 0.27(3) 0.20(2) -0.02(2) 0.04(2) 0.01(3)
C5Y 0.16(2) 0.21(2) 0.17(2) 0.050(18) 0.059(16) 0.073(17)
C6Y 0.16(2) 0.20(2) 0.19(2) 0.040(19) 0.057(18) 0.053(17)
C7Y 0.19(2) 0.167(18) 0.17(2) 0.033(17) 0.074(17) 0.060(14)
C8Y 0.21(2) 0.19(2) 0.19(2) 0.023(19) 0.042(18) 0.102(19)
C9Y 0.19(2) 0.24(3) 0.168(19) 0.01(2) 0.07(2) 0.06(2)
C10Y 0.175(19) 0.17(2) 0.14(2) 0.066(18) 0.081(17) 0.006(17)
C11Y 0.175(18) 0.162(19) 0.19(2) 0.06(2) 0.04(2) -0.005(15)
C12Y 0.178(18) 0.18(2) 0.20(2) 0.058(19) 0.01(2) -0.031(16)
C13Y 0.178(16) 0.176(17) 0.146(14) 0.041(14) 0.012(14) -0.035(13)
C14Y 0.24(3) 0.24(3) 0.153(18) 0.074(18) 0.00(2) -0.04(2)
C15Y 0.25(3) 0.24(3) 0.22(2) 0.10(2) 0.00(2) -0.05(2)
C16Y 0.23(4) 0.29(5) 0.25(3) 0.18(3) 0.06(3) 0.01(4)
C17Y 0.19(3) 0.27(4) 0.19(3) 0.08(3) -0.01(3) 0.09(3)
CY7 0.180(19) 0.155(16) 0.15(2) 0.044(16) 0.067(17) 0.067(13)
CY11 0.149(15) 0.155(19) 0.23(3) 0.04(2) 0.00(2) -0.021(14)
C18Y 0.20(3) 0.33(5) 0.23(3) 0.11(3) -0.07(2) 0.07(3)
CY15 0.25(3) 0.24(3) 0.22(2) 0.10(2) 0.00(2) -0.05(2)
O17Y 0.26(4) 0.29(4) 0.36(4) 0.13(3) 0.03(3) 0.08(3)
N1A 0.158(14) 0.101(9) 0.184(15) 0.007(9) -0.014(11) 0.022(10)
O1A 0.203(16) 0.209(15) 0.31(2) -0.082(14) 0.065(15) 0.026(13)
O2A 0.174(14) 0.263(17) 0.216(15) 0.074(12) -0.027(11) -0.060(12)
O3A 0.222(15) 0.127(9) 0.294(18) 0.094(11) -0.024(13) 0.049(10)
N1B 0.096(5) 0.111(5) 0.114(6) 0.059(5) 0.025(4) 0.039(4)
O1B 0.096(5) 0.111(5) 0.114(6) 0.059(5) 0.025(4) 0.039(4)
O2B 0.096(5) 0.111(5) 0.114(6) 0.059(5) 0.025(4) 0.039(4)
O3B 0.096(5) 0.111(5) 0.114(6) 0.059(5) 0.025(4) 0.039(4)
N1C 0.083(9) 0.114(17) 0.078(14) -0.012(10) -0.037(9) 0.011(11)
O1C 0.110(12) 0.133(17) 0.067(12) -0.003(9) -0.023(9) 0.049(12)
N1C' 0.082(12) 0.206(13) 0.165(18) 0.045(14) 0.012(10) 0.066(11)
O1C' 0.112(15) 0.212(14) 0.161(19) 0.052(14) -0.006(12) 0.045(13)
O2C 0.100(6) 0.146(8) 0.108(7) -0.006(6) -0.032(5) 0.027(6)
O3C 0.107(7) 0.193(11) 0.125(9) 0.057(7) -0.005(6) 0.041(7)
N1D 0.044(6) 0.151(13) 0.239(19) 0.119(14) -0.017(8) 0.005(7)
O1D 0.114(8) 0.127(8) 0.190(11) 0.099(8) 0.035(7) 0.043(6)
O2D 0.160(11) 0.186(12) 0.131(10) 0.055(9) 0.050(8) 0.080(9)
O3D 0.081(6) 0.088(6) 0.166(9) 0.025(6) -0.010(6) 0.037(5)
N1E 0.143(13) 0.228(15) 0.129(10) 0.072(11) 0.068(11) 0.121(14)
O1E 0.129(10) 0.238(14) 0.268(16) 0.150(13) 0.040(10) 0.107(10)
O2E 0.228(18) 0.221(14) 0.42(3) 0.018(15) 0.221(19) 0.069(15)
O3E 0.198(15) 0.44(3) 0.130(10) 0.039(12) 0.054(11) 0.084(17)
N1F 0.100(12) 0.081(9) 0.053(8) 0.027(6) -0.018(7) 0.021(8)
O1F 0.099(12) 0.123(14) 0.092(12) 0.050(10) 0.031(9) 0.052(10)
O2F 0.100(12) 0.081(9) 0.053(8) 0.027(6) -0.018(7) 0.021(8)
O3F 0.111(13) 0.151(16) 0.048(8) -0.003(9) 0.023(8) 0.058(12)
O4F 0.058(10) 0.096(13) 0.058(11) 0.017(9) -0.014(9) 0.022(8)
N1L 0.30(2) 0.25(2) 0.23(2) 0.150(16) 0.120(18) 0.20(2)
O1L 0.200(13) 0.183(14) 0.27(2) 0.086(13) 0.044(12) 0.038(12)
O2L 0.167(10) 0.117(8) 0.159(10) 0.061(7) 0.038(8) 0.065(7)
O3L 0.180(10) 0.082(6) 0.133(9) 0.034(6) -0.009(7) 0.032(6)
O1 0.040(4) 0.171(8) 0.089(5) 0.053(5) 0.030(4) 0.033(4)
O2 0.076(6) 0.095(7) 0.234(14) 0.053(8) 0.021(7) -0.005(5)
O3 0.130(8) 0.205(11) 0.138(8) 0.126(8) 0.095(7) 0.122(8)
O5 0.119(15) 0.17(2) 0.079(12) -0.022(12) 0.006(11) -0.005(14)
O13 0.135(8) 0.076(6) 0.183(10) 0.061(6) 0.022(7) 0.024(5)
O15 0.066(5) 0.219(12) 0.108(7) 0.020(7) -0.009(5) 0.005(6)
O16 0.079(6) 0.141(8) 0.139(9) -0.011(7) 0.015(6) 0.029(6)
O17 0.133(9) 0.137(9) 0.169(11) 0.004(8) -0.013(8) -0.012(7)
O18 0.113(6) 0.079(5) 0.053(4) -0.009(3) 0.018(4) 0.029(4)
O19 0.128(9) 0.238(14) 0.225(14) 0.162(12) 0.009(9) 0.049(9)
O21 0.116(7) 0.145(9) 0.114(8) -0.028(6) 0.060(6) 0.006(6)
O22 0.124(8) 0.316(17) 0.096(7) 0.070(9) 0.040(6) 0.104(10)
O23 0.111(15) 0.142(18) 0.19(2) 0.088(17) -0.003(14) 0.034(13)
O25 0.140(16) 0.119(14) 0.141(16) 0.008(12) -0.009(13) 0.104(13)
O30 0.101(12) 0.070(10) 0.138(15) -0.001(10) 0.044(11) 0.036(9)
O32 0.141(17) 0.086(12) 0.150(18) -0.015(12) -0.071(14) 0.030(12)
O33 0.085(8) 0.123(10) 0.136(10) 0.093(9) 0.050(8) 0.060(7)
O35 0.214(13) 0.116(8) 0.140(10) -0.007(7) 0.030(9) 0.065(8)
O36 0.066(6) 0.107(7) 0.268(15) 0.029(8) -0.031(7) 0.008(5)
O38 0.195(18) 0.056(8) 0.051(8) 0.002(7) 0.039(10) 0.046(10)
O42 0.084(7) 0.152(10) 0.280(17) 0.066(11) -0.034(8) 0.006(7)
O43 0.105(13) 0.129(15) 0.113(14) 0.044(12) -0.007(11) 0.021(11)
O54 0.140(9) 0.232(14) 0.120(9) 0.061(9) 0.009(7) 0.049(9)
O62 0.21(2) 0.131(17) 0.107(15) -0.015(12) -0.080(15) 0.079(17)
O63 0.109(15) 0.29(3) 0.104(15) -0.009(17) 0.055(13) 0.076(18)
O69 0.123(13) 0.166(17) 0.048(8) 0.057(10) 0.025(8) 0.052(12)
O72 0.167(9) 0.214(11) 0.056(5) 0.041(6) -0.026(5) 0.080(9)
O75 0.31(4) 0.30(4) 0.16(3) -0.04(3) -0.05(3) 0.21(4)
O78 0.164(12) 0.193(14) 0.282(19) 0.097(13) -0.110(12) -0.029(10)
O87 0.102(15) 0.17(2) 0.21(3) 0.053(19) -0.053(16) 0.005(14)
O89 0.196(14) 0.210(15) 0.264(18) 0.127(14) -0.118(13) -0.051(11)
O93 0.170(13) 0.270(18) 0.159(12) -0.042(12) 0.049(10) -0.038(12)
O95 0.188(12) 0.147(10) 0.178(12) 0.047(8) -0.089(9) 0.047(9)
O114 0.22(3) 0.18(2) 0.103(17) 0.017(16) 0.055(17) 0.00(2)
O118 0.095(13) 0.152(18) 0.119(15) 0.016(13) 0.026(11) 0.043(12)
O124 0.104(14) 0.24(3) 0.136(17) 0.148(19) -0.014(12) -0.021(15)
O141 0.124(11) 0.48(3) 0.26(2) -0.06(2) -0.008(12) 0.124(16)
O172 0.15(2) 0.17(2) 0.14(2) 0.018(17) -0.003(16) 0.031(17)
O183 0.082(5) 0.094(6) 0.178(9) 0.064(6) 0.035(6) 0.041(5)

loop_
_atom_type_symbol
_atom_type_description
_atom_type_scat_dispersion_real
_atom_type_scat_dispersion_imag
_atom_type_scat_source
C C 0.0033 0.0016 'International Tables Vol C Tables 4.2.6.8 and 6.1.1.4'
H H 0.0000 0.0000 'International Tables Vol C Tables 4.2.6.8 and 6.1.1.4'
N N 0.0061 0.0033 'International Tables Vol C Tables 4.2.6.8 and 6.1.1.4'
O O 0.0106 0.0060 'International Tables Vol C Tables 4.2.6.8 and 6.1.1.4'
Pd Pd -0.9988 1.0072 'International Tables Vol C Tables 4.2.6.8 and 6.1.1.4'

loop_
_geom_angle_atom_site_label_1
_geom_angle_atom_site_label_2
_geom_angle_atom_site_label_3
_geom_angle
_geom_angle_site_symmetry_1
_geom_angle_site_symmetry_3
N8 Pd01 N50 177.7(3) . .
N8 Pd01 N49 94.5(3) . .
N50 Pd01 N49 86.6(3) . .
N8 Pd01 N20 84.5(2) . .
N50 Pd01 N20 94.5(3) . .
N49 Pd01 N20 179.0(3) . .
N14 Pd0C N21 84.9(3) . .
N14 Pd0C N52 177.7(3) . .
N21 Pd0C N52 96.0(3) . .
N14 Pd0C N51 94.2(3) . .
N21 Pd0C N51 178.7(3) . .
N52 Pd0C N51 84.9(3) . .
N39 Pd02 N26 86.5(2) . .
N39 Pd02 N70 177.8(3) . .
N26 Pd02 N70 94.7(3) . .
N39 Pd02 N69 93.2(3) . .
N26 Pd02 N69 179.3(3) . .
N70 Pd02 N69 85.7(3) . .
N44 Pd03 N37 84.8(3) . .
N44 Pd03 N63 178.0(2) . .
N37 Pd03 N63 94.6(3) . .
N44 Pd03 N64 94.5(2) . .
N37 Pd03 N64 178.9(2) . .
N63 Pd03 N64 86.2(2) . .
N31 Pd04 N45 85.3(3) . .
N31 Pd04 N62 95.3(3) . .
N45 Pd04 N62 178.7(3) . .
N31 Pd04 N61 177.8(3) . .
N45 Pd04 N61 94.3(3) . .
N62 Pd04 N61 85.2(3) . .
N9 Pd05 NB58 101.5(9) . .
N9 Pd05 N15 84.9(3) . .
NB58 Pd05 N15 171.9(9) . .
N9 Pd05 NB57 170.1(8) . .
NB58 Pd05 NB57 87.7(11) . .
N15 Pd05 NB57 85.6(8) . .
N9 Pd05 N58 95.4(7) . .
N15 Pd05 N58 173.1(8) . .
N9 Pd05 NA57 176.7(7) . .
N15 Pd05 NA57 97.1(6) . .
N9 Pd05 NA58 91.8(5) . .
N15 Pd05 NA58 176.6(6) . .
NA57 Pd05 NA58 86.2(8) . .
N9 Pd05 N57 179.7(8) . .
N15 Pd05 N57 95.4(8) . .
N58 Pd05 N57 84.3(10) . .
N25 Pd06 N60 94.3(3) . .
N25 Pd06 N33 85.6(2) . .
N60 Pd06 N33 179.1(3) . .
N25 Pd06 N59 179.2(3) . .
N60 Pd06 N59 85.5(3) . .
N33 Pd06 N59 94.5(3) . .
N38 Pd07 N32 85.0(3) . .
N38 Pd07 N66 179.2(3) . .
N32 Pd07 N66 94.2(3) . .
N38 Pd07 N65 94.7(3) . .
N32 Pd07 N65 178.5(3) . .
N66 Pd07 N65 86.1(3) . .
N43 Pd08 N27 87.4(2) . .
N43 Pd08 N68 93.6(3) . .
N27 Pd08 N68 178.8(3) . .
N43 Pd08 N67 177.5(3) . .
N27 Pd08 N67 93.5(3) . .
N68 Pd08 N67 85.4(3) . .
NA53 Pd09 N19 178.0(10) . .
NA53 Pd09 NA54 88.1(13) . .
N19 Pd09 NA54 93.6(9) . .
NA53 Pd09 N2 92.4(9) . .
N19 Pd09 N2 85.9(2) . .
NA54 Pd09 N2 175.8(10) . .
N19 Pd09 N53 176.4(6) . .
N2 Pd09 N53 96.6(5) . .
N19 Pd09 N54 93.9(5) . .
N2 Pd09 N54 177.8(6) . .
N53 Pd09 N54 83.5(7) . .
C5 N1 C1 119.0(7) . .
C5 N1 Pd0A 118.1(6) . .
C1 N1 Pd0A 121.4(7) . .
C5 N1 Pd1A 121.5(6) . .
C1 N1 Pd1A 119.4(6) . .
C6 N2 C10 119.3(7) . .
C6 N2 Pd09 120.4(5) . .
C10 N2 Pd09 119.6(6) . .
C11 N3 C15 119.8(7) . .
C11 N3 Pd0B 120.1(6) . .
C15 N3 Pd0B 119.1(6) . .
C16 N4 C17 112.8(7) . .
C17 N5 C18 113.3(7) . .
C16 N6 C18 115.5(7) . .
C23 N7 C19 118.7(7) . .
C23 N7 Pd0A 117.7(6) . .
C19 N7 Pd0A 123.5(6) . .
C23 N7 Pd1A 120.9(6) . .
C19 N7 Pd1A 120.3(6) . .
C28 N8 C24 119.6(6) . .
C28 N8 Pd01 118.1(5) . .
C24 N8 Pd01 121.7(5) . .
C29 N9 C33 119.0(6) . .
C29 N9 Pd05 120.7(5) . .
C33 N9 Pd05 119.6(5) . .
C34 N10 C35 114.1(6) . .
C36 N11 C35 114.0(6) . .
C34 N12 C36 115.0(6) . .
C41 N13 C37 119.8(7) . .
C41 N13 Pd0B 119.8(5) . .
C37 N13 Pd0B 120.3(5) . .
C42 N14 C46 118.2(7) . .
C42 N14 Pd0C 117.5(6) . .
C46 N14 Pd0C 123.0(6) . .
C51 N15 C47 119.2(7) . .
C51 N15 Pd05 119.3(5) . .
C47 N15 Pd05 121.0(5) . .
C53 N16 C52 114.3(7) . .
C53 N17 C54 115.5(8) . .
C54 N18 C52 114.5(7) . .
C59 N19 C55 118.0(7) . .
C59 N19 Pd09 121.9(5) . .
C55 N19 Pd09 120.0(5) . .
C60 N20 C64 119.2(7) . .
C60 N20 Pd01 120.2(5) . .
C64 N20 Pd01 120.5(5) . .
C69 N21 C65 119.0(7) . .
C69 N21 Pd0C 120.1(6) . .
C65 N21 Pd0C 119.7(5) . .
C71 N22 C70 114.3(6) . .
C72 N23 C71 113.5(6) . .
C70 N24 C72 114.3(6) . .
C77 N25 C73 118.3(7) . .
C77 N25 Pd06 121.5(5) . .
C73 N25 Pd06 119.7(5) . .
C78 N26 C82 119.2(7) . .
C78 N26 Pd02 119.7(5) . .
C82 N26 Pd02 120.1(5) . .
C83 N27 C87 119.0(7) . .
C83 N27 Pd08 120.5(5) . .
C87 N27 Pd08 119.9(5) . .
C89 N28 C88 115.4(7) . .
C89 N29 C90 114.6(7) . .
C90 N30 C88 115.7(6) . .
C95 N31 C91 118.1(7) . .
C95 N31 Pd04 122.3(5) . .
C91 N31 Pd04 118.7(5) . .
C100 N32 C96 119.7(7) . .
C100 N32 Pd07 120.0(5) . .
C96 N32 Pd07 119.6(5) . .
C105 N33 C101 120.0(7) . .
C105 N33 Pd06 121.0(5) . .
C101 N33 Pd06 118.8(5) . .
C107 N34 C106 116.1(7) . .
C108 N35 C107 114.8(7) . .
C106 N36 C108 115.1(7) . .
C109 N37 C113 118.1(7) . .
C109 N37 Pd03 122.6(5) . .
C113 N37 Pd03 119.0(5) . .
C114 N38 C118 118.5(7) . .
C114 N38 Pd07 121.2(6) . .
C118 N38 Pd07 119.2(5) . .
C123 N39 C119 117.8(6) . .
C123 N39 Pd02 120.6(5) . .
C119 N39 Pd02 121.6(5) . .
C125 N40 C124 114.1(6) . .
C126 N41 C125 114.2(6) . .
C124 N42 C126 113.7(6) . .
C131 N43 C127 119.4(7) . .
C131 N43 Pd08 119.8(5) . .
C127 N43 Pd08 120.8(5) . .
C132 N44 C136 117.9(7) . .
C132 N44 Pd03 121.8(5) . .
C136 N44 Pd03 119.4(5) . .
C141 N45 C137 118.4(6) . .
C141 N45 Pd04 121.0(5) . .
C137 N45 Pd04 119.6(5) . .
C142 N46 C143 114.8(7) . .
C143 N47 C144 116.1(7) . .
C142 N48 C144 113.7(6) . .
C146 N49 C145 109.2(8) . .
C146 N49 C147 110.8(8) . .
C145 N49 C147 108.9(8) . .
C146 N49 Pd01 109.5(5) . .
C145 N49 Pd01 114.2(6) . .
C147 N49 Pd01 104.2(5) . .
C148 N50 C150 110.9(9) . .
C148 N50 C149 107.3(9) . .
C150 N50 C149 107.6(9) . .
C148 N50 Pd01 108.9(6) . .
C150 N50 Pd01 108.8(6) . .
C149 N50 Pd01 113.5(6) . .
C185 N63 C187 109.6(6) . .
C185 N63 C186 108.3(6) . .
C187 N63 C186 110.1(6) . .
C185 N63 Pd03 112.9(5) . .
C187 N63 Pd03 105.5(4) . .
C186 N63 Pd03 110.4(4) . .
C190 N64 C188 108.9(6) . .
C190 N64 C189 110.2(6) . .
C188 N64 C189 109.6(6) . .
C190 N64 Pd03 114.0(5) . .
C188 N64 Pd03 105.9(5) . .
C189 N64 Pd03 108.1(5) . .
N1 C1 C2 122.7(8) . .
N1 C1 H1 118.6 . .
C2 C1 H1 118.6 . .
C1 C2 C3 118.2(8) . .
C1 C2 H2 120.9 . .
C3 C2 H2 120.9 . .
C4 C3 C2 119.2(7) . .
C4 C3 C16 120.7(7) . .
C2 C3 C16 120.2(7) . .
C3 C4 C5 119.1(8) . .
C3 C4 H4 120.5 . .
C5 C4 H4 120.5 . .
N1 C5 C4 121.8(8) . .
N1 C5 H5 119.1 . .
C4 C5 H5 119.1 . .
N2 C6 C7 121.5(8) . .
N2 C6 H6 119.3 . .
C7 C6 H6 119.3 . .
C8 C7 C6 119.5(8) . .
C8 C7 H7 120.3 . .
C6 C7 H7 120.3 . .
C7 C8 C9 119.2(8) . .
C7 C8 C17 120.5(8) . .
C9 C8 C17 120.2(7) . .
C10 C9 C8 117.9(8) . .
C10 C9 H9 121.1 . .
C8 C9 H9 121.1 . .
N2 C10 C9 122.5(8) . .
N2 C10 H10 118.7 . .
C9 C10 H10 118.7 . .
N3 C11 C12 122.3(8) . .
N3 C11 H11 118.8 . .
C12 C11 H11 118.8 . .
C13 C12 C11 118.4(8) . .
C13 C12 H12 120.8 . .
C11 C12 H12 120.8 . .
C12 C13 C14 118.1(8) . .
C12 C13 C18 120.3(7) . .
C14 C13 C18 121.6(7) . .
C15 C14 C13 118.4(8) . .
C15 C14 H14 120.8 . .
C13 C14 H14 120.8 . .
N3 C15 C14 122.8(8) . .
N3 C15 H15 118.6 . .
C14 C15 H15 118.6 . .
N6 C16 N4 126.0(7) . .
N6 C16 C3 117.2(7) . .
N4 C16 C3 116.7(7) . .
N5 C17 N4 126.3(7) . .
N5 C17 C8 116.5(7) . .
N4 C17 C8 117.2(7) . .
N6 C18 N5 126.0(7) . .
N6 C18 C13 118.4(7) . .
N5 C18 C13 115.6(7) . .
N7 C19 C20 122.5(8) . .
N7 C19 H19 118.8 . .
C20 C19 H19 118.8 . .
C19 C20 C21 119.5(7) . .
C19 C20 H20 120.3 . .
C21 C20 H20 120.3 . .
C22 C21 C20 117.9(7) . .
C22 C21 C34 119.3(7) . .
C20 C21 C34 122.7(7) . .
C21 C22 C23 118.4(7) . .
C21 C22 H22 120.8 . .
C23 C22 H22 120.8 . .
N7 C23 C22 122.8(7) . .
N7 C23 H23 118.6 . .
C22 C23 H23 118.6 . .
N8 C24 C25 122.0(7) . .
N8 C24 H24 119.0 . .
C25 C24 H24 119.0 . .
C26 C25 C24 117.8(7) . .
C26 C25 H25 121.1 . .
C24 C25 H25 121.1 . .
C27 C26 C25 120.2(7) . .
C27 C26 C35 119.7(7) . .
C25 C26 C35 120.1(7) . .
C26 C27 C28 119.3(7) . .
C26 C27 H27 120.3 . .
C28 C27 H27 120.3 . .
N8 C28 C27 121.0(7) . .
N8 C28 H28 119.5 . .
C27 C28 H28 119.5 . .
N9 C29 C30 121.3(7) . .
N9 C29 H29 119.3 . .
C30 C29 H29 119.3 . .
C29 C30 C31 119.1(7) . .
C29 C30 H30 120.5 . .
C31 C30 H30 120.5 . .
C32 C31 C30 119.5(7) . .
C32 C31 C36 120.4(7) . .
C30 C31 C36 120.1(7) . .
C33 C32 C31 118.7(7) . .
C33 C32 H32 120.7 . .
C31 C32 H32 120.7 . .
C32 C33 N9 122.3(7) . .
C32 C33 H33 118.8 . .
N9 C33 H33 118.8 . .
N12 C34 N10 125.9(7) . .
N12 C34 C21 117.7(6) . .
N10 C34 C21 116.3(7) . .
N10 C35 N11 125.4(7) . .
N10 C35 C26 116.8(7) . .
N11 C35 C26 117.8(7) . .
N11 C36 N12 125.6(7) . .
N11 C36 C31 117.9(7) . .
N12 C36 C31 116.5(6) . .
N13 C37 C38 121.6(7) . .
N13 C37 H37 119.2 . .
C38 C37 H37 119.2 . .
C39 C38 C37 117.7(7) . .
C39 C38 H38 121.1 . .
C37 C38 H38 121.1 . .
C40 C39 C38 119.5(7) . .
C40 C39 C52 121.2(8) . .
C38 C39 C52 119.3(7) . .
C39 C40 C41 120.3(8) . .
C39 C40 H40 119.9 . .
C41 C40 H40 119.9 . .
N13 C41 C40 121.0(7) . .
N13 C41 H41 119.5 . .
C40 C41 H41 119.5 . .
N14 C42 C43 122.9(8) . .
N14 C42 H42 118.5 . .
C43 C42 H42 118.5 . .
C44 C43 C42 119.3(8) . .
C44 C43 H43 120.4 . .
C42 C43 H43 120.4 . .
C43 C44 C45 119.4(8) . .
C43 C44 C53 121.4(8) . .
C45 C44 C53 119.2(8) . .
C46 C45 C44 117.4(9) . .
C46 C45 H45 121.3 . .
C44 C45 H45 121.3 . .
N14 C46 C45 122.6(8) . .
N14 C46 H46 118.7 . .
C45 C46 H46 118.7 . .
N15 C47 C48 121.4(7) . .
N15 C47 H47 119.3 . .
C48 C47 H47 119.3 . .
C47 C48 C49 118.5(8) . .
C47 C48 H48 120.8 . .
C49 C48 H48 120.8 . .
C50 C49 C48 119.1(8) . .
C50 C49 C54 121.3(7) . .
C48 C49 C54 119.6(8) . .
C51 C50 C49 120.0(7) . .
C51 C50 H50 120.0 . .
C49 C50 H50 120.0 . .
N15 C51 C50 121.8(7) . .
N15 C51 H51 119.1 . .
C50 C51 H51 119.1 . .
N18 C52 N16 125.1(8) . .
N18 C52 C39 116.8(7) . .
N16 C52 C39 118.1(7) . .
N16 C53 N17 125.3(8) . .
N16 C53 C44 119.3(8) . .
N17 C53 C44 115.4(8) . .
N18 C54 N17 125.2(8) . .
N18 C54 C49 118.0(8) . .
N17 C54 C49 116.8(8) . .
N19 C55 C56 123.1(7) . .
N19 C55 H55 118.4 . .
C56 C55 H55 118.4 . .
C55 C56 C57 118.9(7) . .
C55 C56 H56 120.6 . .
C57 C56 H56 120.6 . .
C56 C57 C58 118.5(7) . .
C56 C57 C70 120.1(7) . .
C58 C57 C70 121.4(7) . .
C59 C58 C57 119.2(7) . .
C59 C58 H58 120.4 . .
C57 C58 H58 120.4 . .
N19 C59 C58 122.0(7) . .
N19 C59 H59 119.0 . .
C58 C59 H59 119.0 . .
N20 C60 C61 121.6(7) . .
N20 C60 H60 119.2 . .
C61 C60 H60 119.2 . .
C62 C61 C60 119.9(7) . .
C62 C61 H61 120.0 . .
C60 C61 H61 120.0 . .
C61 C62 C63 117.7(8) . .
C61 C62 C71 120.9(7) . .
C63 C62 C71 121.3(7) . .
C64 C63 C62 119.2(8) . .
C64 C63 H63 120.4 . .
C62 C63 H63 120.4 . .
N20 C64 C63 122.3(7) . .
N20 C64 H64 118.8 . .
C63 C64 H64 118.8 . .
C66 C65 N21 122.6(8) . .
C66 C65 H65 118.7 . .
N21 C65 H65 118.7 . .
C65 C66 C67 118.1(8) . .
C65 C66 H66 121.0 . .
C67 C66 H66 121.0 . .
C68 C67 C66 119.4(7) . .
C68 C67 C72 121.4(7) . .
C66 C67 C72 119.2(7) . .
C67 C68 C69 120.1(8) . .
C67 C68 H68 119.9 . .
C69 C68 H68 119.9 . .
N21 C69 C68 120.8(8) . .
N21 C69 H69 119.6 . .
C68 C69 H69 119.6 . .
N24 C70 N22 125.6(7) . .
N24 C70 C57 116.8(7) . .
N22 C70 C57 117.5(7) . .
N22 C71 N23 126.9(7) . .
N22 C71 C62 116.9(7) . .
N23 C71 C62 116.2(7) . .
N23 C72 N24 125.2(7) . .
N23 C72 C67 118.4(7) . .
N24 C72 C67 116.3(7) . .
N25 C73 C74 121.6(8) . .
N25 C73 H73 119.2 . .
C74 C73 H73 119.2 . .
C73 C74 C75 119.4(7) . .
C73 C74 H74 120.3 . .
C75 C74 H74 120.3 . .
C76 C75 C74 118.9(7) . .
C76 C75 C88 120.4(7) . .
C74 C75 C88 120.7(7) . .
C75 C76 C77 117.9(7) . .
C75 C76 H76 121.0 . .
C77 C76 H76 121.0 . .
N25 C77 C76 123.7(8) . .
N25 C77 H77 118.1 . .
C76 C77 H77 118.1 . .
N26 C78 C79 121.0(7) . .
N26 C78 H78 119.5 . .
C79 C78 H78 119.5 . .
C80 C79 C78 119.4(7) . .
C80 C79 H79 120.3 . .
C78 C79 H79 120.3 . .
C79 C80 C81 120.0(7) . .
C79 C80 C89 120.9(7) . .
C81 C80 C89 119.1(7) . .
C80 C81 C82 118.7(8) . .
C80 C81 H81 120.7 . .
C82 C81 H81 120.7 . .
N26 C82 C81 121.7(8) . .
N26 C82 H82 119.2 . .
C81 C82 H82 119.2 . .
N27 C83 C84 122.6(7) . .
N27 C83 H83 118.7 . .
C84 C83 H83 118.7 . .
C85 C84 C83 119.2(8) . .
C85 C84 H84 120.4 . .
C83 C84 H84 120.4 . .
C84 C85 C86 117.7(8) . .
C84 C85 C90 120.2(7) . .
C86 C85 C90 121.9(7) . .
C87 C86 C85 120.3(7) . .
C87 C86 H86 119.9 . .
C85 C86 H86 119.9 . .
N27 C87 C86 121.1(7) . .
N27 C87 H87 119.4 . .
C86 C87 H87 119.4 . .
N30 C88 N28 124.5(7) . .
N30 C88 C75 117.5(6) . .
N28 C88 C75 117.8(7) . .
N28 C89 N29 125.0(7) . .
N28 C89 C80 118.2(7) . .
N29 C89 C80 116.7(7) . .
N30 C90 N29 124.8(7) . .
N30 C90 C85 117.8(6) . .
N29 C90 C85 117.3(7) . .
N31 C91 C92 122.4(8) . .
N31 C91 H91 118.8 . .
C92 C91 H91 118.8 . .
C91 C92 C93 119.2(7) . .
C91 C92 H92 120.4 . .
C93 C92 H92 120.4 . .
C94 C93 C92 118.2(7) . .
C94 C93 C106 121.6(7) . .
C92 C93 C106 120.3(7) . .
C93 C94 C95 119.8(8) . .
C93 C94 H94 120.1 . .
C95 C94 H94 120.1 . .
N31 C95 C94 122.2(7) . .
N31 C95 H95 118.9 . .
C94 C95 H95 118.9 . .
N32 C96 C97 119.8(7) . .
N32 C96 H96 120.1 . .
C97 C96 H96 120.1 . .
C98 C97 C96 120.9(8) . .
C98 C97 H97 119.6 . .
C96 C97 H97 119.6 . .
C97 C98 C99 118.3(8) . .
C97 C98 C107 123.0(8) . .
C99 C98 C107 118.8(8) . .
C100 C99 C98 119.4(8) . .
C100 C99 H99 120.3 . .
C98 C99 H99 120.3 . .
N32 C100 C99 121.9(8) . .
N32 C100 H100 119.0 . .
C99 C100 H100 119.0 . .
N33 C101 C102 121.4(7) . .
N33 C101 H101 119.3 . .
C102 C101 H101 119.3 . .
C101 C102 C103 119.2(7) . .
C101 C102 H102 120.4 . .
C103 C102 H102 120.4 . .
C104 C103 C102 118.1(7) . .
C104 C103 C108 121.0(7) . .
C102 C103 C108 120.9(7) . .
C105 C104 C103 120.1(7) . .
C105 C104 H104 120.0 . .
C103 C104 H104 120.0 . .
N33 C105 C104 121.0(7) . .
N33 C105 H105 119.5 . .
C104 C105 H105 119.5 . .
N36 C106 N34 124.3(8) . .
N36 C106 C93 117.7(7) . .
N34 C106 C93 118.0(7) . .
N34 C107 N35 125.2(7) . .
N34 C107 C98 119.0(7) . .
N35 C107 C98 115.8(7) . .
N35 C108 N36 124.5(7) . .
N35 C108 C103 118.3(7) . .
N36 C108 C103 116.9(7) . .
N37 C109 C110 124.5(7) . .
N37 C109 H109 117.8 . .
C110 C109 H109 117.8 . .
C109 C110 C111 117.5(8) . .
C109 C110 H110 121.3 . .
C111 C110 H110 121.3 . .
C110 C111 C112 118.6(7) . .
C110 C111 C124 121.0(7) . .
C112 C111 C124 120.4(7) . .
C113 C112 C111 119.4(7) . .
C113 C112 H112 120.3 . .
C111 C112 H112 120.3 . .
N37 C113 C112 121.8(7) . .
N37 C113 H113 119.1 . .
C112 C113 H113 119.1 . .
N38 C114 C115 122.1(7) . .
N38 C114 H114 119.0 . .
C115 C114 H114 119.0 . .
C116 C115 C114 119.3(7) . .
C116 C115 H115 120.3 . .
C114 C115 H115 120.3 . .
C117 C116 C115 118.4(7) . .
C117 C116 C125 120.9(7) . .
C115 C116 C125 120.7(7) . .
C116 C117 C118 120.6(8) . .
C116 C117 H117 119.7 . .
C118 C117 H117 119.7 . .
N38 C118 C117 121.1(7) . .
N38 C118 H118 119.5 . .
C117 C118 H118 119.5 . .
N39 C119 C120 122.6(6) . .
N39 C119 H119 118.7 . .
C120 C119 H119 118.7 . .
C119 C120 C121 119.0(7) . .
C119 C120 H120 120.5 . .
C121 C120 H120 120.5 . .
C120 C121 C122 119.6(7) . .
C120 C121 C126 121.6(7) . .
C122 C121 C126 118.7(6) . .
C121 C122 C123 118.0(7) . .
C121 C122 H122 121.0 . .
C123 C122 H122 121.0 . .
N39 C123 C122 122.9(7) . .
N39 C123 H123 118.5 . .
C122 C123 H123 118.5 . .
N42 C124 N40 126.5(7) . .
N42 C124 C111 117.7(7) . .
N40 C124 C111 115.8(7) . .
N40 C125 N41 125.6(7) . .
N40 C125 C116 117.4(7) . .
N41 C125 C116 117.0(7) . .
N41 C126 N42 125.7(7) . .
N41 C126 C121 116.4(6) . .
N42 C126 C121 117.9(7) . .
N43 C127 C128 119.9(7) . .
N43 C127 H127 120.0 . .
C128 C127 H127 120.0 . .
C129 C128 C127 120.1(7) . .
C129 C128 H128 120.0 . .
C127 C128 H128 120.0 . .
C130 C129 C128 118.4(7) . .
C130 C129 C142 120.7(7) . .
C128 C129 C142 120.8(7) . .
C129 C130 C131 119.2(8) . .
C129 C130 H130 120.4 . .
C131 C130 H130 120.4 . .
N43 C131 C130 122.9(7) . .
N43 C131 H131 118.5 . .
C130 C131 H131 118.5 . .
N44 C132 C133 123.7(8) . .
N44 C132 H132 118.1 . .
C133 C132 H132 118.1 . .
C132 C133 C134 118.6(7) . .
C132 C133 H133 120.7 . .
C134 C133 H133 120.7 . .
C135 C134 C133 118.8(7) . .
C135 C134 C143 123.0(7) . .
C133 C134 C143 118.2(7) . .
C134 C135 C136 119.9(7) . .
C134 C135 H135 120.0 . .
C136 C135 H135 120.0 . .
N44 C136 C135 120.9(7) . .
N44 C136 H136 119.5 . .
C135 C136 H136 119.5 . .
N45 C137 C138 122.4(7) . .
N45 C137 H137 118.8 . .
C138 C137 H137 118.8 . .
C137 C138 C139 118.4(7) . .
C137 C138 H138 120.8 . .
C139 C138 H138 120.8 . .
C140 C139 C138 119.0(7) . .
C140 C139 C144 120.9(6) . .
C138 C139 C144 120.1(6) . .
C141 C140 C139 118.7(7) . .
C141 C140 H140 120.7 . .
C139 C140 H140 120.7 . .
N45 C141 C140 123.0(7) . .
N45 C141 H141 118.5 . .
C140 C141 H141 118.5 . .
N46 C142 N48 125.4(7) . .
N46 C142 C129 118.3(7) . .
N48 C142 C129 116.2(6) . .
N47 C143 N46 124.6(7) . .
N47 C143 C134 119.4(7) . .
N46 C143 C134 116.0(7) . .
N47 C144 N48 125.2(7) . .
N47 C144 C139 118.1(7) . .
N48 C144 C139 116.6(6) . .
N49 C145 H14A 109.5 . .
N49 C145 H14B 109.5 . .
H14A C145 H14B 109.5 . .
N49 C145 H14C 109.5 . .
H14A C145 H14C 109.5 . .
H14B C145 H14C 109.5 . .
N49 C146 H14D 109.5 . .
N49 C146 H14E 109.5 . .
H14D C146 H14E 109.5 . .
N49 C146 H14F 109.5 . .
H14D C146 H14F 109.5 . .
H14E C146 H14F 109.5 . .
C148 C147 N49 113.2(8) . .
C148 C147 H14G 108.9 . .
N49 C147 H14G 108.9 . .
C148 C147 H14H 108.9 . .
N49 C147 H14H 108.9 . .
H14G C147 H14H 107.8 . .
N50 C148 C147 111.6(9) . .
N50 C148 H14I 109.3 . .
C147 C148 H14I 109.3 . .
N50 C148 H14J 109.3 . .
C147 C148 H14J 109.3 . .
H14I C148 H14J 108.0 . .
N50 C149 H14K 109.5 . .
N50 C149 H14L 109.5 . .
H14K C149 H14L 109.5 . .
N50 C149 H14M 109.5 . .
H14K C149 H14M 109.5 . .
H14L C149 H14M 109.5 . .
N50 C150 H15A 109.5 . .
N50 C150 H15B 109.5 . .
H15A C150 H15B 109.5 . .
N50 C150 H15C 109.5 . .
H15A C150 H15C 109.5 . .
H15B C150 H15C 109.5 . .
C169 N57 C170 109(2) . .
C169 N57 C171 109(2) . .
C170 N57 C171 106(2) . .
C169 N57 Pd05 112(4) . .
C170 N57 Pd05 114(2) . .
C171 N57 Pd05 106.8(15) . .
C215 N58 C172 110.2(19) . .
C215 N58 C216 106(2) . .
C172 N58 C216 108.6(19) . .
C215 N58 Pd05 115(3) . .
C172 N58 Pd05 107.4(14) . .
C216 N58 Pd05 109.3(19) . .
N57 C169 HD16 109.5 . .
N57 C169 HE16 109.5 . .
HD16 C169 HE16 109.5 . .
N57 C169 HF16 109.5 . .
HD16 C169 HF16 109.5 . .
HE16 C169 HF16 109.5 . .
N57 C170 H17A 109.5 . .
N57 C170 H17B 109.5 . .
H17A C170 H17B 109.5 . .
N57 C170 H17C 109.5 . .
H17A C170 H17C 109.5 . .
H17B C170 H17C 109.5 . .
C172 C171 N57 106.6(18) . .
C172 C171 H17D 110.4 . .
N57 C171 H17D 110.4 . .
C172 C171 H17E 110.4 . .
N57 C171 H17E 110.4 . .
H17D C171 H17E 108.6 . .
C171 C172 N58 109.0(18) . .
C171 C172 H17F 109.9 . .
N58 C172 H17F 109.9 . .
C171 C172 H17G 109.9 . .
N58 C172 H17G 109.9 . .
H17F C172 H17G 108.3 . .
N58 C215 H21A 109.5 . .
N58 C215 H21B 109.5 . .
H21A C215 H21B 109.5 . .
N58 C215 H21C 109.5 . .
H21A C215 H21C 109.5 . .
H21B C215 H21C 109.5 . .
N58 C216 H21D 109.5 . .
N58 C216 H21E 109.5 . .
H21D C216 H21E 109.5 . .
N58 C216 H21F 109.5 . .
H21D C216 H21F 109.5 . .
H21E C216 H21F 109.5 . .
CA69 NA57 CA70 106.2(17) . .
CA69 NA57 CA71 111.8(19) . .
CA70 NA57 CA71 110.1(17) . .
CA69 NA57 Pd05 117(3) . .
CA70 NA57 Pd05 106.0(18) . .
CA71 NA57 Pd05 105.1(12) . .
CB15 NA58 CA72 108.9(18) . .
CB15 NA58 CB16 107.3(18) . .
CA72 NA58 CB16 109.1(15) . .
CB15 NA58 Pd05 111(2) . .
CA72 NA58 Pd05 105.1(12) . .
CB16 NA58 Pd05 115.1(14) . .
NA57 CA69 HA6A 109.5 . .
NA57 CA69 HA6B 109.5 . .
HA6A CA69 HA6B 109.5 . .
NA57 CA69 HA6C 109.5 . .
HA6A CA69 HA6C 109.5 . .
HA6B CA69 HA6C 109.5 . .
NA57 CA70 HA7A 109.5 . .
NA57 CA70 HA7B 109.5 . .
HA7A CA70 HA7B 109.5 . .
NA57 CA70 HA7C 109.5 . .
HA7A CA70 HA7C 109.5 . .
HA7B CA70 HA7C 109.5 . .
CA72 CA71 NA57 110.2(16) . .
CA72 CA71 HA7D 109.6 . .
NA57 CA71 HA7D 109.6 . .
CA72 CA71 HA7E 109.6 . .
NA57 CA71 HA7E 109.6 . .
HA7D CA71 HA7E 108.1 . .
CA71 CA72 NA58 108.5(16) . .
CA71 CA72 HA7F 110.0 . .
NA58 CA72 HA7F 110.0 . .
CA71 CA72 HA7G 110.0 . .
NA58 CA72 HA7G 110.0 . .
HA7F CA72 HA7G 108.4 . .
NA58 CB15 HB1A 109.5 . .
NA58 CB15 HB1B 109.5 . .
HB1A CB15 HB1B 109.5 . .
NA58 CB15 HB1C 109.5 . .
HB1A CB15 HB1C 109.5 . .
HB1B CB15 HB1C 109.5 . .
NA58 CB16 HB1D 109.5 . .
NA58 CB16 HB1E 109.5 . .
HB1D CB16 HB1E 109.5 . .
NA58 CB16 HB1F 109.5 . .
HB1D CB16 HB1F 109.5 . .
HB1E CB16 HB1F 109.5 . .
CB71 NB57 CB70 109.9(19) . .
CB71 NB57 CB69 109(3) . .
CB70 NB57 CB69 106(2) . .
CB71 NB57 Pd05 105.3(16) . .
CB70 NB57 Pd05 119.5(19) . .
CB69 NB57 Pd05 107(4) . .
CC15 NB58 CB72 115(2) . .
CC15 NB58 CC16 113(2) . .
CB72 NB58 CC16 112(2) . .
CC15 NB58 Pd05 107(3) . .
CB72 NB58 Pd05 104.6(15) . .
CC16 NB58 Pd05 104.3(18) . .
NB57 CB69 HB6A 109.5 . .
NB57 CB69 HB6B 109.5 . .
HB6A CB69 HB6B 109.5 . .
NB57 CB69 HB6C 109.5 . .
HB6A CB69 HB6C 109.5 . .
HB6B CB69 HB6C 109.5 . .
NB57 CB70 HB7A 109.5 . .
NB57 CB70 HB7B 109.5 . .
HB7A CB70 HB7B 109.5 . .
NB57 CB70 HB7C 109.5 . .
HB7A CB70 HB7C 109.5 . .
HB7B CB70 HB7C 109.5 . .
NB57 CB71 CB72 109.0(19) . .
NB57 CB71 HB7D 109.9 . .
CB72 CB71 HB7D 109.9 . .
NB57 CB71 HB7E 109.9 . .
CB72 CB71 HB7E 109.9 . .
HB7D CB71 HB7E 108.3 . .
NB58 CB72 CB71 111.2(19) . .
NB58 CB72 HB7F 109.4 . .
CB71 CB72 HB7F 109.4 . .
NB58 CB72 HB7G 109.4 . .
CB71 CB72 HB7G 109.4 . .
HB7F CB72 HB7G 108.0 . .
NB58 CC15 HC1A 109.5 . .
NB58 CC15 HC1B 109.5 . .
HC1A CC15 HC1B 109.5 . .
NB58 CC15 HC1C 109.5 . .
HC1A CC15 HC1C 109.5 . .
HC1B CC15 HC1C 109.5 . .
NB58 CC16 HC1D 109.5 . .
NB58 CC16 HC1E 109.5 . .
HC1D CC16 HC1E 109.5 . .
NB58 CC16 HC1F 109.5 . .
HC1D CC16 HC1F 109.5 . .
HC1E CC16 HC1F 109.5 . .
CB53 N51 CB52 110(3) . .
C152 N51 C153 107.7(12) . .
C152 N51 C151 110.8(14) . .
C153 N51 C151 109.7(13) . .
CB53 N51 CB51 110(2) . .
CB52 N51 CB51 107(2) . .
CB53 N51 Pd0C 109(2) . .
C152 N51 Pd0C 114.0(16) . .
CB52 N51 Pd0C 112(4) . .
C153 N51 Pd0C 105.5(9) . .
C151 N51 Pd0C 109.0(14) . .
CB51 N51 Pd0C 108(3) . .
C154 N52 C155 111.7(10) . .
CB54 N52 CB56 110(2) . .
CB54 N52 CB55 111.6(19) . .
CB56 N52 CB55 107(2) . .
C154 N52 C156 110.7(11) . .
C155 N52 C156 105.1(11) . .
C154 N52 Pd0C 106.8(8) . .
CB54 N52 Pd0C 106.5(18) . .
C155 N52 Pd0C 109.7(10) . .
CB56 N52 Pd0C 111.0(19) . .
CB55 N52 Pd0C 111(2) . .
C156 N52 Pd0C 112.9(8) . .
N51 C151 H15D 109.5 . .
N51 C151 H15E 109.5 . .
H15D C151 H15E 109.5 . .
N51 C151 H15F 109.5 . .
H15D C151 H15F 109.5 . .
H15E C151 H15F 109.5 . .
N51 C152 H15G 109.5 . .
N51 C152 H15H 109.5 . .
H15G C152 H15H 109.5 . .
N51 C152 H15I 109.5 . .
H15G C152 H15I 109.5 . .
H15H C152 H15I 109.5 . .
C154 C153 N51 107.8(14) . .
C154 C153 H15J 110.1 . .
N51 C153 H15J 110.1 . .
C154 C153 H15K 110.1 . .
N51 C153 H15K 110.1 . .
H15J C153 H15K 108.5 . .
N52 C154 C153 107.5(15) . .
N52 C154 H15L 110.2 . .
C153 C154 H15L 110.2 . .
N52 C154 H15M 110.2 . .
C153 C154 H15M 110.2 . .
H15L C154 H15M 108.5 . .
N52 C155 H15N 109.5 . .
N52 C155 H15O 109.5 . .
H15N C155 H15O 109.5 . .
N52 C155 H15P 109.5 . .
H15N C155 H15P 109.5 . .
H15O C155 H15P 109.5 . .
N52 C156 H15Q 109.5 . .
N52 C156 H15R 109.5 . .
H15Q C156 H15R 109.5 . .
N52 C156 H15S 109.5 . .
H15Q C156 H15S 109.5 . .
H15R C156 H15S 109.5 . .
N51 CB51 HB5A 109.5 . .
N51 CB51 HB5B 109.5 . .
HB5A CB51 HB5B 109.5 . .
N51 CB51 HB5C 109.5 . .
HB5A CB51 HB5C 109.5 . .
HB5B CB51 HB5C 109.5 . .
N51 CB52 HB5D 109.5 . .
N51 CB52 HB5E 109.5 . .
HB5D CB52 HB5E 109.5 . .
N51 CB52 HB5F 109.5 . .
HB5D CB52 HB5F 109.5 . .
HB5E CB52 HB5F 109.5 . .
N51 CB53 CB54 108(3) . .
N51 CB53 HB5G 110.0 . .
CB54 CB53 HB5G 110.0 . .
N51 CB53 HB5H 110.0 . .
CB54 CB53 HB5H 110.0 . .
HB5G CB53 HB5H 108.4 . .
N52 CB54 CB53 113(3) . .
N52 CB54 HB5I 109.1 . .
CB53 CB54 HB5I 109.1 . .
N52 CB54 HB5J 109.1 . .
CB53 CB54 HB5J 109.1 . .
HB5I CB54 HB5J 107.8 . .
N52 CB55 HB5K 109.5 . .
N52 CB55 HB5L 109.5 . .
HB5K CB55 HB5L 109.5 . .
N52 CB55 HB5M 109.5 . .
HB5K CB55 HB5M 109.5 . .
HB5L CB55 HB5M 109.5 . .
N52 CB56 HB5N 109.5 . .
N52 CB56 HB5O 109.5 . .
HB5N CB56 HB5O 109.5 . .
N52 CB56 HB5P 109.5 . .
HB5N CB56 HB5P 109.5 . .
HB5O CB56 HB5P 109.5 . .
C159 N53 C158 111.0(18) . .
C159 N53 C157 109.1(17) . .
C158 N53 C157 106.8(17) . .
C159 N53 Pd09 108.7(14) . .
C158 N53 Pd09 109.2(15) . .
C157 N53 Pd09 112.1(17) . .
C162 N54 C160 115.0(19) . .
C162 N54 C161 109.8(17) . .
C160 N54 C161 107.0(15) . .
C162 N54 Pd09 104.8(16) . .
C160 N54 Pd09 105.3(13) . .
C161 N54 Pd09 115.2(15) . .
N53 C157 H15T 109.5 . .
N53 C157 H15U 109.5 . .
H15T C157 H15U 109.5 . .
N53 C157 H15V 109.5 . .
H15T C157 H15V 109.5 . .
H15U C157 H15V 109.5 . .
N53 C158 H15W 109.5 . .
N53 C158 H15X 109.5 . .
H15W C158 H15X 109.5 . .
N53 C158 H15Y 109.5 . .
H15W C158 H15Y 109.5 . .
H15X C158 H15Y 109.5 . .
C160 C159 N53 107.4(16) . .
C160 C159 H15Z 110.2 . .
N53 C159 H15Z 110.2 . .
C160 C159 H111 110.2 . .
N53 C159 H111 110.2 . .
H15Z C159 H111 108.5 . .
C159 C160 N54 109.1(16) . .
C159 C160 H16G 109.9 . .
N54 C160 H16G 109.9 . .
C159 C160 H16H 109.9 . .
N54 C160 H16H 109.9 . .
H16G C160 H16H 108.3 . .
N54 C161 H16I 109.5 . .
N54 C161 H16J 109.5 . .
H16I C161 H16J 109.5 . .
N54 C161 H16K 109.5 . .
H16I C161 H16K 109.5 . .
H16J C161 H16K 109.5 . .
N54 C162 H16L 109.5 . .
N54 C162 H16M 109.5 . .
H16L C162 H16M 109.5 . .
N54 C162 H16N 109.5 . .
H16L C162 H16N 109.5 . .
H16M C162 H16N 109.5 . .
CB59 NA53 CB57 112(3) . .
CB59 NA53 CB58 111(3) . .
CB57 NA53 CB58 107(2) . .
CB59 NA53 Pd09 101(2) . .
CB57 NA53 Pd09 115(3) . .
CB58 NA53 Pd09 110(3) . .
CB60 NA54 CB62 113(3) . .
CB60 NA54 CB61 107(2) . .
CB62 NA54 CB61 109(2) . .
CB60 NA54 Pd09 105(2) . .
CB62 NA54 Pd09 121(3) . .
CB61 NA54 Pd09 100(2) . .
NA53 CB57 HB5Q 109.5 . .
NA53 CB57 HB5R 109.5 . .
HB5Q CB57 HB5R 109.5 . .
NA53 CB57 HB5S 109.5 . .
HB5Q CB57 HB5S 109.5 . .
HB5R CB57 HB5S 109.5 . .
NA53 CB58 HB5T 109.5 . .
NA53 CB58 HB5U 109.5 . .
HB5T CB58 HB5U 109.5 . .
NA53 CB58 HB5V 109.5 . .
HB5T CB58 HB5V 109.5 . .
HB5U CB58 HB5V 109.5 . .
NA53 CB59 CB60 108(2) . .
NA53 CB59 HB5W 110.1 . .
CB60 CB59 HB5W 110.1 . .
NA53 CB59 HB5X 110.1 . .
CB60 CB59 HB5X 110.1 . .
HB5W CB59 HB5X 108.4 . .
NA54 CB60 CB59 106(2) . .
NA54 CB60 HB6D 110.4 . .
CB59 CB60 HB6D 110.4 . .
NA54 CB60 HB6E 110.4 . .
CB59 CB60 HB6E 110.4 . .
HB6D CB60 HB6E 108.6 . .
NA54 CB61 HB6F 109.5 . .
NA54 CB61 HB6G 109.5 . .
HB6F CB61 HB6G 109.5 . .
NA54 CB61 HB6H 109.5 . .
HB6F CB61 HB6H 109.5 . .
HB6G CB61 HB6H 109.5 . .
NA54 CB62 HB6I 109.5 . .
NA54 CB62 HB6J 109.5 . .
HB6I CB62 HB6J 109.5 . .
NA54 CB62 HB6K 109.5 . .
HB6I CB62 HB6K 109.5 . .
HB6J CB62 HB6K 109.5 . .
C163 N55 C164 109.3(14) . .
C163 N55 C165 112.8(15) . .
C164 N55 C165 108.9(14) . .
CB64 N55 CB65 110(2) . .
CB64 N55 CB63 112(2) . .
CB65 N55 CB63 110(2) . .
CB64 N55 Pd1A 105.3(18) . .
CB65 N55 Pd1A 101.7(18) . .
CB63 N55 Pd1A 117(3) . .
C163 N55 Pd0A 106.1(14) . .
C164 N55 Pd0A 111.2(11) . .
C165 N55 Pd0A 108.5(12) . .
C166 N56 C167 113.5(17) . .
CB68 N56 CB67 112(2) . .
CB68 N56 CB66 110.2(19) . .
CB67 N56 CB66 109(2) . .
C166 N56 C168 108.6(13) . .
C167 N56 C168 106.3(15) . .
CB68 N56 Pd1A 113(2) . .
CB67 N56 Pd1A 112(3) . .
CB66 N56 Pd1A 99.7(18) . .
C166 N56 Pd0A 108.3(10) . .
C167 N56 Pd0A 111.6(18) . .
C168 N56 Pd0A 108.4(12) . .
N55 C163 H16O 109.5 . .
N55 C163 H16P 109.5 . .
H16O C163 H16P 109.5 . .
N55 C163 H16Q 109.5 . .
H16O C163 H16Q 109.5 . .
H16P C163 H16Q 109.5 . .
N55 C164 H16R 109.5 . .
N55 C164 H16S 109.5 . .
H16R C164 H16S 109.5 . .
N55 C164 H16T 109.5 . .
H16R C164 H16T 109.5 . .
H16S C164 H16T 109.5 . .
C166 C165 N55 111.8(17) . .
C166 C165 H16U 109.2 . .
N55 C165 H16U 109.2 . .
C166 C165 H16V 109.2 . .
N55 C165 H16V 109.2 . .
H16U C165 H16V 107.9 . .
N56 C166 C165 107.0(18) . .
N56 C166 H16W 110.3 . .
C165 C166 H16W 110.3 . .
N56 C166 H16X 110.3 . .
C165 C166 H16X 110.3 . .
H16W C166 H16X 108.6 . .
N56 C167 H16Y 109.5 . .
N56 C167 H16Z 109.5 . .
H16Y C167 H16Z 109.5 . .
N56 C167 H116 109.5 . .
H16Y C167 H116 109.5 . .
H16Z C167 H116 109.5 . .
N56 C168 H11A 109.5 . .
N56 C168 H11B 109.5 . .
H11A C168 H11B 109.5 . .
N56 C168 H11C 109.5 . .
H11A C168 H11C 109.5 . .
H11B C168 H11C 109.5 . .
N55 CB63 HB6L 109.5 . .
N55 CB63 HB6M 109.5 . .
HB6L CB63 HB6M 109.5 . .
N55 CB63 HB6N 109.5 . .
HB6L CB63 HB6N 109.5 . .
HB6M CB63 HB6N 109.5 . .
N55 CB64 HB6O 109.5 . .
N55 CB64 HB6P 109.5 . .
HB6O CB64 HB6P 109.5 . .
N55 CB64 HB6Q 109.5 . .
HB6O CB64 HB6Q 109.5 . .
HB6P CB64 HB6Q 109.5 . .
N55 CB65 CB66 100(3) . .
N55 CB65 HB6R 111.9 . .
CB66 CB65 HB6R 111.9 . .
N55 CB65 HB6S 111.9 . .
CB66 CB65 HB6S 111.9 . .
HB6R CB65 HB6S 109.6 . .
CB65 CB66 N56 108(3) . .
CB65 CB66 Pd1A 79(2) . .
N56 CB66 Pd1A 46.0(12) . .
CB65 CB66 HB6T 110.0 . .
N56 CB66 HB6T 110.0 . .
Pd1A CB66 HB6T 155.5 . .
CB65 CB66 HB6U 110.0 . .
N56 CB66 HB6U 110.0 . .
Pd1A CB66 HB6U 88.2 . .
HB6T CB66 HB6U 108.4 . .
N56 CB67 HB6V 109.5 . .
N56 CB67 HB6W 109.5 . .
HB6V CB67 HB6W 109.5 . .
N56 CB67 HB6X 109.5 . .
HB6V CB67 HB6X 109.5 . .
HB6W CB67 HB6X 109.5 . .
N56 CB68 HB6Y 109.5 . .
N56 CB68 HB6Z 109.5 . .
HB6Y CB68 HB6Z 109.5 . .
N56 CB68 HB10 109.5 . .
HB6Y CB68 HB10 109.5 . .
HB6Z CB68 HB10 109.5 . .
C174 N59 C173 105.7(16) . .
CB74 N59 CB75 111.4(16) . .
C174 N59 C175 107.5(12) . .
C173 N59 C175 111.4(15) . .
CB74 N59 CB73 106.3(17) . .
CB75 N59 CB73 108.2(14) . .
CB74 N59 Pd06 114(2) . .
C174 N59 Pd06 112.7(19) . .
C173 N59 Pd06 113.9(18) . .
CB75 N59 Pd06 105.6(11) . .
C175 N59 Pd06 105.5(10) . .
CB73 N59 Pd06 112(2) . .
CB76 N60 CB78 112.0(16) . .
C176 N60 C178 112.7(12) . .
C176 N60 C177 111.6(12) . .
C178 N60 C177 106.7(14) . .
CB76 N60 CB77 107.6(12) . .
CB78 N60 CB77 103.9(15) . .
C176 N60 Pd06 103.5(10) . .
CB76 N60 Pd06 110.4(12) . .
CB78 N60 Pd06 111.9(16) . .
C178 N60 Pd06 113.2(14) . .
C177 N60 Pd06 109.2(11) . .
CB77 N60 Pd06 110.8(12) . .
N59 C173 H17H 109.5 . .
N59 C173 H17I 109.5 . .
H17H C173 H17I 109.5 . .
N59 C173 H17J 109.5 . .
H17H C173 H17J 109.5 . .
H17I C173 H17J 109.5 . .
N59 C174 H17K 109.5 . .
N59 C174 H17L 109.5 . .
H17K C174 H17L 109.5 . .
N59 C174 H17M 109.5 . .
H17K C174 H17M 109.5 . .
H17L C174 H17M 109.5 . .
C176 C175 N59 103.9(15) . .
C176 C175 H17N 111.0 . .
N59 C175 H17N 111.0 . .
C176 C175 H17O 111.0 . .
N59 C175 H17O 111.0 . .
H17N C175 H17O 109.0 . .
N60 C176 C175 110.2(18) . .
N60 C176 H17P 109.6 . .
C175 C176 H17P 109.6 . .
N60 C176 H17Q 109.6 . .
C175 C176 H17Q 109.6 . .
H17P C176 H17Q 108.1 . .
N60 C177 H17R 109.5 . .
N60 C177 H17S 109.5 . .
H17R C177 H17S 109.5 . .
N60 C177 H17T 109.5 . .
H17R C177 H17T 109.5 . .
H17S C177 H17T 109.5 . .
N60 C178 H17U 109.5 . .
N60 C178 H17V 109.5 . .
H17U C178 H17V 109.5 . .
N60 C178 H17W 109.5 . .
H17U C178 H17W 109.5 . .
H17V C178 H17W 109.5 . .
N59 CB73 HB7H 109.5 . .
N59 CB73 HB7I 109.5 . .
HB7H CB73 HB7I 109.5 . .
N59 CB73 HB7J 109.5 . .
HB7H CB73 HB7J 109.5 . .
HB7I CB73 HB7J 109.5 . .
N59 CB74 HB7K 109.5 . .
N59 CB74 HB7L 109.5 . .
HB7K CB74 HB7L 109.5 . .
N59 CB74 HB7M 109.5 . .
HB7K CB74 HB7M 109.5 . .
HB7L CB74 HB7M 109.5 . .
CB76 CB75 N59 116(2) . .
CB76 CB75 HB7N 108.4 . .
N59 CB75 HB7N 108.4 . .
CB76 CB75 HB7O 108.4 . .
N59 CB75 HB7O 108.4 . .
HB7N CB75 HB7O 107.4 . .
CB75 CB76 N60 108(2) . .
CB75 CB76 HB7P 110.0 . .
N60 CB76 HB7P 110.0 . .
CB75 CB76 HB7Q 110.0 . .
N60 CB76 HB7Q 110.0 . .
HB7P CB76 HB7Q 108.4 . .
N60 CB77 HB7R 109.5 . .
N60 CB77 HB7S 109.5 . .
HB7R CB77 HB7S 109.5 . .
N60 CB77 HB7T 109.5 . .
HB7R CB77 HB7T 109.5 . .
HB7S CB77 HB7T 109.5 . .
N60 CB78 HB7U 109.5 . .
N60 CB78 HB7V 109.5 . .
HB7U CB78 HB7V 109.5 . .
N60 CB78 HB7W 109.5 . .
HB7U CB78 HB7W 109.5 . .
HB7V CB78 HB7W 109.5 . .
CB81 N61 CB80 107.7(8) . .
C179 N61 C180 116.7(19) . .
CB81 N61 CB79 109.6(10) . .
CB80 N61 CB79 108.9(8) . .
C179 N61 C181 111(2) . .
C180 N61 C181 105(2) . .
C179 N61 Pd04 115.0(18) . .
CB81 N61 Pd04 109.0(7) . .
CB80 N61 Pd04 112.6(6) . .
C180 N61 Pd04 106.8(15) . .
CB79 N61 Pd04 109.0(6) . .
C181 N61 Pd04 101(2) . .
C182 N62 C184 118(2) . .
CB83 N62 CB84 113.0(9) . .
C182 N62 C183 108.6(18) . .
C184 N62 C183 110(2) . .
CB83 N62 CB82 110.9(9) . .
CB84 N62 CB82 103.9(9) . .
C182 N62 Pd04 110.0(17) . .
CB83 N62 Pd04 111.4(7) . .
C184 N62 Pd04 102(2) . .
CB84 N62 Pd04 112.5(7) . .
C183 N62 Pd04 107.7(15) . .
CB82 N62 Pd04 104.5(7) . .
N61 C179 H17X 109.5 . .
N61 C179 H17Y 109.5 . .
H17X C179 H17Y 109.5 . .
N61 C179 H17Z 109.5 . .
H17X C179 H17Z 109.5 . .
H17Y C179 H17Z 109.5 . .
N61 C180 HD18 109.5 . .
N61 C180 HE18 109.5 . .
HD18 C180 HE18 109.5 . .
N61 C180 HF18 109.5 . .
HD18 C180 HF18 109.5 . .
HE18 C180 HF18 109.5 . .
C182 C181 N61 115(3) . .
C182 C181 H18G 108.5 . .
N61 C181 H18G 108.5 . .
C182 C181 H18H 108.5 . .
N61 C181 H18H 108.5 . .
H18G C181 H18H 107.5 . .
N62 C182 C181 102(3) . .
N62 C182 H18I 111.4 . .
C181 C182 H18I 111.4 . .
N62 C182 H18J 111.4 . .
C181 C182 H18J 111.4 . .
H18I C182 H18J 109.3 . .
N62 C183 H18K 109.5 . .
N62 C183 H18L 109.5 . .
H18K C183 H18L 109.5 . .
N62 C183 H18M 109.5 . .
H18K C183 H18M 109.5 . .
H18L C183 H18M 109.5 . .
N62 C184 H18N 109.5 . .
N62 C184 H18O 109.5 . .
H18N C184 H18O 109.5 . .
N62 C184 H18P 109.5 . .
H18N C184 H18P 109.5 . .
H18O C184 H18P 109.5 . .
N61 CB79 HB7X 109.5 . .
N61 CB79 HB7Y 109.5 . .
HB7X CB79 HB7Y 109.5 . .
N61 CB79 HB7Z 109.5 . .
HB7X CB79 HB7Z 109.5 . .
HB7Y CB79 HB7Z 109.5 . .
N61 CB80 HB8A 109.5 . .
N61 CB80 HB8B 109.5 . .
HB8A CB80 HB8B 109.5 . .
N61 CB80 HB8C 109.5 . .
HB8A CB80 HB8C 109.5 . .
HB8B CB80 HB8C 109.5 . .
N61 CB81 CB82 106.2(10) . .
N61 CB81 HB8D 110.5 . .
CB82 CB81 HB8D 110.5 . .
N61 CB81 HB8E 110.5 . .
CB82 CB81 HB8E 110.5 . .
HB8D CB81 HB8E 108.7 . .
CB81 CB82 N62 111.7(11) . .
CB81 CB82 HB8F 109.3 . .
N62 CB82 HB8F 109.3 . .
CB81 CB82 HB8G 109.3 . .
N62 CB82 HB8G 109.3 . .
HB8F CB82 HB8G 107.9 . .
N62 CB83 HB8H 109.5 . .
N62 CB83 HB8I 109.5 . .
HB8H CB83 HB8I 109.5 . .
N62 CB83 HB8J 109.5 . .
HB8H CB83 HB8J 109.5 . .
HB8I CB83 HB8J 109.5 . .
N62 CB84 HB8K 109.5 . .
N62 CB84 HB8L 109.5 . .
HB8K CB84 HB8L 109.5 . .
N62 CB84 HB8M 109.5 . .
HB8K CB84 HB8M 109.5 . .
HB8L CB84 HB8M 109.5 . .
N63 C185 H18Q 109.5 . .
N63 C185 H18R 109.5 . .
H18Q C185 H18R 109.5 . .
N63 C185 H18S 109.5 . .
H18Q C185 H18S 109.5 . .
H18R C185 H18S 109.5 . .
N63 C186 H18T 109.5 . .
N63 C186 H18U 109.5 . .
H18T C186 H18U 109.5 . .
N63 C186 H18V 109.5 . .
H18T C186 H18V 109.5 . .
H18U C186 H18V 109.5 . .
C188 C187 N63 110.8(6) . .
C188 C187 H18W 109.5 . .
N63 C187 H18W 109.5 . .
C188 C187 H18X 109.5 . .
N63 C187 H18X 109.5 . .
H18W C187 H18X 108.1 . .
C187 C188 N64 110.1(7) . .
C187 C188 H18Y 109.6 . .
N64 C188 H18Y 109.6 . .
C187 C188 H18Z 109.6 . .
N64 C188 H18Z 109.6 . .
H18Y C188 H18Z 108.1 . .
N64 C189 H11D 109.5 . .
N64 C189 H11E 109.5 . .
H11D C189 H11E 109.5 . .
N64 C189 H11F 109.5 . .
H11D C189 H11F 109.5 . .
H11E C189 H11F 109.5 . .
N64 C190 H19A 109.5 . .
N64 C190 H19B 109.5 . .
H19A C190 H19B 109.5 . .
N64 C190 H19C 109.5 . .
H19A C190 H19C 109.5 . .
H19B C190 H19C 109.5 . .
CB92 N65 CB91 110.8(11) . .
C193 N65 C192 112.1(19) . .
CB92 N65 CB93 106.7(11) . .
CB91 N65 CB93 111.5(12) . .
C193 N65 C191 112.0(15) . .
C192 N65 C191 103.7(16) . .
CB92 N65 Pd07 114.6(7) . .
C193 N65 Pd07 108.2(15) . .
CB91 N65 Pd07 109.0(8) . .
C192 N65 Pd07 105.2(12) . .
CB93 N65 Pd07 104.1(7) . .
C191 N65 Pd07 115.5(11) . .
C196 N66 C195 107.4(14) . .
CB96 N66 CB94 116.0(13) . .
CB96 N66 CB95 109.4(10) . .
CB94 N66 CB95 103.8(11) . .
C196 N66 C194 108.3(17) . .
C195 N66 C194 108.2(17) . .
CB96 N66 Pd07 107.7(9) . .
C196 N66 Pd07 119.1(15) . .
C195 N66 Pd07 110.0(13) . .
CB94 N66 Pd07 107.5(9) . .
CB95 N66 Pd07 112.4(8) . .
C194 N66 Pd07 103.3(14) . .
N65 C191 HC19 109.5 . .
N65 C191 H19D 109.5 . .
HC19 C191 H19D 109.5 . .
N65 C191 H19E 109.5 . .
HC19 C191 H19E 109.5 . .
H19D C191 H19E 109.5 . .
N65 C192 H19F 109.5 . .
N65 C192 H19G 109.5 . .
H19F C192 H19G 109.5 . .
N65 C192 H19H 109.5 . .
H19F C192 H19H 109.5 . .
H19G C192 H19H 109.5 . .
N65 C193 C194 104(2) . .
N65 C193 H19I 111.0 . .
C194 C193 H19I 111.0 . .
N65 C193 H19J 111.0 . .
C194 C193 H19J 111.0 . .
H19I C193 H19J 109.0 . .
C193 C194 N66 114(2) . .
C193 C194 H19K 108.8 . .
N66 C194 H19K 108.8 . .
C193 C194 H19L 108.8 . .
N66 C194 H19L 108.8 . .
H19K C194 H19L 107.7 . .
N66 C195 H19M 109.5 . .
N66 C195 H19N 109.5 . .
H19M C195 H19N 109.5 . .
N66 C195 H19O 109.5 . .
H19M C195 H19O 109.5 . .
H19N C195 H19O 109.5 . .
N66 C196 H19P 109.5 . .
N66 C196 H19Q 109.5 . .
H19P C196 H19Q 109.5 . .
N66 C196 H19R 109.5 . .
H19P C196 H19R 109.5 . .
H19Q C196 H19R 109.5 . .
N65 CB91 HB9A 109.5 . .
N65 CB91 HB9B 109.5 . .
HB9A CB91 HB9B 109.5 . .
N65 CB91 HB9C 109.5 . .
HB9A CB91 HB9C 109.5 . .
HB9B CB91 HB9C 109.5 . .
N65 CB92 HB9D 109.5 . .
N65 CB92 HB9E 109.5 . .
HB9D CB92 HB9E 109.5 . .
N65 CB92 HB9F 109.5 . .
HB9D CB92 HB9F 109.5 . .
HB9E CB92 HB9F 109.5 . .
CB94 CB93 N65 110.8(15) . .
CB94 CB93 HB9G 109.5 . .
N65 CB93 HB9G 109.5 . .
CB94 CB93 HB9H 109.5 . .
N65 CB93 HB9H 109.5 . .
HB9G CB93 HB9H 108.1 . .
CB93 CB94 N66 105.6(14) . .
CB93 CB94 HB9I 110.6 . .
N66 CB94 HB9I 110.6 . .
CB93 CB94 HB9J 110.6 . .
N66 CB94 HB9J 110.6 . .
HB9I CB94 HB9J 108.7 . .
N66 CB95 HB9K 109.5 . .
N66 CB95 HB9L 109.5 . .
HB9K CB95 HB9L 109.5 . .
N66 CB95 HB9M 109.5 . .
HB9K CB95 HB9M 109.5 . .
HB9L CB95 HB9M 109.5 . .
N66 CB96 HB9N 109.5 . .
N66 CB96 HB9O 109.5 . .
HB9N CB96 HB9O 109.5 . .
N66 CB96 HB9P 109.5 . .
HB9N CB96 HB9P 109.5 . .
HB9O CB96 HB9P 109.5 . .
CB99 N67 CB97 114.7(16) . .
CB99 N67 CB98 104.8(18) . .
CB97 N67 CB98 109.6(16) . .
C199 N67 C198 109.5(15) . .
C199 N67 C197 108.4(14) . .
C198 N67 C197 107.6(13) . .
C199 N67 Pd08 107.6(12) . .
CB99 N67 Pd08 105.5(15) . .
CB97 N67 Pd08 114.6(15) . .
CB98 N67 Pd08 107.0(15) . .
C198 N67 Pd08 115.2(12) . .
C197 N67 Pd08 108.3(12) . .
C201 N68 C202 109.4(15) . .
C201 N68 C200 107.4(13) . .
C202 N68 C200 109.0(14) . .
CC01 N68 CC02 110.9(16) . .
CC01 N68 CC00 115.3(15) . .
CC02 N68 CC00 105.7(14) . .
CC01 N68 Pd08 109.2(13) . .
C201 N68 Pd08 114.9(10) . .
C202 N68 Pd08 107.4(12) . .
C200 N68 Pd08 108.7(9) . .
CC02 N68 Pd08 112.8(14) . .
CC00 N68 Pd08 102.8(11) . .
N67 C197 H19S 109.5 . .
N67 C197 H19T 109.5 . .
H19S C197 H19T 109.5 . .
N67 C197 H19U 109.5 . .
H19S C197 H19U 109.5 . .
H19T C197 H19U 109.5 . .
N67 C198 H19V 109.5 . .
N67 C198 H19W 109.5 . .
H19V C198 H19W 109.5 . .
N67 C198 H19X 109.5 . .
H19V C198 H19X 109.5 . .
H19W C198 H19X 109.5 . .
N67 C199 C200 111.8(17) . .
N67 C199 H19Y 109.3 . .
C200 C199 H19Y 109.3 . .
N67 C199 H19Z 109.3 . .
C200 C199 H19Z 109.3 . .
H19Y C199 H19Z 107.9 . .
N68 C200 C199 108.8(17) . .
N68 C200 H20A 109.9 . .
C199 C200 H20A 109.9 . .
N68 C200 H20B 109.9 . .
C199 C200 H20B 109.9 . .
H20A C200 H20B 108.3 . .
N68 C201 H20C 109.5 . .
N68 C201 H20D 109.5 . .
H20C C201 H20D 109.5 . .
N68 C201 H20E 109.5 . .
H20C C201 H20E 109.5 . .
H20D C201 H20E 109.5 . .
N68 C202 H20F 109.5 . .
N68 C202 H20G 109.5 . .
H20F C202 H20G 109.5 . .
N68 C202 H20H 109.5 . .
H20F C202 H20H 109.5 . .
H20G C202 H20H 109.5 . .
N67 CB97 HB9Q 109.5 . .
N67 CB97 HB9R 109.5 . .
HB9Q CB97 HB9R 109.5 . .
N67 CB97 HB9S 109.5 . .
HB9Q CB97 HB9S 109.5 . .
HB9R CB97 HB9S 109.5 . .
N67 CB98 HB9T 109.5 . .
N67 CB98 HB9U 109.5 . .
HB9T CB98 HB9U 109.5 . .
N67 CB98 HB9V 109.5 . .
HB9T CB98 HB9V 109.5 . .
HB9U CB98 HB9V 109.5 . .
N67 CB99 CC00 109(2) . .
N67 CB99 HB9W 109.9 . .
CC00 CB99 HB9W 109.9 . .
N67 CB99 HB9X 109.9 . .
CC00 CB99 HB9X 109.9 . .
HB9W CB99 HB9X 108.3 . .
CB99 CC00 N68 103(2) . .
CB99 CC00 HC0A 111.2 . .
N68 CC00 HC0A 111.2 . .
CB99 CC00 HC0B 111.2 . .
N68 CC00 HC0B 111.2 . .
HC0A CC00 HC0B 109.1 . .
N68 CC01 HC0C 109.5 . .
N68 CC01 HC0D 109.5 . .
HC0C CC01 HC0D 109.5 . .
N68 CC01 HC0E 109.5 . .
HC0C CC01 HC0E 109.5 . .
HC0D CC01 HC0E 109.5 . .
N68 CC02 HC0F 109.5 . .
N68 CC02 HC0G 109.5 . .
HC0F CC02 HC0G 109.5 . .
N68 CC02 HC0H 109.5 . .
HC0F CC02 HC0H 109.5 . .
HC0G CC02 HC0H 109.5 . .
C204 N69 C203 113.1(17) . .
CC05 N69 CC04 106.0(12) . .
CC05 N69 CC03 115.2(13) . .
CC04 N69 CC03 107.5(15) . .
C204 N69 C205 107.7(15) . .
C203 N69 C205 109.8(13) . .
C204 N69 Pd02 111.3(12) . .
CC05 N69 Pd02 106.1(11) . .
C203 N69 Pd02 110.7(15) . .
CC04 N69 Pd02 114.4(9) . .
CC03 N69 Pd02 108.0(16) . .
C205 N69 Pd02 103.8(13) . .
CC06 N70 CC08 111.2(17) . .
CC06 N70 CC07 107.8(12) . .
CC08 N70 CC07 107.3(15) . .
C206 N70 C207 110.8(13) . .
C206 N70 C208 109(2) . .
C207 N70 C208 110.4(19) . .
C206 N70 Pd02 110.7(13) . .
CC06 N70 Pd02 104.1(11) . .
CC08 N70 Pd02 114.5(17) . .
CC07 N70 Pd02 111.8(11) . .
C207 N70 Pd02 107.8(14) . .
C208 N70 Pd02 108(2) . .
N69 C203 H20I 109.5 . .
N69 C203 H20J 109.5 . .
H20I C203 H20J 109.5 . .
N69 C203 H20K 109.5 . .
H20I C203 H20K 109.5 . .
H20J C203 H20K 109.5 . .
N69 C204 H20L 109.5 . .
N69 C204 H20M 109.5 . .
H20L C204 H20M 109.5 . .
N69 C204 H20N 109.5 . .
H20L C204 H20N 109.5 . .
H20M C204 H20N 109.5 . .
C206 C205 N69 116(2) . .
C206 C205 H20O 108.2 . .
N69 C205 H20O 108.2 . .
C206 C205 H20P 108.2 . .
N69 C205 H20P 108.2 . .
H20O C205 H20P 107.4 . .
N70 C206 C205 106(2) . .
N70 C206 H20Q 110.5 . .
C205 C206 H20Q 110.5 . .
N70 C206 H20R 110.5 . .
C205 C206 H20R 110.5 . .
H20Q C206 H20R 108.7 . .
N70 C207 H20S 109.5 . .
N70 C207 H20T 109.5 . .
H20S C207 H20T 109.5 . .
N70 C207 H20U 109.5 . .
H20S C207 H20U 109.5 . .
H20T C207 H20U 109.5 . .
N70 C208 H20V 109.5 . .
N70 C208 H20W 109.5 . .
H20V C208 H20W 109.5 . .
N70 C208 H20X 109.5 . .
H20V C208 H20X 109.5 . .
H20W C208 H20X 109.5 . .
N69 CC03 HC0I 109.5 . .
N69 CC03 HC0J 109.5 . .
HC0I CC03 HC0J 109.5 . .
N69 CC03 HC0K 109.5 . .
HC0I CC03 HC0K 109.5 . .
HC0J CC03 HC0K 109.5 . .
N69 CC04 HC0L 109.5 . .
N69 CC04 HC0M 109.5 . .
HC0L CC04 HC0M 109.5 . .
N69 CC04 HC0N 109.5 . .
HC0L CC04 HC0N 109.5 . .
HC0M CC04 HC0N 109.5 . .
N69 CC05 CC06 103.2(16) . .
N69 CC05 HC0O 111.1 . .
CC06 CC05 HC0O 111.1 . .
N69 CC05 HC0P 111.1 . .
CC06 CC05 HC0P 111.1 . .
HC0O CC05 HC0P 109.1 . .
N70 CC06 CC05 113(2) . .
N70 CC06 HC0Q 109.1 . .
CC05 CC06 HC0Q 109.1 . .
N70 CC06 HC0R 109.1 . .
CC05 CC06 HC0R 109.1 . .
HC0Q CC06 HC0R 107.8 . .
N70 CC07 HC0S 109.5 . .
N70 CC07 HC0T 109.5 . .
HC0S CC07 HC0T 109.5 . .
N70 CC07 HC0U 109.5 . .
HC0S CC07 HC0U 109.5 . .
HC0T CC07 HC0U 109.5 . .
N70 CC08 HC0V 109.5 . .
N70 CC08 HC0W 109.5 . .
HC0V CC08 HC0W 109.5 . .
N70 CC08 HC0X 109.5 . .
HC0V CC08 HC0X 109.5 . .
HC0W CC08 HC0X 109.5 . .
C223 C217 C218 120.1(13) . .
C223 C217 C222 119.7(11) . .
C218 C217 C222 120.1(12) . .
C219 C218 C217 119.6(15) . .
C219 C218 H218 120.2 . .
C217 C218 H218 120.2 . .
C220 C219 C218 120.8(16) . .
C220 C219 H219 119.6 . .
C218 C219 H219 119.6 . .
C219 C220 C221 120.7(15) . .
C219 C220 H220 119.6 . .
C221 C220 H220 119.6 . .
C222 C221 C220 118.7(12) . .
C222 C221 C224 116.3(11) . 2
C220 C221 C224 124.9(13) . 2
C221 C222 C217 119.8(10) . .
C221 C222 C222 121.4(12) . 2
C217 C222 C222 118.8(11) . 2
C224 C223 C217 120.8(14) . .
C224 C223 H223 119.6 . .
C217 C223 H223 119.6 . .
C223 C224 C221 122.9(13) . 2
C223 C224 H22A 118.5 . .
C221 C224 H22A 118.5 2 .
C230 C225 C226 118.5(13) . .
C230 C225 C225 120.5(14) . 2_665
C226 C225 C225 120.9(14) . 2_665
C227 C226 C225 116.6(16) . .
C227 C226 C232 126.7(16) . 2_665
C225 C226 C232 116.6(15) . 2_665
C226 C227 C228 126.3(19) . .
C226 C227 H227 116.9 . .
C228 C227 H227 116.9 . .
C229 C228 C227 113.9(19) . .
C229 C228 H228 123.1 . .
C227 C228 H228 123.1 . .
C230 C229 C228 120.1(19) . .
C230 C229 H229 120.0 . .
C228 C229 H229 120.0 . .
C231 C230 C225 118.4(14) . .
C231 C230 C229 117.4(16) . .
C225 C230 C229 124.2(15) . .
C232 C231 C230 124.4(18) . .
C232 C231 H231 117.8 . .
C230 C231 H231 117.8 . .
C231 C232 C226 119.1(17) . 2_665
C231 C232 H23A 120.5 . .
C226 C232 H23A 120.5 2_665 .
N7 Pd0A N1 91.7(4) . .
N7 Pd0A N55 96.2(6) . .
N1 Pd0A N55 171.7(5) . .
N7 Pd0A N56 175.9(8) . .
N1 Pd0A N56 91.6(5) . .
N55 Pd0A N56 80.3(4) . .
N56 Pd1A N55 89.4(5) . .
N56 Pd1A N1 97.9(5) . .
N55 Pd1A N1 171.6(5) . .
N56 Pd1A N7 176.0(7) . .
N55 Pd1A N7 90.3(5) . .
N1 Pd1A N7 82.1(4) . .
N56 Pd1A CB66 34.3(8) . .
N55 Pd1A CB66 56.9(7) . .
N1 Pd1A CB66 131.1(8) . .
N7 Pd1A CB66 146.4(9) . .
NA72 Pd0B N13 178.3(3) . .
NA72 Pd0B N3 95.0(3) . .
N13 Pd0B N3 86.6(2) . .
NA72 Pd0B NA71 86.4(4) . .
N13 Pd0B NA71 92.0(3) . .
N3 Pd0B NA71 178.6(3) . .
CC11 NA71 CC09 107.5(11) . .
CC11 NA71 CC10 109.5(11) . .
CC09 NA71 CC10 110.9(11) . .
CC11 NA71 Pd0B 105.4(8) . .
CC09 NA71 Pd0B 110.8(6) . .
CC10 NA71 Pd0B 112.5(7) . .
CC12 NA72 CC13 112.7(11) . .
CC12 NA72 CC14 103.8(11) . .
CC13 NA72 CC14 106.4(10) . .
CC12 NA72 Pd0B 109.3(8) . .
CC13 NA72 Pd0B 112.2(6) . .
CC14 NA72 Pd0B 112.1(7) . .
NA71 CC09 HC0Y 109.5 . .
NA71 CC09 HC0Z 109.5 . .
HC0Y CC09 HC0Z 109.5 . .
NA71 CC09 HC10 109.5 . .
HC0Y CC09 HC10 109.5 . .
HC0Z CC09 HC10 109.5 . .
NA71 CC10 HC1G 109.5 . .
NA71 CC10 HC1H 109.5 . .
HC1G CC10 HC1H 109.5 . .
NA71 CC10 HC1I 109.5 . .
HC1G CC10 HC1I 109.5 . .
HC1H CC10 HC1I 109.5 . .
CC12 CC11 NA71 118.3(12) . .
CC12 CC11 HC1J 107.7 . .
NA71 CC11 HC1J 107.7 . .
CC12 CC11 HC1K 107.7 . .
NA71 CC11 HC1K 107.7 . .
HC1J CC11 HC1K 107.1 . .
CC11 CC12 NA72 117.7(12) . .
CC11 CC12 HC1L 107.9 . .
NA72 CC12 HC1L 107.9 . .
CC11 CC12 HC1M 107.9 . .
NA72 CC12 HC1M 107.9 . .
HC1L CC12 HC1M 107.2 . .
NA72 CC13 HC1N 109.5 . .
NA72 CC13 HC1O 109.5 . .
HC1N CC13 HC1O 109.5 . .
NA72 CC13 HC1P 109.5 . .
HC1N CC13 HC1P 109.5 . .
HC1O CC13 HC1P 109.5 . .
NA72 CC14 HC1Q 109.5 . .
NA72 CC14 HC1R 109.5 . .
HC1Q CC14 HC1R 109.5 . .
NA72 CC14 HC1S 109.5 . .
HC1Q CC14 HC1S 109.5 . .
HC1R CC14 HC1S 109.5 . .
C1X C2X C3X 137(2) . .
C1X C2X H2X 111.6 . .
C3X C2X H2X 111.6 . .
C3X C2X H2XA 109.5 . .
C3X C2X H2XB 109.5 . .
H2XA C2X H2XB 109.5 . .
C3X C2X H2XC 109.5 . .
H2XA C2X H2XC 109.5 . .
H2XB C2X H2XC 109.5 . .
O3X C3X CX3 105.8(13) . .
O3X C3X C2X 109.1(13) . .
CX3 C3X C2X 112.8(14) . .
O3X C3X C4X 113.8(13) . .
CX3 C3X C4X 108.6(12) . .
C2X C3X C4X 106.8(12) . .
C5X C4X C3X 110.5(14) . .
C3X C4X C5Y 114.3(15) . .
C5X C4X H4XA 109.5 . .
C3X C4X H4XA 109.5 . .
C5X C4X H4XB 109.5 . .
C3X C4X H4XB 109.5 . .
H4XA C4X H4XB 108.1 . .
C3X C4X H4YA 108.7 . .
C5Y C4X H4YA 108.7 . .
C3X C4X H4YB 108.7 . .
C5Y C4X H4YB 108.7 . .
H4YA C4X H4YB 107.6 . .
C17X O3X C3X 126.8(16) . .
C17Y O3X C3X 123.6(18) . .
C1Y CX3 C3X 138(2) . .
C3X CX3 HX3A 109.5 . .
C3X CX3 HX3B 109.5 . .
HX3A CX3 HX3B 109.5 . .
C3X CX3 HX3C 109.5 . .
HX3A CX3 HX3C 109.5 . .
HX3B CX3 HX3C 109.5 . .
C17X C18X H18A 109.5 . .
C17X C18X H18B 109.5 . .
H18A C18X H18B 109.5 . .
C17X C18X H18C 109.5 . .
H18A C18X H18C 109.5 . .
H18B C18X H18C 109.5 . .
C2X C1X H1X1 120.0 . .
C2X C1X H1X2 120.0 . .
H1X1 C1X H1X2 120.0 . .
C4X C5X C6X 106.5(17) . .
C4X C5X H5X1 110.4 . .
C6X C5X H5X1 110.4 . .
C4X C5X H5X2 110.4 . .
C6X C5X H5X2 110.4 . .
H5X1 C5X H5X2 108.6 . .
C7X C6X C5X 127(2) . .
C7X C6X H6X 116.3 . .
C5X C6X H6X 116.3 . .
C6X C7X CX7 121(2) . .
C6X C7X C8X 124(2) . .
CX7 C7X C8X 114.9(19) . .
C7X C8X C9X 112.5(18) . .
C7X C8X H8X1 109.1 . .
C9X C8X H8X1 109.1 . .
C7X C8X H8X2 109.1 . .
C9X C8X H8X2 109.1 . .
H8X1 C8X H8X2 107.8 . .
C10X C9X C8X 110.1(16) . .
C10X C9X H9X1 109.6 . .
C8X C9X H9X1 109.6 . .
C10X C9X H9X2 109.6 . .
C8X C9X H9X2 109.6 . .
H9X1 C9X H9X2 108.2 . .
C11X C10X C9X 134(2) . .
C11X C10X H10X 113.0 . .
C9X C10X H10X 113.0 . .
C10X C11X C12X 131(2) . .
C10X C11X CX11 121(2) . .
C12X C11X CX11 107.5(19) . .
C11X C12X C13X 110(2) . .
C11X C12X H12A 109.6 . .
C13X C12X H12A 109.6 . .
C11X C12X H12B 109.6 . .
C13X C12X H12B 109.6 . .
H12A C12X H12B 108.1 . .
C14X C13X C12X 114(2) . .
C14X C13X H13A 108.7 . .
C12X C13X H13A 108.7 . .
C14X C13X H13B 108.7 . .
C12X C13X H13B 108.7 . .
H13A C13X H13B 107.6 . .
C15X C14X C13X 117(2) . .
C15X C14X H14X 121.5 . .
C13X C14X H14X 121.5 . .
C14X C15X C16X 120(2) . .
C14X C15X CX15 127(2) . .
C16X C15X CX15 113(2) . .
C15X C16X H16A 109.5 . .
C15X C16X H16B 109.5 . .
H16A C16X H16B 109.5 . .
C15X C16X H16C 109.5 . .
H16A C16X H16C 109.5 . .
H16B C16X H16C 109.5 . .
O17X C17X O3X 118(2) . .
O17X C17X C18X 121(3) . .
O3X C17X C18X 121(3) . .
C7X CX7 HX7A 109.5 . .
C7X CX7 HX7B 109.5 . .
HX7A CX7 HX7B 109.5 . .
C7X CX7 HX7C 109.5 . .
HX7A CX7 HX7C 109.5 . .
HX7B CX7 HX7C 109.5 . .
C11X CX11 HX1A 109.5 . .
C11X CX11 HX1B 109.5 . .
HX1A CX11 HX1B 109.5 . .
C11X CX11 HX1C 109.5 . .
HX1A CX11 HX1C 109.5 . .
HX1B CX11 HX1C 109.5 . .
C15X CX15 HX1G 109.5 . .
C15X CX15 HX1H 109.5 . .
HX1G CX15 HX1H 109.5 . .
C15X CX15 HX1I 109.5 . .
HX1G CX15 HX1I 109.5 . .
HX1H CX15 HX1I 109.5 . .
CX3 C1Y H1Y1 120.0 . .
CX3 C1Y H1Y2 120.0 . .
H1Y1 C1Y H1Y2 120.0 . .
C4X C5Y C6Y 114(2) . .
C4X C5Y H5Y1 108.9 . .
C6Y C5Y H5Y1 108.9 . .
C4X C5Y H5Y2 108.9 . .
C6Y C5Y H5Y2 108.9 . .
H5Y1 C5Y H5Y2 107.7 . .
C7Y C6Y C5Y 126(2) . .
C7Y C6Y H6Y 116.8 . .
C5Y C6Y H6Y 116.8 . .
C6Y C7Y C8Y 127(2) . .
C6Y C7Y CY7 122(2) . .
C8Y C7Y CY7 111(2) . .
C7Y C8Y C9Y 112(2) . .
C7Y C8Y H8Y1 109.1 . .
C9Y C8Y H8Y1 109.1 . .
C7Y C8Y H8Y2 109.1 . .
C9Y C8Y H8Y2 109.1 . .
H8Y1 C8Y H8Y2 107.8 . .
C10Y C9Y C8Y 118(2) . .
C10Y C9Y H9Y1 107.8 . .
C8Y C9Y H9Y1 107.8 . .
C10Y C9Y H9Y2 107.8 . .
C8Y C9Y H9Y2 107.8 . .
H9Y1 C9Y H9Y2 107.1 . .
C11Y C10Y C9Y 135(3) . .
C11Y C10Y H10Y 112.3 . .
C9Y C10Y H10Y 112.3 . .
C10Y C11Y C12Y 130(2) . .
C10Y C11Y CY11 123(2) . .
C12Y C11Y CY11 106.5(19) . .
C11Y C12Y C13Y 114(2) . .
C11Y C12Y H12C 108.7 . .
C13Y C12Y H12C 108.7 . .
C11Y C12Y H12D 108.7 . .
C13Y C12Y H12D 108.7 . .
H12C C12Y H12D 107.6 . .
C14Y C13Y C12Y 112(2) . .
C14Y C13Y H13C 109.1 . .
C12Y C13Y H13C 109.1 . .
C14Y C13Y H13D 109.1 . .
C12Y C13Y H13D 109.1 . .
H13C C13Y H13D 107.9 . .
C15Y C14Y C13Y 122(3) . .
C15Y C14Y H14Y 118.9 . .
C13Y C14Y H14Y 118.9 . .
C14Y C15Y CY15 123(2) . .
C14Y C15Y C16Y 125(3) . .
CY15 C15Y C16Y 112(2) . .
C15Y C16Y H16D 109.5 . .
C15Y C16Y H16E 109.5 . .
H16D C16Y H16E 109.5 . .
C15Y C16Y H16F 109.5 . .
H16D C16Y H16F 109.5 . .
H16E C16Y H16F 109.5 . .
O17Y C17Y O3X 120(3) . .
O17Y C17Y C18Y 122(3) . .
O3X C17Y C18Y 118(4) . .
C7Y CY7 HY7A 109.5 . .
C7Y CY7 HY7B 109.5 . .
HY7A CY7 HY7B 109.5 . .
C7Y CY7 HY7C 109.5 . .
HY7A CY7 HY7C 109.5 . .
HY7B CY7 HY7C 109.5 . .
C11Y CY11 HY1A 109.5 . .
C11Y CY11 HY1B 109.5 . .
HY1A CY11 HY1B 109.5 . .
C11Y CY11 HY1C 109.5 . .
HY1A CY11 HY1C 109.5 . .
HY1B CY11 HY1C 109.5 . .
C17Y C18Y H18D 109.5 . .
C17Y C18Y H18E 109.5 . .
H18D C18Y H18E 109.5 . .
C17Y C18Y H18F 109.5 . .
H18D C18Y H18F 109.5 . .
H18E C18Y H18F 109.5 . .
C15Y CY15 HY1G 109.5 . .
C15Y CY15 HY1H 109.5 . .
HY1G CY15 HY1H 109.5 . .
C15Y CY15 HY1I 109.5 . .
HY1G CY15 HY1I 109.5 . .
HY1H CY15 HY1I 109.5 . .
O3A N1A O1A 122.7(13) . .
O3A N1A O2A 120.6(13) . .
O1A N1A O2A 116.6(12) . .
O3B N1B O2B 126.6(11) . .
O3B N1B O1B 108.4(10) . .
O2B N1B O1B 121.9(10) . .
O2C N1C O1C 120.1(13) . .
O2C N1C O3C 117.6(12) . .
O1C N1C O3C 122.2(13) . .
O3C N1C' O1C' 133.5(13) . .
O3C N1C' O2C 92.1(13) . .
O1C' N1C' O2C 134.4(13) . .
O1D N1D O2D 119.9(18) . .
O1D N1D O3D 120.1(19) . .
O2D N1D O3D 119.5(12) . .
O1E N1E O3E 120.8(15) . .
O1E N1E O2E 122.3(13) . .
O3E N1E O2E 114.7(13) . .
O2F N1F O1F 120.5(12) . .
O2F N1F O3F 119.8(11) . .
O1F N1F O3F 119.5(11) . .
O2H N1H O3H 122.3(11) . .
O2H N1H O1H 118.6(11) . .
O3H N1H O1H 118.8(11) . .
O1I N1I O3I 117.8(12) . .
O1I N1I O2I 121.5(12) . .
O3I N1I O2I 120.7(12) . .
O3L N1L O2L 119.9(11) . .
O3L N1L O1L 119.4(11) . .
O2L N1L O1L 120.7(11) . .
O2P N1P O3P 120.3(12) . .
O2P N1P O1P 126.0(12) . .
O3P N1P O1P 113.5(11) . .
O2R N1R O1R 118.2(18) . .
O2R N1R O3R 119.8(18) . .
O1R N1R O3R 113.2(17) . .
O2R N1R' O3R' 145(2) . .
O2R N1R' O1R 77.9(16) . .
O3R' N1R' O1R 133.0(17) . .
O3 O33 O1 121.8(16) . .
O3 O33 O2 119.0(12) . .
O1 O33 O2 118.6(13) . .

loop_
_geom_bond_atom_site_label_1
_geom_bond_atom_site_label_2
_geom_bond_distance
_geom_bond_site_symmetry_2
Pd01 N8 2.039(6) .
Pd01 N50 2.039(6) .
Pd01 N49 2.042(6) .
Pd01 N20 2.049(6) .
Pd0C N14 2.025(7) .
Pd0C N21 2.033(6) .
Pd0C N52 2.049(7) .
Pd0C N51 2.058(8) .
Pd02 N39 2.021(6) .
Pd02 N26 2.029(6) .
Pd02 N70 2.034(7) .
Pd02 N69 2.067(6) .
Pd03 N44 2.025(6) .
Pd03 N37 2.032(6) .
Pd03 N63 2.056(6) .
Pd03 N64 2.058(6) .
Pd04 N31 2.006(6) .
Pd04 N45 2.021(6) .
Pd04 N62 2.039(7) .
Pd04 N61 2.080(6) .
Pd05 N9 2.025(6) .
Pd05 NB58 2.030(18) .
Pd05 N15 2.030(6) .
Pd05 NB57 2.043(18) .
Pd05 N58 2.046(17) .
Pd05 NA57 2.058(15) .
Pd05 NA58 2.060(15) .
Pd05 N57 2.068(17) .
Pd06 N25 2.016(6) .
Pd06 N60 2.047(7) .
Pd06 N33 2.054(6) .
Pd06 N59 2.054(6) .
Pd07 N38 2.015(6) .
Pd07 N32 2.032(6) .
Pd07 N66 2.040(7) .
Pd07 N65 2.050(6) .
Pd08 N43 2.025(6) .
Pd08 N27 2.028(6) .
Pd08 N68 2.047(7) .
Pd08 N67 2.064(7) .
Pd09 NA53 2.00(5) .
Pd09 N19 2.018(6) .
Pd09 NA54 2.02(5) .
Pd09 N2 2.040(6) .
Pd09 N53 2.04(3) .
Pd09 N54 2.09(3) .
N1 C5 1.332(10) .
N1 C1 1.344(10) .
N1 Pd0A 1.992(13) .
N1 Pd1A 2.069(12) .
N2 C6 1.318(10) .
N2 C10 1.343(10) .
N3 C11 1.285(10) .
N3 C15 1.316(10) .
N3 Pd0B 2.051(6) .
N4 C16 1.342(9) .
N4 C17 1.362(10) .
N5 C17 1.340(10) .
N5 C18 1.340(10) .
N6 C16 1.318(10) .
N6 C18 1.321(10) .
N7 C23 1.311(10) .
N7 C19 1.345(9) .
N7 Pd0A 1.874(10) .
N7 Pd1A 2.155(9) .
N8 C28 1.336(9) .
N8 C24 1.337(10) .
N9 C29 1.356(9) .
N9 C33 1.369(9) .
N10 C34 1.334(9) .
N10 C35 1.336(10) .
N11 C36 1.321(9) .
N11 C35 1.350(10) .
N12 C34 1.312(9) .
N12 C36 1.340(9) .
N13 C41 1.334(10) .
N13 C37 1.336(9) .
N13 Pd0B 2.018(6) .
N14 C42 1.328(11) .
N14 C46 1.345(11) .
N15 C51 1.336(9) .
N15 C47 1.352(10) .
N16 C53 1.313(11) .
N16 C52 1.365(10) .
N17 C53 1.341(11) .
N17 C54 1.342(11) .
N18 C54 1.316(11) .
N18 C52 1.349(10) .
N19 C59 1.331(9) .
N19 C55 1.353(9) .
N20 C60 1.319(9) .
N20 C64 1.332(10) .
N21 C69 1.342(10) .
N21 C65 1.379(10) .
N22 C71 1.307(9) .
N22 C70 1.341(9) .
N23 C72 1.334(9) .
N23 C71 1.342(10) .
N24 C70 1.323(10) .
N24 C72 1.354(10) .
N25 C77 1.308(10) .
N25 C73 1.371(10) .
N26 C78 1.334(9) .
N26 C82 1.359(10) .
N27 C83 1.317(10) .
N27 C87 1.360(9) .
N28 C89 1.332(10) .
N28 C88 1.345(9) .
N29 C89 1.345(10) .
N29 C90 1.358(9) .
N30 C90 1.323(9) .
N30 C88 1.340(9) .
N31 C95 1.334(10) .
N31 C91 1.353(9) .
N32 C100 1.320(10) .
N32 C96 1.362(10) .
N33 C105 1.336(9) .
N33 C101 1.340(9) .
N34 C107 1.301(10) .
N34 C106 1.334(10) .
N35 C108 1.328(10) .
N35 C107 1.334(10) .
N36 C106 1.322(10) .
N36 C108 1.345(10) .
N37 C109 1.333(10) .
N37 C113 1.350(10) .
N38 C114 1.336(9) .
N38 C118 1.362(11) .
N39 C123 1.324(9) .
N39 C119 1.354(9) .
N40 C125 1.327(10) .
N40 C124 1.343(10) .
N41 C126 1.334(9) .
N41 C125 1.348(9) .
N42 C124 1.325(9) .
N42 C126 1.348(9) .
N43 C131 1.308(9) .
N43 C127 1.350(10) .
N44 C132 1.333(9) .
N44 C136 1.350(10) .
N45 C141 1.330(9) .
N45 C137 1.353(9) .
N46 C142 1.311(9) .
N46 C143 1.356(10) .
N47 C143 1.298(9) .
N47 C144 1.312(9) .
N48 C142 1.340(9) .
N48 C144 1.344(9) .
N49 C146 1.455(11) .
N49 C145 1.462(11) .
N49 C147 1.531(11) .
N50 C148 1.417(12) .
N50 C150 1.456(12) .
N50 C149 1.480(13) .
N63 C185 1.455(10) .
N63 C187 1.483(10) .
N63 C186 1.488(10) .
N64 C190 1.493(10) .
N64 C188 1.502(9) .
N64 C189 1.503(10) .
C1 C2 1.375(12) .
C1 H1 0.9500 .
C2 C3 1.411(11) .
C2 H2 0.9500 .
C3 C4 1.362(11) .
C3 C16 1.485(11) .
C4 C5 1.405(12) .
C4 H4 0.9500 .
C5 H5 0.9500 .
C6 C7 1.400(12) .
C6 H6 0.9500 .
C7 C8 1.360(11) .
C7 H7 0.9500 .
C8 C9 1.398(11) .
C8 C17 1.487(11) .
C9 C10 1.380(11) .
C9 H9 0.9500 .
C10 H10 0.9500 .
C11 C12 1.409(11) .
C11 H11 0.9500 .
C12 C13 1.378(11) .
C12 H12 0.9500 .
C13 C14 1.385(11) .
C13 C18 1.490(11) .
C14 C15 1.380(12) .
C14 H14 0.9500 .
C15 H15 0.9500 .
C19 C20 1.347(11) .
C19 H19 0.9500 .
C20 C21 1.398(11) .
C20 H20 0.9500 .
C21 C22 1.386(10) .
C21 C34 1.472(10) .
C22 C23 1.388(11) .
C22 H22 0.9500 .
C23 H23 0.9500 .
C24 C25 1.393(10) .
C24 H24 0.9500 .
C25 C26 1.380(10) .
C25 H25 0.9500 .
C26 C27 1.360(11) .
C26 C35 1.503(10) .
C27 C28 1.392(10) .
C27 H27 0.9500 .
C28 H28 0.9500 .
C29 C30 1.377(10) .
C29 H29 0.9500 .
C30 C31 1.400(10) .
C30 H30 0.9500 .
C31 C32 1.393(11) .
C31 C36 1.490(10) .
C32 C33 1.362(11) .
C32 H32 0.9500 .
C33 H33 0.9500 .
C37 C38 1.401(11) .
C37 H37 0.9500 .
C38 C39 1.399(11) .
C38 H38 0.9500 .
C39 C40 1.344(11) .
C39 C52 1.478(11) .
C40 C41 1.390(11) .
C40 H40 0.9500 .
C41 H41 0.9500 .
C42 C43 1.388(12) .
C42 H42 0.9500 .
C43 C44 1.347(12) .
C43 H43 0.9500 .
C44 C45 1.417(12) .
C44 C53 1.478(12) .
C45 C46 1.389(12) .
C45 H45 0.9500 .
C46 H46 0.9500 .
C47 C48 1.372(11) .
C47 H47 0.9500 .
C48 C49 1.386(11) .
C48 H48 0.9500 .
C49 C50 1.369(12) .
C49 C54 1.486(12) .
C50 C51 1.351(12) .
C50 H50 0.9500 .
C51 H51 0.9500 .
C55 C56 1.353(11) .
C55 H55 0.9500 .
C56 C57 1.373(10) .
C56 H56 0.9500 .
C57 C58 1.393(11) .
C57 C70 1.491(10) .
C58 C59 1.370(11) .
C58 H58 0.9500 .
C59 H59 0.9500 .
C60 C61 1.370(11) .
C60 H60 0.9500 .
C61 C62 1.352(11) .
C61 H61 0.9500 .
C62 C63 1.406(11) .
C62 C71 1.501(11) .
C63 C64 1.337(11) .
C63 H63 0.9500 .
C64 H64 0.9500 .
C65 C66 1.361(11) .
C65 H65 0.9500 .
C66 C67 1.408(11) .
C66 H66 0.9500 .
C67 C68 1.374(11) .
C67 C72 1.479(10) .
C68 C69 1.393(11) .
C68 H68 0.9500 .
C69 H69 0.9500 .
C73 C74 1.381(11) .
C73 H73 0.9500 .
C74 C75 1.392(11) .
C74 H74 0.9500 .
C75 C76 1.385(11) .
C75 C88 1.476(11) .
C76 C77 1.405(11) .
C76 H76 0.9500 .
C77 H77 0.9500 .
C78 C79 1.402(10) .
C78 H78 0.9500 .
C79 C80 1.357(11) .
C79 H79 0.9500 .
C80 C81 1.379(10) .
C80 C89 1.484(10) .
C81 C82 1.379(11) .
C81 H81 0.9500 .
C82 H82 0.9500 .
C83 C84 1.398(11) .
C83 H83 0.9500 .
C84 C85 1.372(10) .
C84 H84 0.9500 .
C85 C86 1.400(11) .
C85 C90 1.460(11) .
C86 C87 1.370(11) .
C86 H86 0.9500 .
C87 H87 0.9500 .
C91 C92 1.378(11) .
C91 H91 0.9500 .
C92 C93 1.405(11) .
C92 H92 0.9500 .
C93 C94 1.360(11) .
C93 C106 1.485(11) .
C94 C95 1.401(12) .
C94 H94 0.9500 .
C95 H95 0.9500 .
C96 C97 1.383(11) .
C96 H96 0.9500 .
C97 C98 1.333(11) .
C97 H97 0.9500 .
C98 C99 1.411(12) .
C98 C107 1.514(11) .
C99 C100 1.352(11) .
C99 H99 0.9500 .
C100 H100 0.9500 .
C101 C102 1.367(11) .
C101 H101 0.9500 .
C102 C103 1.392(10) .
C102 H102 0.9500 .
C103 C104 1.379(11) .
C103 C108 1.477(10) .
C104 C105 1.367(11) .
C104 H104 0.9500 .
C105 H105 0.9500 .
C109 C110 1.380(11) .
C109 H109 0.9500 .
C110 C111 1.396(11) .
C110 H110 0.9500 .
C111 C112 1.405(11) .
C111 C124 1.478(11) .
C112 C113 1.381(11) .
C112 H112 0.9500 .
C113 H113 0.9500 .
C114 C115 1.401(11) .
C114 H114 0.9500 .
C115 C116 1.387(11) .
C115 H115 0.9500 .
C116 C117 1.357(11) .
C116 C125 1.486(10) .
C117 C118 1.397(12) .
C117 H117 0.9500 .
C118 H118 0.9500 .
C119 C120 1.358(10) .
C119 H119 0.9500 .
C120 C121 1.371(9) .
C120 H120 0.9500 .
C121 C122 1.374(10) .
C121 C126 1.486(10) .
C122 C123 1.387(10) .
C122 H122 0.9500 .
C123 H123 0.9500 .
C127 C128 1.391(11) .
C127 H127 0.9500 .
C128 C129 1.371(10) .
C128 H128 0.9500 .
C129 C130 1.363(11) .
C129 C142 1.497(11) .
C130 C131 1.373(10) .
C130 H130 0.9500 .
C131 H131 0.9500 .
C132 C133 1.356(10) .
C132 H132 0.9500 .
C133 C134 1.395(11) .
C133 H133 0.9500 .
C134 C135 1.348(10) .
C134 C143 1.496(10) .
C135 C136 1.400(11) .
C135 H135 0.9500 .
C136 H136 0.9500 .
C137 C138 1.375(10) .
C137 H137 0.9500 .
C138 C139 1.400(10) .
C138 H138 0.9500 .
C139 C140 1.384(10) .
C139 C144 1.513(10) .
C140 C141 1.376(11) .
C140 H140 0.9500 .
C141 H141 0.9500 .
C145 H14A 0.9800 .
C145 H14B 0.9800 .
C145 H14C 0.9800 .
C146 H14D 0.9800 .
C146 H14E 0.9800 .
C146 H14F 0.9800 .
C147 C148 1.464(15) .
C147 H14G 0.9900 .
C147 H14H 0.9900 .
C148 H14I 0.9900 .
C148 H14J 0.9900 .
C149 H14K 0.9800 .
C149 H14L 0.9800 .
C149 H14M 0.9800 .
C150 H15A 0.9800 .
C150 H15B 0.9800 .
C150 H15C 0.9800 .
N57 C169 1.503(18) .
N57 C170 1.504(18) .
N57 C171 1.518(18) .
N58 C215 1.496(18) .
N58 C172 1.502(17) .
N58 C216 1.506(18) .
C169 HD16 0.9800 .
C169 HE16 0.9800 .
C169 HF16 0.9800 .
C170 H17A 0.9800 .
C170 H17B 0.9800 .
C170 H17C 0.9800 .
C171 C172 1.480(18) .
C171 H17D 0.9900 .
C171 H17E 0.9900 .
C172 H17F 0.9900 .
C172 H17G 0.9900 .
C215 H21A 0.9800 .
C215 H21B 0.9800 .
C215 H21C 0.9800 .
C216 H21D 0.9800 .
C216 H21E 0.9800 .
C216 H21F 0.9800 .
NA57 CA69 1.500(17) .
NA57 CA70 1.502(17) .
NA57 CA71 1.511(17) .
NA58 CB15 1.489(17) .
NA58 CA72 1.506(16) .
NA58 CB16 1.521(16) .
CA69 HA6A 0.9800 .
CA69 HA6B 0.9800 .
CA69 HA6C 0.9800 .
CA70 HA7A 0.9800 .
CA70 HA7B 0.9800 .
CA70 HA7C 0.9800 .
CA71 CA72 1.468(17) .
CA71 HA7D 0.9900 .
CA71 HA7E 0.9900 .
CA72 HA7F 0.9900 .
CA72 HA7G 0.9900 .
CB15 HB1A 0.9800 .
CB15 HB1B 0.9800 .
CB15 HB1C 0.9800 .
CB16 HB1D 0.9800 .
CB16 HB1E 0.9800 .
CB16 HB1F 0.9800 .
NB57 CB71 1.495(18) .
NB57 CB70 1.504(18) .
NB57 CB69 1.508(19) .
NB58 CC15 1.466(18) .
NB58 CB72 1.489(18) .
NB58 CC16 1.502(18) .
CB69 HB6A 0.9800 .
CB69 HB6B 0.9800 .
CB69 HB6C 0.9800 .
CB70 HB7A 0.9800 .
CB70 HB7B 0.9800 .
CB70 HB7C 0.9800 .
CB71 CB72 1.495(18) .
CB71 HB7D 0.9900 .
CB71 HB7E 0.9900 .
CB72 HB7F 0.9900 .
CB72 HB7G 0.9900 .
CC15 HC1A 0.9800 .
CC15 HC1B 0.9800 .
CC15 HC1C 0.9800 .
CC16 HC1D 0.9800 .
CC16 HC1E 0.9800 .
CC16 HC1F 0.9800 .
N51 CB53 1.487(19) .
N51 C152 1.491(15) .
N51 CB52 1.497(19) .
N51 C153 1.510(14) .
N51 C151 1.515(14) .
N51 CB51 1.524(19) .
N52 C154 1.477(13) .
N52 CB54 1.481(17) .
N52 C155 1.482(13) .
N52 CB56 1.491(18) .
N52 CB55 1.505(17) .
N52 C156 1.526(14) .
C151 H15D 0.9800 .
C151 H15E 0.9800 .
C151 H15F 0.9800 .
C152 H15G 0.9800 .
C152 H15H 0.9800 .
C152 H15I 0.9800 .
C153 C154 1.494(16) .
C153 H15J 0.9900 .
C153 H15K 0.9900 .
C154 H15L 0.9900 .
C154 H15M 0.9900 .
C155 H15N 0.9800 .
C155 H15O 0.9800 .
C155 H15P 0.9800 .
C156 H15Q 0.9800 .
C156 H15R 0.9800 .
C156 H15S 0.9800 .
CB51 HB5A 0.9800 .
CB51 HB5B 0.9800 .
CB51 HB5C 0.9800 .
CB52 HB5D 0.9800 .
CB52 HB5E 0.9800 .
CB52 HB5F 0.9800 .
CB53 CB54 1.49(2) .
CB53 HB5G 0.9900 .
CB53 HB5H 0.9900 .
CB54 HB5I 0.9900 .
CB54 HB5J 0.9900 .
CB55 HB5K 0.9800 .
CB55 HB5L 0.9800 .
CB55 HB5M 0.9800 .
CB56 HB5N 0.9800 .
CB56 HB5O 0.9800 .
CB56 HB5P 0.9800 .
N53 C159 1.490(16) .
N53 C158 1.499(17) .
N53 C157 1.516(16) .
N54 C162 1.475(16) .
N54 C160 1.495(16) .
N54 C161 1.536(15) .
C157 H15T 0.9800 .
C157 H15U 0.9800 .
C157 H15V 0.9800 .
C158 H15W 0.9800 .
C158 H15X 0.9800 .
C158 H15Y 0.9800 .
C159 C160 1.463(17) .
C159 H15Z 0.9900 .
C159 H111 0.9900 .
C160 H16G 0.9900 .
C160 H16H 0.9900 .
C161 H16I 0.9800 .
C161 H16J 0.9800 .
C161 H16K 0.9800 .
C162 H16L 0.9800 .
C162 H16M 0.9800 .
C162 H16N 0.9800 .
NA53 CB59 1.492(19) .
NA53 CB57 1.502(19) .
NA53 CB58 1.510(19) .
NA54 CB60 1.486(19) .
NA54 CB62 1.490(19) .
NA54 CB61 1.528(19) .
CB57 HB5Q 0.9800 .
CB57 HB5R 0.9800 .
CB57 HB5S 0.9800 .
CB58 HB5T 0.9800 .
CB58 HB5U 0.9800 .
CB58 HB5V 0.9800 .
CB59 CB60 1.502(19) .
CB59 HB5W 0.9900 .
CB59 HB5X 0.9900 .
CB60 HB6D 0.9900 .
CB60 HB6E 0.9900 .
CB61 HB6F 0.9800 .
CB61 HB6G 0.9800 .
CB61 HB6H 0.9800 .
CB62 HB6I 0.9800 .
CB62 HB6J 0.9800 .
CB62 HB6K 0.9800 .
N55 CB64 1.474(18) .
N55 C163 1.484(14) .
N55 C164 1.486(14) .
N55 C165 1.488(15) .
N55 CB65 1.489(17) .
N55 CB63 1.499(18) .
N55 Pd1A 2.046(12) .
N55 Pd0A 2.123(13) .
N56 C166 1.465(14) .
N56 C167 1.479(15) .
N56 CB68 1.480(18) .
N56 CB67 1.488(18) .
N56 CB66 1.498(18) .
N56 C168 1.530(15) .
N56 Pd1A 1.911(11) .
N56 Pd0A 2.193(10) .
C163 H16O 0.9800 .
C163 H16P 0.9800 .
C163 H16Q 0.9800 .
C164 H16R 0.9800 .
C164 H16S 0.9800 .
C164 H16T 0.9800 .
C165 C166 1.484(18) .
C165 H16U 0.9900 .
C165 H16V 0.9900 .
C166 H16W 0.9900 .
C166 H16X 0.9900 .
C167 H16Y 0.9800 .
C167 H16Z 0.9800 .
C167 H116 0.9800 .
C168 H11A 0.9800 .
C168 H11B 0.9800 .
C168 H11C 0.9800 .
CB63 HB6L 0.9800 .
CB63 HB6M 0.9800 .
CB63 HB6N 0.9800 .
CB64 HB6O 0.9800 .
CB64 HB6P 0.9800 .
CB64 HB6Q 0.9800 .
CB65 CB66 1.50(2) .
CB65 HB6R 0.9900 .
CB65 HB6S 0.9900 .
CB66 Pd1A 2.62(4) .
CB66 HB6T 0.9900 .
CB66 HB6U 0.9900 .
CB67 HB6V 0.9800 .
CB67 HB6W 0.9800 .
CB67 HB6X 0.9800 .
CB68 HB6Y 0.9800 .
CB68 HB6Z 0.9800 .
CB68 HB10 0.9800 .
N59 CB74 1.486(16) .
N59 C174 1.493(15) .
N59 C173 1.495(16) .
N59 CB75 1.497(16) .
N59 C175 1.507(15) .
N59 CB73 1.514(16) .
N60 C176 1.460(15) .
N60 CB76 1.477(16) .
N60 CB78 1.489(16) .
N60 C178 1.491(15) .
N60 C177 1.505(15) .
N60 CB77 1.514(15) .
C173 H17H 0.9800 .
C173 H17I 0.9800 .
C173 H17J 0.9800 .
C174 H17K 0.9800 .
C174 H17L 0.9800 .
C174 H17M 0.9800 .
C175 C176 1.491(18) .
C175 H17N 0.9900 .
C175 H17O 0.9900 .
C176 H17P 0.9900 .
C176 H17Q 0.9900 .
C177 H17R 0.9800 .
C177 H17S 0.9800 .
C177 H17T 0.9800 .
C178 H17U 0.9800 .
C178 H17V 0.9800 .
C178 H17W 0.9800 .
CB73 HB7H 0.9800 .
CB73 HB7I 0.9800 .
CB73 HB7J 0.9800 .
CB74 HB7K 0.9800 .
CB74 HB7L 0.9800 .
CB74 HB7M 0.9800 .
CB75 CB76 1.476(18) .
CB75 HB7N 0.9900 .
CB75 HB7O 0.9900 .
CB76 HB7P 0.9900 .
CB76 HB7Q 0.9900 .
CB77 HB7R 0.9800 .
CB77 HB7S 0.9800 .
CB77 HB7T 0.9800 .
CB78 HB7U 0.9800 .
CB78 HB7V 0.9800 .
CB78 HB7W 0.9800 .
N61 C179 1.471(18) .
N61 CB81 1.477(11) .
N61 CB80 1.491(11) .
N61 C180 1.492(17) .
N61 CB79 1.494(12) .
N61 C181 1.506(18) .
N62 C182 1.442(17) .
N62 CB83 1.453(12) .
N62 C184 1.490(18) .
N62 CB84 1.513(11) .
N62 C183 1.537(17) .
N62 CB82 1.547(12) .
C179 H17X 0.9800 .
C179 H17Y 0.9800 .
C179 H17Z 0.9800 .
C180 HD18 0.9800 .
C180 HE18 0.9800 .
C180 HF18 0.9800 .
C181 C182 1.50(2) .
C181 H18G 0.9900 .
C181 H18H 0.9900 .
C182 H18I 0.9900 .
C182 H18J 0.9900 .
C183 H18K 0.9800 .
C183 H18L 0.9800 .
C183 H18M 0.9800 .
C184 H18N 0.9800 .
C184 H18O 0.9800 .
C184 H18P 0.9800 .
CB79 HB7X 0.9800 .
CB79 HB7Y 0.9800 .
CB79 HB7Z 0.9800 .
CB80 HB8A 0.9800 .
CB80 HB8B 0.9800 .
CB80 HB8C 0.9800 .
CB81 CB82 1.478(15) .
CB81 HB8D 0.9900 .
CB81 HB8E 0.9900 .
CB82 HB8F 0.9900 .
CB82 HB8G 0.9900 .
CB83 HB8H 0.9800 .
CB83 HB8I 0.9800 .
CB83 HB8J 0.9800 .
CB84 HB8K 0.9800 .
CB84 HB8L 0.9800 .
CB84 HB8M 0.9800 .
C185 H18Q 0.9800 .
C185 H18R 0.9800 .
C185 H18S 0.9800 .
C186 H18T 0.9800 .
C186 H18U 0.9800 .
C186 H18V 0.9800 .
C187 C188 1.475(12) .
C187 H18W 0.9900 .
C187 H18X 0.9900 .
C188 H18Y 0.9900 .
C188 H18Z 0.9900 .
C189 H11D 0.9800 .
C189 H11E 0.9800 .
C189 H11F 0.9800 .
C190 H19A 0.9800 .
C190 H19B 0.9800 .
C190 H19C 0.9800 .
N65 CB92 1.476(13) .
N65 C193 1.482(17) .
N65 CB91 1.484(13) .
N65 C192 1.528(17) .
N65 CB93 1.533(13) .
N65 C191 1.535(16) .
N66 CB96 1.396(18) .
N66 C196 1.48(3) .
N66 C195 1.503(13) .
N66 CB94 1.511(14) .
N66 CB95 1.516(11) .
N66 C194 1.523(17) .
C191 HC19 0.9800 .
C191 H19D 0.9800 .
C191 H19E 0.9800 .
C192 H19F 0.9800 .
C192 H19G 0.9800 .
C192 H19H 0.9800 .
C193 C194 1.489(19) .
C193 H19I 0.9900 .
C193 H19J 0.9900 .
C194 H19K 0.9900 .
C194 H19L 0.9900 .
C195 H19M 0.9800 .
C195 H19N 0.9800 .
C195 H19O 0.9800 .
C196 H19P 0.9800 .
C196 H19Q 0.9800 .
C196 H19R 0.9800 .
CB91 HB9A 0.9800 .
CB91 HB9B 0.9800 .
CB91 HB9C 0.9800 .
CB92 HB9D 0.9800 .
CB92 HB9E 0.9800 .
CB92 HB9F 0.9800 .
CB93 CB94 1.477(17) .
CB93 HB9G 0.9900 .
CB93 HB9H 0.9900 .
CB94 HB9I 0.9900 .
CB94 HB9J 0.9900 .
CB95 HB9K 0.9800 .
CB95 HB9L 0.9800 .
CB95 HB9M 0.9800 .
CB96 HB9N 0.9800 .
CB96 HB9O 0.9800 .
CB96 HB9P 0.9800 .
N67 C199 1.470(16) .
N67 CB99 1.475(17) .
N67 CB97 1.482(16) .
N67 CB98 1.496(17) .
N67 C198 1.498(15) .
N67 C197 1.515(15) .
N68 CC01 1.436(16) .
N68 C201 1.474(15) .
N68 C202 1.489(15) .
N68 C200 1.504(13) .
N68 CC02 1.506(15) .
N68 CC00 1.530(16) .
C197 H19S 0.9800 .
C197 H19T 0.9800 .
C197 H19U 0.9800 .
C198 H19V 0.9800 .
C198 H19W 0.9800 .
C198 H19X 0.9800 .
C199 C200 1.522(18) .
C199 H19Y 0.9900 .
C199 H19Z 0.9900 .
C200 H20A 0.9900 .
C200 H20B 0.9900 .
C201 H20C 0.9800 .
C201 H20D 0.9800 .
C201 H20E 0.9800 .
C202 H20F 0.9800 .
C202 H20G 0.9800 .
C202 H20H 0.9800 .
CB97 HB9Q 0.9800 .
CB97 HB9R 0.9800 .
CB97 HB9S 0.9800 .
CB98 HB9T 0.9800 .
CB98 HB9U 0.9800 .
CB98 HB9V 0.9800 .
CB99 CC00 1.515(19) .
CB99 HB9W 0.9900 .
CB99 HB9X 0.9900 .
CC00 HC0A 0.9900 .
CC00 HC0B 0.9900 .
CC01 HC0C 0.9800 .
CC01 HC0D 0.9800 .
CC01 HC0E 0.9800 .
CC02 HC0F 0.9800 .
CC02 HC0G 0.9800 .
CC02 HC0H 0.9800 .
N69 C204 1.468(16) .
N69 CC05 1.480(15) .
N69 C203 1.491(16) .
N69 CC04 1.495(14) .
N69 CC03 1.503(15) .
N69 C205 1.504(15) .
N70 C206 1.475(16) .
N70 CC06 1.491(15) .
N70 CC08 1.498(16) .
N70 CC07 1.504(14) .
N70 C207 1.505(16) .
N70 C208 1.506(17) .
C203 H20I 0.9800 .
C203 H20J 0.9800 .
C203 H20K 0.9800 .
C204 H20L 0.9800 .
C204 H20M 0.9800 .
C204 H20N 0.9800 .
C205 C206 1.476(18) .
C205 H20O 0.9900 .
C205 H20P 0.9900 .
C206 H20Q 0.9900 .
C206 H20R 0.9900 .
C207 H20S 0.9800 .
C207 H20T 0.9800 .
C207 H20U 0.9800 .
C208 H20V 0.9800 .
C208 H20W 0.9800 .
C208 H20X 0.9800 .
CC03 HC0I 0.9800 .
CC03 HC0J 0.9800 .
CC03 HC0K 0.9800 .
CC04 HC0L 0.9800 .
CC04 HC0M 0.9800 .
CC04 HC0N 0.9800 .
CC05 CC06 1.502(18) .
CC05 HC0O 0.9900 .
CC05 HC0P 0.9900 .
CC06 HC0Q 0.9900 .
CC06 HC0R 0.9900 .
CC07 HC0S 0.9800 .
CC07 HC0T 0.9800 .
CC07 HC0U 0.9800 .
CC08 HC0V 0.9800 .
CC08 HC0W 0.9800 .
CC08 HC0X 0.9800 .
C217 C223 1.374(14) .
C217 C218 1.394(13) .
C217 C222 1.400(12) .
C218 C219 1.376(15) .
C218 H218 0.9500 .
C219 C220 1.374(15) .
C219 H219 0.9500 .
C220 C221 1.400(14) .
C220 H220 0.9500 .
C221 C222 1.399(12) .
C221 C224 1.41(2) 2
C222 C222 1.426(18) 2
C223 C224 1.361(15) .
C223 H223 0.9500 .
C224 H22A 0.9500 .
C225 C230 1.402(13) .
C225 C226 1.425(13) .
C225 C225 1.43(2) 2_665
C226 C227 1.418(16) .
C226 C232 1.48(2) 2_665
C227 C228 1.450(17) .
C227 H227 0.9500 .
C228 C229 1.431(18) .
C228 H228 0.9500 .
C229 C230 1.407(15) .
C229 H229 0.9500 .
C230 C231 1.381(15) .
C231 C232 1.375(16) .
C231 H231 0.9500 .
C232 H23A 0.9500 .
Pd0B NA72 2.003(7) .
Pd0B NA71 2.061(8) .
NA71 CC11 1.487(12) .
NA71 CC09 1.498(12) .
NA71 CC10 1.499(12) .
NA72 CC12 1.421(13) .
NA72 CC13 1.491(12) .
NA72 CC14 1.511(12) .
CC09 HC0Y 0.9800 .
CC09 HC0Z 0.9800 .
CC09 HC10 0.9800 .
CC10 HC1G 0.9800 .
CC10 HC1H 0.9800 .
CC10 HC1I 0.9800 .
CC11 CC12 1.381(15) .
CC11 HC1J 0.9900 .
CC11 HC1K 0.9900 .
CC12 HC1L 0.9900 .
CC12 HC1M 0.9900 .
CC13 HC1N 0.9800 .
CC13 HC1O 0.9800 .
CC13 HC1P 0.9800 .
CC14 HC1Q 0.9800 .
CC14 HC1R 0.9800 .
CC14 HC1S 0.9800 .
C2X C1X 1.326(19) .
C2X C3X 1.520(15) .
C2X H2X 0.9500 .
C2X H2XA 0.9800 .
C2X H2XB 0.9800 .
C2X H2XC 0.9800 .
C3X O3X 1.490(14) .
C3X CX3 1.518(15) .
C3X C4X 1.537(14) .
C4X C5X 1.533(17) .
C4X C5Y 1.545(17) .
C4X H4XA 0.9900 .
C4X H4XB 0.9900 .
C4X H4YA 0.9900 .
C4X H4YB 0.9900 .
O3X C17X 1.329(16) .
O3X C17Y 1.339(17) .
CX3 C1Y 1.308(18) .
CX3 HX3A 0.9800 .
CX3 HX3B 0.9800 .
CX3 HX3C 0.9800 .
C18X C17X 1.488(18) .
C18X H18A 0.9800 .
C18X H18B 0.9800 .
C18X H18C 0.9800 .
C1X H1X1 0.9500 .
C1X H1X2 0.9500 .
C5X C6X 1.555(18) .
C5X H5X1 0.9900 .
C5X H5X2 0.9900 .
C6X C7X 1.356(17) .
C6X H6X 0.9500 .
C7X CX7 1.535(18) .
C7X C8X 1.546(17) .
C8X C9X 1.565(18) .
C8X H8X1 0.9900 .
C8X H8X2 0.9900 .
C9X C10X 1.537(17) .
C9X H9X1 0.9900 .
C9X H9X2 0.9900 .
C10X C11X 1.312(17) .
C10X H10X 0.9500 .
C11X C12X 1.543(17) .
C11X CX11 1.554(18) .
C12X C13X 1.563(18) .
C12X H12A 0.9900 .
C12X H12B 0.9900 .
C13X C14X 1.543(19) .
C13X H13A 0.9900 .
C13X H13B 0.9900 .
C14X C15X 1.357(18) .
C14X H14X 0.9500 .
C15X C16X 1.540(18) .
C15X CX15 1.540(18) .
C16X H16A 0.9800 .
C16X H16B 0.9800 .
C16X H16C 0.9800 .
C17X O17X 1.201(17) .
CX7 HX7A 0.9800 .
CX7 HX7B 0.9800 .
CX7 HX7C 0.9800 .
CX11 HX1A 0.9800 .
CX11 HX1B 0.9800 .
CX11 HX1C 0.9800 .
CX15 HX1G 0.9800 .
CX15 HX1H 0.9800 .
CX15 HX1I 0.9800 .
C1Y H1Y1 0.9500 .
C1Y H1Y2 0.9500 .
C5Y C6Y 1.557(18) .
C5Y H5Y1 0.9900 .
C5Y H5Y2 0.9900 .
C6Y C7Y 1.347(17) .
C6Y H6Y 0.9500 .
C7Y C8Y 1.535(17) .
C7Y CY7 1.541(18) .
C8Y C9Y 1.548(18) .
C8Y H8Y1 0.9900 .
C8Y H8Y2 0.9900 .
C9Y C10Y 1.512(18) .
C9Y H9Y1 0.9900 .
C9Y H9Y2 0.9900 .
C10Y C11Y 1.321(17) .
C10Y H10Y 0.9500 .
C11Y C12Y 1.546(18) .
C11Y CY11 1.571(18) .
C12Y C13Y 1.560(19) .
C12Y H12C 0.9900 .
C12Y H12D 0.9900 .
C13Y C14Y 1.535(19) .
C13Y H13C 0.9900 .
C13Y H13D 0.9900 .
C14Y C15Y 1.350(18) .
C14Y H14Y 0.9500 .
C15Y CY15 1.546(19) .
C15Y C16Y 1.559(18) .
C16Y H16D 0.9800 .
C16Y H16E 0.9800 .
C16Y H16F 0.9800 .
C17Y O17Y 1.229(19) .
C17Y C18Y 1.514(19) .
CY7 HY7A 0.9800 .
CY7 HY7B 0.9800 .
CY7 HY7C 0.9800 .
CY11 HY1A 0.9800 .
CY11 HY1B 0.9800 .
CY11 HY1C 0.9800 .
C18Y H18D 0.9800 .
C18Y H18E 0.9800 .
C18Y H18F 0.9800 .
CY15 HY1G 0.9800 .
CY15 HY1H 0.9800 .
CY15 HY1I 0.9800 .
N1A O3A 1.205(12) .
N1A O1A 1.222(13) .
N1A O2A 1.265(13) .
N1B O3B 1.248(12) .
N1B O2B 1.284(12) .
N1B O1B 1.312(12) .
N1C O2C 1.217(13) .
N1C O1C 1.255(14) .
N1C O3C 1.265(14) .
N1C' O3C 1.449(16) .
N1C' O1C' 1.481(16) .
N1C' O2C 1.500(16) .
N1D O1D 1.206(14) .
N1D O2D 1.331(19) .
N1D O3D 1.354(18) .
N1E O1E 1.099(12) .
N1E O3E 1.162(13) .
N1E O2E 1.186(13) .
N1F O2F 1.296(15) .
N1F O1F 1.305(14) .
N1F O3F 1.331(14) .
N1H O2H 1.318(13) .
N1H O3H 1.362(13) .
N1H O1H 1.416(13) .
N1I O1I 1.339(15) .
N1I O3I 1.372(16) .
N1I O2I 1.373(16) .
N1L O3L 1.259(12) .
N1L O2L 1.299(12) .
N1L O1L 1.329(13) .
N1P O2P 1.356(15) .
N1P O3P 1.357(16) .
N1P O1P 1.380(16) .
O1R N1R 1.209(17) .
O1R N1R' 1.66(2) .
O2R N1R 1.206(17) .
O2R N1R' 1.63(2) .
N1R O3R 1.224(18) .
N1R' O3R' 1.65(2) .
O1 O33 1.243(11) .
O2 O33 1.322(16) .
O3 O33 1.139(14) .
O187 O188 1.78(2) .
